data_4130822
loop_
_publ_author_name
'Liao, Lingwen'
'Zhuang, Shengli'
'Yao, Chuanhao'
'Yan, Nan'
'Chen, Jishi'
'Wang, Chengming'
'Xia, Nan'
'Liu, Xu'
'Li, Man-Bo'
'Li, Lingling'
'Bao, Xiaoli'
'Wu, Zhikun'

_publ_section_title
;
 Structure of Chiral Au44(2,4-DMBT)26 Nanocluster with an 18-Electron
 Shell Closure.
;
_journal_issue 33
_journal_name_full 'Journal of the American Chemical Society'
_journal_page_first 10425
_journal_page_last 10428
_journal_paper_doi 10.1021/jacs.6b07178
_journal_volume 138
_journal_year 2016
_chemical_formula_moiety 'C205 H215 Au44 S26'
_chemical_formula_sum 'C208 H234 Au44 S26'
_chemical_formula_weight 12234.03
_space_group_crystal_system triclinic
_space_group_IT_number 2
_space_group_name_Hall '-P 1'
_space_group_name_H-M_alt 'P -1'
_atom_sites_solution_hydrogens geom
_atom_sites_solution_primary direct
_audit_creation_date 2016-05-04
_audit_creation_method
;
Olex2 1.2
(compiled 2016.02.19 svn.r3266 for OlexSys, GUI svn.r5155)
;
_cell_angle_alpha 88.620(2)
_cell_angle_beta 89.464(2)
_cell_angle_gamma 71.411(2)
_cell_formula_units_Z 2
_cell_length_a 19.0970(10)
_cell_length_b 24.0131(13)
_cell_length_c 29.8101(15)
_cell_measurement_reflns_used 9462
_cell_measurement_temperature 150
_cell_measurement_theta_max 66.629
_cell_measurement_theta_min 2.469
_cell_volume 12953.3(12)
_computing_molecular_graphics 'Olex2 (Dolomanov et al., 2009)'
_computing_publication_material 'Olex2 (Dolomanov et al., 2009)'
_computing_structure_refinement 'ShelXL (Sheldrick, 2015)'
_computing_structure_solution 'ShelXT (Sheldrick, 2015)'
_diffrn_ambient_temperature 150.0
_diffrn_measured_fraction_theta_full 0.980
_diffrn_measured_fraction_theta_max 0.980
_diffrn_measurement_device_type 'Bruker APEX-II CCD'
_diffrn_measurement_method '\f and \w scans'
_diffrn_radiation_monochromator graphite
_diffrn_radiation_type CuK\a
_diffrn_radiation_wavelength 1.54178
_diffrn_reflns_av_R_equivalents 0.0953
_diffrn_reflns_av_unetI/netI 0.0619
_diffrn_reflns_Laue_measured_fraction_full 0.980
_diffrn_reflns_Laue_measured_fraction_max 0.980
_diffrn_reflns_limit_h_max 22
_diffrn_reflns_limit_h_min -22
_diffrn_reflns_limit_k_max 28
_diffrn_reflns_limit_k_min -28
_diffrn_reflns_limit_l_max 35
_diffrn_reflns_limit_l_min -35
_diffrn_reflns_number 232123
_diffrn_reflns_point_group_measured_fraction_full 0.980
_diffrn_reflns_point_group_measured_fraction_max 0.980
_diffrn_reflns_theta_full 66.878
_diffrn_reflns_theta_max 66.878
_diffrn_reflns_theta_min 2.417
_diffrn_standards_number 0
_exptl_absorpt_coefficient_mu 47.736
_exptl_absorpt_correction_T_max 0.1643
_exptl_absorpt_correction_T_min 0.0268
_exptl_absorpt_correction_type multi-scan
_exptl_absorpt_process_details
;
SADABS-2014/5 (Bruker,2014/5) was used for absorption correction.
wR2(int) was 0.1664 before and 0.1031 after correction.
The Ratio of minimum to maximum transmission is 0.1631.
The \l/2 correction factor is Not present.
;
_exptl_crystal_colour black
_exptl_crystal_colour_primary black
_exptl_crystal_density_diffrn 3.137
_exptl_crystal_description block
_exptl_crystal_F_000 10748
_refine_diff_density_max 11.107
_refine_diff_density_min -7.718
_refine_diff_density_rms 0.965
_refine_ls_extinction_method none
_refine_ls_goodness_of_fit_ref 1.644
_refine_ls_hydrogen_treatment constr
_refine_ls_matrix_type fullcycle
_refine_ls_number_parameters 2234
_refine_ls_number_reflns 45135
_refine_ls_number_restraints 1973
_refine_ls_restrained_S_all 1.609
_refine_ls_R_factor_all 0.1666
_refine_ls_R_factor_gt 0.1398
_refine_ls_shift/su_max 0.009
_refine_ls_shift/su_mean 0.000
_refine_ls_structure_factor_coef Fsqd
_refine_ls_weighting_details 'w=1/[\s^2^(Fo^2^)+(0.2000P)^2^] where P=(Fo^2^+2Fc^2^)/3'
_refine_ls_weighting_scheme calc
_refine_ls_wR_factor_gt 0.3650
_refine_ls_wR_factor_ref 0.4009
_reflns_Friedel_coverage 0.000
_reflns_number_gt 33225
_reflns_number_total 45135
_reflns_threshold_expression 'I > 2\s(I)'
_cod_data_source_file ja6b07178_si_002.cif
_cod_data_source_block 160421anhui2_0m
_cod_database_code 4130822
_shelx_space_group_comment
;
The symmetry employed for this shelxl refinement is uniquely defined
by the following loop, which should always be used as a source of
symmetry information in preference to the above space-group names.
They are only intended as comments.
;
_olex2_refinement_description
;
1. Fixed Uiso
 At 1.2 times of:
  All C(H) groups
 At 1.5 times of:
  All C(H,H,H) groups
2. Restrained distances
 C199-C198
 1.52 with sigma of 0.01
 C144-C140
 1.52 with sigma of 0.01
 C15-C14
 1.52 with sigma of 0.01
 C96-C92
 1.52 with sigma of 0.01
 C16-C12
 1.52 with sigma of 0.01
3. Uiso/Uaniso restraints and constraints
C129 \\sim C130 \\sim C131 \\sim C132 \\sim C133 \\sim C134: within 2A with
sigma of 0.005 and sigma for terminal atoms of 0.01
C121 \\sim C122 \\sim C123 \\sim C124 \\sim C125 \\sim C126: within 2A with
sigma of 0.005 and sigma for terminal atoms of 0.01
C9 \\sim C10 \\sim C11 \\sim C12 \\sim C13 \\sim C14 \\sim C15: within 2A with
sigma of 0.005 and sigma for terminal atoms of 0.01
C193 \\sim C198 \\sim C197 \\sim C196 \\sim C195 \\sim C194 \\sim C200 \\sim
C199: within 2A with sigma of 0.005 and sigma for terminal atoms of 0.01
C153 \\sim C158 \\sim C157 \\sim C156 \\sim C155 \\sim C154 \\sim C160 \\sim
C159: within 2A with sigma of 0.005 and sigma for terminal atoms of 0.01
C89 \\sim C90 \\sim C91 \\sim C92 \\sim C93 \\sim C94 \\sim C95 \\sim C96:
within 2A with sigma of 0.005 and sigma for terminal atoms of 0.01
C161 \\sim C162 \\sim C163 \\sim C164 \\sim C165 \\sim C166 \\sim C167: within
2A with sigma of 0.005 and sigma for terminal atoms of 0.01
C105 \\sim C106 \\sim C107 \\sim C108 \\sim C109 \\sim C110: within 2A with
sigma of 0.005 and sigma for terminal atoms of 0.01
C137 \\sim C138 \\sim C139 \\sim C140 \\sim C141 \\sim C142 \\sim C143 \\sim
C144: within 2A with sigma of 0.005 and sigma for terminal atoms of 0.01
C201 \\sim C202 \\sim C203 \\sim C204 \\sim C205 \\sim C206 \\sim C207 \\sim
C208: within 2A with sigma of 0.005 and sigma for terminal atoms of 0.01
C169 \\sim C174 \\sim C173 \\sim C172 \\sim C171 \\sim C170 \\sim C175 \\sim
C176: within 2A with sigma of 0.005 and sigma for terminal atoms of 0.01
C17 \\sim C22 \\sim C21 \\sim C20 \\sim C19 \\sim C18 \\sim C23 \\sim C24:
within 2A with sigma of 0.005 and sigma for terminal atoms of 0.01
C161 \\sim C162 \\sim C163 \\sim C164 \\sim C165 \\sim C166 \\sim C167 \\sim
C168: within 2A with sigma of 0.005 and sigma for terminal atoms of 0.01
C9 \\sim C10 \\sim C11 \\sim C12 \\sim C13 \\sim C14 \\sim C15 \\sim C16:
within 2A with sigma of 0.005 and sigma for terminal atoms of 0.01
C57 \\sim C58 \\sim C59 \\sim C60 \\sim C61 \\sim C62 \\sim C63 \\sim C64:
within 2A with sigma of 0.005 and sigma for terminal atoms of 0.01
C2 \\sim C1 \\sim C6 \\sim C5 \\sim C4 \\sim C3 \\sim C7 \\sim C8: within 2A
with sigma of 0.005 and sigma for terminal atoms of 0.01
C177 \\sim C182 \\sim C181 \\sim C180 \\sim C178 \\sim C179 \\sim C184 \\sim
C183: within 2A with sigma of 0.005 and sigma for terminal atoms of 0.01
C57 \\sim C62 \\sim C61 \\sim C60 \\sim C59 \\sim C58 \\sim C63 \\sim C64:
within 2A with sigma of 0.005 and sigma for terminal atoms of 0.01
C81 \\sim C86 \\sim C85 \\sim C84 \\sim C83 \\sim C82 \\sim C87 \\sim C88:
within 2A with sigma of 0.005 and sigma for terminal atoms of 0.01
C102 \\sim C103: within 2A with sigma of 0.005 and sigma for terminal atoms of
0.01
Uanis(C54) \\sim Ueq, Uanis(C85) \\sim Ueq, Uanis(C30) \\sim Ueq, Uanis(C28)
\\sim Ueq, Uanis(C71) \\sim Ueq, Uanis(C50) \\sim Ueq, Uanis(C130) \\sim Ueq,
Uanis(C82) \\sim Ueq, Uanis(C158) \\sim Ueq, Uanis(C91) \\sim Ueq, Uanis(C26)
\\sim Ueq, Uanis(C53) \\sim Ueq, Uanis(C49) \\sim Ueq, Uanis(C58) \\sim Ueq,
Uanis(C60) \\sim Ueq, Uanis(C80) \\sim Ueq, Uanis(C79) \\sim Ueq, Uanis(C90)
\\sim Ueq, Uanis(C83) \\sim Ueq, Uanis(C59) \\sim Ueq, Uanis(C70) \\sim Ueq,
Uanis(C159) \\sim Ueq, Uanis(C81) \\sim Ueq, Uanis(C77) \\sim Ueq, Uanis(C1)
\\sim Ueq, Uanis(C153) \\sim Ueq, Uanis(C57) \\sim Ueq, Uanis(C113) \\sim Ueq,
Uanis(C97) \\sim Ueq, Uanis(C2) \\sim Ueq, Uanis(C76) \\sim Ueq, Uanis(C114)
\\sim Ueq, Uanis(C73) \\sim Ueq, Uanis(C78) \\sim Ueq: with sigma of 0.1 and
sigma for terminal atoms of 0.2
Uanis(C1) \\sim Ueq, Uanis(C2) \\sim Ueq, Uanis(C3) \\sim Ueq, Uanis(C4) \\sim
Ueq, Uanis(C5) \\sim Ueq, Uanis(C6) \\sim Ueq, Uanis(C7) \\sim Ueq, Uanis(C8)
\\sim Ueq, Uanis(C9) \\sim Ueq, Uanis(C10) \\sim Ueq, Uanis(C11) \\sim Ueq,
Uanis(C12) \\sim Ueq, Uanis(C13) \\sim Ueq, Uanis(C14) \\sim Ueq, Uanis(C15)
\\sim Ueq, Uanis(C17) \\sim Ueq, Uanis(C18) \\sim Ueq, Uanis(C19) \\sim Ueq,
Uanis(C20) \\sim Ueq, Uanis(C21) \\sim Ueq, Uanis(C22) \\sim Ueq, Uanis(C23)
\\sim Ueq, Uanis(C24) \\sim Ueq, Uanis(C25) \\sim Ueq, Uanis(C26) \\sim Ueq,
Uanis(C27) \\sim Ueq, Uanis(C28) \\sim Ueq, Uanis(C29) \\sim Ueq, Uanis(C30)
\\sim Ueq, Uanis(C31) \\sim Ueq, Uanis(C32) \\sim Ueq, Uanis(C33) \\sim Ueq,
Uanis(C34) \\sim Ueq, Uanis(C35) \\sim Ueq, Uanis(C36) \\sim Ueq, Uanis(C37)
\\sim Ueq, Uanis(C38) \\sim Ueq, Uanis(C39) \\sim Ueq, Uanis(C40) \\sim Ueq,
Uanis(C41) \\sim Ueq, Uanis(C42) \\sim Ueq, Uanis(C43) \\sim Ueq, Uanis(C44)
\\sim Ueq, Uanis(C45) \\sim Ueq, Uanis(C46) \\sim Ueq, Uanis(C47) \\sim Ueq,
Uanis(C48) \\sim Ueq, Uanis(C49) \\sim Ueq, Uanis(C50) \\sim Ueq, Uanis(C51)
\\sim Ueq, Uanis(C52) \\sim Ueq, Uanis(C53) \\sim Ueq, Uanis(C54) \\sim Ueq,
Uanis(C55) \\sim Ueq, Uanis(C56) \\sim Ueq, Uanis(C57) \\sim Ueq, Uanis(C58)
\\sim Ueq, Uanis(C59) \\sim Ueq, Uanis(C60) \\sim Ueq, Uanis(C61) \\sim Ueq,
Uanis(C62) \\sim Ueq, Uanis(C63) \\sim Ueq, Uanis(C64) \\sim Ueq, Uanis(C65)
\\sim Ueq, Uanis(C66) \\sim Ueq, Uanis(C67) \\sim Ueq, Uanis(C68) \\sim Ueq,
Uanis(C69) \\sim Ueq, Uanis(C70) \\sim Ueq, Uanis(C71) \\sim Ueq, Uanis(C72)
\\sim Ueq, Uanis(C73) \\sim Ueq, Uanis(C78) \\sim Ueq, Uanis(C77) \\sim Ueq,
Uanis(C76) \\sim Ueq, Uanis(C75) \\sim Ueq, Uanis(C74) \\sim Ueq, Uanis(C79)
\\sim Ueq, Uanis(C80) \\sim Ueq, Uanis(C81) \\sim Ueq, Uanis(C82) \\sim Ueq,
Uanis(C83) \\sim Ueq, Uanis(C84) \\sim Ueq, Uanis(C85) \\sim Ueq, Uanis(C86)
\\sim Ueq, Uanis(C87) \\sim Ueq, Uanis(C88) \\sim Ueq, Uanis(C89) \\sim Ueq,
Uanis(C90) \\sim Ueq, Uanis(C91) \\sim Ueq, Uanis(C92) \\sim Ueq, Uanis(C93)
\\sim Ueq, Uanis(C94) \\sim Ueq, Uanis(C95) \\sim Ueq, Uanis(C96) \\sim Ueq,
Uanis(C97) \\sim Ueq, Uanis(C98) \\sim Ueq, Uanis(C99) \\sim Ueq, Uanis(C100)
\\sim Ueq, Uanis(C101) \\sim Ueq, Uanis(C102) \\sim Ueq, Uanis(C103) \\sim Ueq,
Uanis(C104) \\sim Ueq, Uanis(C105) \\sim Ueq, Uanis(C106) \\sim Ueq,
Uanis(C107) \\sim Ueq, Uanis(C108) \\sim Ueq, Uanis(C109) \\sim Ueq,
Uanis(C110) \\sim Ueq, Uanis(C113) \\sim Ueq, Uanis(C114) \\sim Ueq,
Uanis(C115) \\sim Ueq, Uanis(C116) \\sim Ueq, Uanis(C117) \\sim Ueq,
Uanis(C118) \\sim Ueq, Uanis(C119) \\sim Ueq, Uanis(C120) \\sim Ueq,
Uanis(C121) \\sim Ueq, Uanis(C122) \\sim Ueq, Uanis(C123) \\sim Ueq,
Uanis(C124) \\sim Ueq, Uanis(C125) \\sim Ueq, Uanis(C126) \\sim Ueq,
Uanis(C129) \\sim Ueq, Uanis(C130) \\sim Ueq, Uanis(C131) \\sim Ueq,
Uanis(C132) \\sim Ueq, Uanis(C133) \\sim Ueq, Uanis(C134) \\sim Ueq,
Uanis(C135) \\sim Ueq, Uanis(C136) \\sim Ueq, Uanis(C137) \\sim Ueq,
Uanis(C138) \\sim Ueq, Uanis(C139) \\sim Ueq, Uanis(C140) \\sim Ueq,
Uanis(C141) \\sim Ueq, Uanis(C142) \\sim Ueq, Uanis(C143) \\sim Ueq,
Uanis(C144) \\sim Ueq, Uanis(C145) \\sim Ueq, Uanis(C146) \\sim Ueq,
Uanis(C147) \\sim Ueq, Uanis(C148) \\sim Ueq, Uanis(C149) \\sim Ueq,
Uanis(C150) \\sim Ueq, Uanis(C151) \\sim Ueq, Uanis(C152) \\sim Ueq,
Uanis(C153) \\sim Ueq, Uanis(C158) \\sim Ueq, Uanis(C157) \\sim Ueq,
Uanis(C156) \\sim Ueq, Uanis(C155) \\sim Ueq, Uanis(C154) \\sim Ueq,
Uanis(C159) \\sim Ueq, Uanis(C160) \\sim Ueq, Uanis(C161) \\sim Ueq,
Uanis(C162) \\sim Ueq, Uanis(C163) \\sim Ueq, Uanis(C164) \\sim Ueq,
Uanis(C165) \\sim Ueq, Uanis(C166) \\sim Ueq, Uanis(C167) \\sim Ueq,
Uanis(C169) \\sim Ueq, Uanis(C170) \\sim Ueq, Uanis(C171) \\sim Ueq,
Uanis(C172) \\sim Ueq, Uanis(C173) \\sim Ueq, Uanis(C174) \\sim Ueq,
Uanis(C175) \\sim Ueq, Uanis(C176) \\sim Ueq, Uanis(C177) \\sim Ueq,
Uanis(C182) \\sim Ueq, Uanis(C181) \\sim Ueq, Uanis(C180) \\sim Ueq,
Uanis(C179) \\sim Ueq, Uanis(C178) \\sim Ueq, Uanis(C183) \\sim Ueq,
Uanis(C184) \\sim Ueq, Uanis(C185) \\sim Ueq, Uanis(C186) \\sim Ueq,
Uanis(C187) \\sim Ueq, Uanis(C188) \\sim Ueq, Uanis(C189) \\sim Ueq,
Uanis(C190) \\sim Ueq, Uanis(C191) \\sim Ueq, Uanis(C192) \\sim Ueq,
Uanis(C193) \\sim Ueq, Uanis(C194) \\sim Ueq, Uanis(C195) \\sim Ueq,
Uanis(C196) \\sim Ueq, Uanis(C197) \\sim Ueq, Uanis(C198) \\sim Ueq,
Uanis(C199) \\sim Ueq, Uanis(C200) \\sim Ueq, Uanis(C201) \\sim Ueq,
Uanis(C206) \\sim Ueq, Uanis(C205) \\sim Ueq, Uanis(C204) \\sim Ueq,
Uanis(C203) \\sim Ueq, Uanis(C202) \\sim Ueq, Uanis(C208) \\sim Ueq,
Uanis(C112) \\sim Ueq, Uanis(C207) \\sim Ueq, Uanis(C168) \\sim Ueq, Uanis(C16)
\\sim Ueq: with sigma of 0.005 and sigma for terminal atoms of 0.01
4.a Aromatic/amide H refined with riding coordinates:
 C2(H2), C3(H3), C5(H5), C10(H10), C11(H11), C13(H13), C18(H18), C19(H19),
 C21(H21), C26(H26), C27(H27), C29(H29), C34(H34), C35(H35), C37(H37), C42(H42),
  C43(H43), C45(H45), C50(H50), C51(H51), C53(H53), C58(H58), C59(H59),
 C61(H61), C66(H66), C67(H67), C69(H69), C77(H77), C75(H75), C74(H74), C82(H82),
  C83(H83), C85(H85), C90(H90), C91(H91), C93(H93), C98(H98), C99(H99),
 C101(H101), C106(H106), C107(H107), C109(H109), C114(H114), C115(H115),
 C117(H117), C123(H123), C125(H125), C130(H130), C131(H131), C133(H133),
 C138(H138), C139(H139), C141(H141), C146(H146), C147(H147), C149(H149),
 C157(H157), C155(H155), C154(H154), C162(H162), C163(H163), C165(H165),
 C170(H170), C171(H171), C173(H173), C181(H181), C179(H179), C178(H178),
 C186(H186), C187(H187), C189(H189), C194(H194), C195(H195), C197(H197),
 C205(H205), C203(H203), C202(H202)
4.b Fitted hexagon refined as free rotating group:
 C1(C2,C3,C4,C5,C6), C9(C10,C11,C12,C13,C14), C17(C18,C19,C20,C21,C22),
 C25(C26,C27,C28,C29,C30), C33(C34,C35,C36,C37,C38), C41(C42,C43,C44,C45,C46),
 C49(C50,C51,C52,C53,C54), C73(C78,C77,C76,C75,C74), C81(C82,C83,C84,C85,C86),
 C89(C90,C91,C92,C93,C94), C97(C98,C99,C100,C101,C102), C105(C106,C107,C108,
 C109,C110), C113(C114,C115,C116,C117,C118), C121(C122,C123,C124,C125,C126),
 C129(C130,C131,C132,C133,C134), C137(C138,C139,C140,C141,C142), C145(C146,C147,
 C148,C149,C150), C153(C158,C157,C156,C155,C154), C161(C162,C163,C164,C165,
 C166), C169(C170,C171,C172,C173,C174), C177(C182,C181,C180,C179,C178),
 C185(C186,C187,C188,C189,C190), C193(C194,C195,C196,C197,C198), C201(C206,C205,
 C204,C203,C202)
4.c Idealised Me refined as rotating group:
 C8(H8A,H8B,H8C), C23(H23A,H23B,H23C), C24(H24A,H24B,H24C), C31(H31A,H31B,
 H31C), C32(H32A,H32B,H32C), C39(H39A,H39B,H39C), C40(H40A,H40B,H40C), C48(H48A,
 H48B,H48C), C55(H55A,H55B,H55C), C56(H56A,H56B,H56C), C63(H63A,H63B,H63C),
 C64(H64A,H64B,H64C), C71(H71A,H71B,H71C), C72(H72A,H72B,H72C), C79(H79A,H79B,
 H79C), C80(H80A,H80B,H80C), C87(H87A,H87B,H87C), C88(H88A,H88B,H88C), C95(H95A,
 H95B,H95C), C96(H96A,H96B,H96C), C103(H10A,H10B,H10C), C104(H10D,H10E,H10F),
 C119(H11A,H11B,H11C), C120(H12A,H12B,H12C), C135(H13A,H13B,H13C), C136(H13D,
 H13E,H13F), C143(H14A,H14B,H14C), C144(H14D,H14E,H14F), C151(H15A,H15B,H15C),
 C152(H15D,H15E,H15F), C159(H15G,H15H,H15I), C160(H16A,H16B,H16C), C167(H16D,
 H16E,H16F), C175(H17A,H17B,H17C), C176(H17D,H17E,H17F), C183(H18A,H18B,H18C),
 C184(H18D,H18E,H18F), C191(H19A,H19B,H19C), C192(H19D,H19E,H19F), C199(H19G,
 H19H,H19I), C200(H20B,H20C,H20A), C208(H20D,H20E,H20F), C112(H11D,H11E,H11F),
 C207(H20G,H20H,H20I), C168(H16G,H16H,H16I), C16(H16J,H16K,H16L)
;
_shelx_shelxl_version_number 2014/7
_olex2_submission_special_instructions 'No special instructions were received'

loop_
_space_group_symop_operation_xyz
'x, y, z'
'-x, -y, -z'

loop_
_atom_site_label
_atom_site_type_symbol
_atom_site_fract_x
_atom_site_fract_y
_atom_site_fract_z
_atom_site_U_iso_or_equiv
_atom_site_adp_type
_atom_site_occupancy
_atom_site_site_symmetry_order
_atom_site_calc_flag
_atom_site_refinement_flags_posn
_atom_site_refinement_flags_adp
Au1 Au 0.5936 0.6926 0.7988 0.0427(3) Uani 1 1 d . .
Au2 Au 0.6169 0.7994 0.7406 0.0433(3) Uani 1 1 d . .
Au3 Au 0.5844 0.6057 0.7404 0.0426(3) Uani 1 1 d . .
Au4 Au 0.7227 0.5976 0.7848 0.0462(3) Uani 1 1 d . .
Au5 Au 0.6981 0.6710 0.8668 0.0489(4) Uani 1 1 d . .
Au6 Au 0.6401 0.7857 0.8305 0.0425(3) Uani 1 1 d . .
Au7 Au 0.4956 0.8113 0.8016 0.0436(3) Uani 1 1 d . .
Au8 Au 0.5089 0.7418 0.7207 0.0412(3) Uani 1 1 d . .
Au9 Au 0.4329 0.7133 0.7929 0.0451(3) Uani 1 1 d . .
Au10 Au 0.3436 0.8509 0.7912 0.0513(4) Uani 1 1 d . .
Au11 Au 0.3555 0.7746 0.7189 0.0473(3) Uani 1 1 d . .
Au12 Au 0.4368 0.6613 0.7076 0.0440(3) Uani 1 1 d . .
Au13 Au 0.4158 0.5968 0.7867 0.0490(4) Uani 1 1 d . .
Au14 Au 0.2705 0.7358 0.7971 0.0541(4) Uani 1 1 d . .
Au15 Au 0.2809 0.9218 0.7026 0.0593(4) Uani 1 1 d . .
Au16 Au 0.4258 0.9952 0.7233 0.0579(4) Uani 1 1 d . .
Au17 Au 0.4340 0.8680 0.7241 0.0485(4) Uani 1 1 d . .
Au18 Au 0.4153 0.9285 0.8069 0.0517(4) Uani 1 1 d . .
Au19 Au 0.5788 0.8988 0.7920 0.0479(3) Uani 1 1 d . .
Au20 Au 0.5186 0.9879 0.8690 0.0605(4) Uani 1 1 d . .
Au21 Au 0.6894 0.8723 0.8650 0.0517(4) Uani 1 1 d . .
Au22 Au 0.5269 0.8640 0.8785 0.0501(4) Uani 1 1 d . .
Au23 Au 0.6530 0.7718 0.9226 0.0541(4) Uani 1 1 d . .
Au24 Au 0.7867 0.8269 0.9454 0.0591(4) Uani 1 1 d . .
Au25 Au 0.4987 0.7960 0.9707 0.0640(5) Uani 1 1 d . .
Au26 Au 0.6229 0.6631 0.9620 0.0776(6) Uani 1 1 d . .
Au27 Au 0.5422 0.7397 0.8827 0.0482(3) Uani 1 1 d . .
Au28 Au 0.7135 0.5714 0.6809 0.0455(3) Uani 1 1 d . .
Au29 Au 0.5723 0.6593 0.6515 0.0426(3) Uani 1 1 d . .
Au30 Au 0.7054 0.6849 0.6259 0.0485(4) Uani 1 1 d . .
Au31 Au 0.5729 0.7486 0.5645 0.0519(4) Uani 1 1 d . .
Au32 Au 0.5913 0.7791 0.6538 0.0435(3) Uani 1 1 d . .
Au33 Au 0.7049 0.8120 0.6004 0.0562(4) Uani 1 1 d . .
Au34 Au 0.8497 0.5534 0.6278 0.0530(4) Uani 1 1 d . .
Au35 Au 0.8154 0.6236 0.7130 0.0469(3) Uani 1 1 d . .
Au36 Au 0.7521 0.7047 0.7831 0.0442(3) Uani 1 1 d . .
Au37 Au 0.7527 0.7499 0.6949 0.0482(3) Uani 1 1 d . .
Au38 Au 0.7367 0.8264 0.7770 0.0471(3) Uani 1 1 d . .
Au39 Au 0.6638 0.6815 0.7154 0.0398(3) Uani 1 1 d . .
Au40 Au 0.8519 0.8544 0.8397 0.0593(4) Uani 1 1 d . .
Au41 Au 0.9097 0.6505 0.8003 0.0582(4) Uani 1 1 d . .
Au42 Au 0.8435 0.4938 0.7334 0.0598(4) Uani 1 1 d . .
Au43 Au 0.5585 0.5410 0.6621 0.0471(3) Uani 1 1 d . .
Au44 Au 0.7851 0.7589 0.8619 0.0475(3) Uani 1 1 d . .
S1 S 0.8209 0.8813 0.7648 0.060(2) Uani 1 1 d . .
S2 S 0.8865 0.6720 0.8753 0.061(2) Uani 1 1 d . .
S3 S 0.7908 0.8195 0.6528 0.055(2) Uani 1 1 d . .
S4 S 0.9389 0.6223 0.7275 0.060(2) Uani 1 1 d . .
S5 S 0.6349 0.8106 0.5378 0.061(2) Uani 1 1 d . .
S6 S 0.8086 0.6368 0.5824 0.050(2) Uani 1 1 d . .
S7 S 0.9110 0.4673 0.6679 0.061(2) Uani 1 1 d . .
S8 S 0.7829 0.4977 0.8008 0.062(3) Uani 1 1 d . .
S9 S 0.6826 0.4855 0.6625 0.0466(18) Uani 1 1 d . .
S10 S 0.4978 0.6938 0.5862 0.049(2) Uani 1 1 d . .
S11 S 0.4337 0.5879 0.6557 0.0477(19) Uani 1 1 d . .
S12 S 0.5407 0.5546 0.8000 0.050(2) Uani 1 1 d . .
S13 S 0.7333 0.6089 0.9313 0.070(3) Uani 1 1 d . .
S14 S 0.5117 0.7032 0.9975 0.085(4) Uani 1 1 d . .
S15 S 0.2920 0.6410 0.7719 0.054(2) Uani 1 1 d . .
S16 S 0.4239 0.7271 0.8723 0.071(3) Uani 1 1 d . .
S17 S 0.2479 0.8275 0.8292 0.058(2) Uani 1 1 d . .
S18 S 0.4814 0.8937 0.9519 0.053(2) Uani 1 1 d . .
S19 S 0.2388 0.8412 0.6980 0.054(2) Uani 1 1 d . .
S20 S 0.3946 1.0101 0.8542 0.062(3) Uani 1 1 d . .
S21 S 0.3050 1.0104 0.6994 0.070(3) Uani 1 1 d . .
S22 S 0.6387 0.9685 0.8930 0.059(2) Uani 1 1 d . .
S23 S 0.5361 0.9943 0.7550 0.059(2) Uani 1 1 d . .
S24 S 0.5058 0.8759 0.6601 0.055(2) Uani 1 1 d . .
S25 S 0.8926 0.8378 0.9134 0.068(3) Uani 1 1 d . .
S26 S 0.6851 0.8185 0.9832 0.069(3) Uani 1 1 d . .
C1 C 0.9041 0.8429 0.7348 0.069(5) Uani 1 1 d . U
C2 C 0.9310 0.7819 0.7344 0.069(5) Uani 1 1 d G U
H2 H 0.9070 0.7594 0.7516 0.082 Uiso 1 1 calc R .
C3 C 0.9929 0.7537 0.7089 0.069(5) Uani 1 1 d G U
H3 H 1.0112 0.7120 0.7087 0.083 Uiso 1 1 calc R .
C4 C 1.0279 0.7865 0.6837 0.071(5) Uani 1 1 d G U
C5 C 1.0011 0.8476 0.6841 0.071(5) Uani 1 1 d G U
H5 H 1.0251 0.8700 0.6669 0.085 Uiso 1 1 calc R .
C6 C 0.9392 0.8758 0.7096 0.071(5) Uani 1 1 d G U
C7 C 0.9015 0.9370 0.7073 0.079(7) Uani 1 1 d . U
C8 C 1.1006 0.7567 0.6492 0.078(7) Uani 1 1 d . U
H8A H 1.1281 0.7170 0.6601 0.117 Uiso 1 1 calc GR .
H8B H 1.1331 0.7810 0.6487 0.117 Uiso 1 1 calc GR .
H8C H 1.0825 0.7547 0.6188 0.117 Uiso 1 1 calc GR .
C9 C 0.9654 0.6832 0.9037 0.158(12) Uani 1 1 d . U
C10 C 1.0191 0.6937 0.8760 0.158(12) Uani 1 1 d G U
H10 H 1.0151 0.6921 0.8443 0.190 Uiso 1 1 calc R .
C11 C 1.0785 0.7064 0.8946 0.159(12) Uani 1 1 d G U
H11 H 1.1152 0.7135 0.8757 0.191 Uiso 1 1 calc R .
C12 C 1.0843 0.7087 0.9409 0.159(12) Uani 1 1 d DG U
C13 C 1.0306 0.6983 0.9686 0.159(12) Uani 1 1 d G U
H13 H 1.0346 0.6999 1.0003 0.190 Uiso 1 1 calc R .
C14 C 0.9712 0.6856 0.9500 0.158(12) Uani 1 1 d DG U
C15 C 0.9161 0.6571 0.9694 0.158(13) Uani 1 1 d D U
C17 C 0.8720 0.7884 0.6186 0.087(6) Uani 1 1 d . U
C18 C 0.9037 0.7276 0.6194 0.087(6) Uani 1 1 d G U
H18 H 0.8839 0.7041 0.6385 0.104 Uiso 1 1 calc R .
C19 C 0.9643 0.7013 0.5923 0.087(6) Uani 1 1 d G U
H19 H 0.9859 0.6598 0.5929 0.104 Uiso 1 1 calc R .
C20 C 0.9932 0.7358 0.5644 0.088(6) Uani 1 1 d G U
C21 C 0.9616 0.7965 0.5636 0.088(6) Uani 1 1 d G U
H21 H 0.9814 0.8201 0.5446 0.106 Uiso 1 1 calc R .
C22 C 0.9010 0.8229 0.5907 0.088(6) Uani 1 1 d G U
C23 C 0.8645 0.8855 0.5831 0.091(8) Uani 1 1 d . U
H23A H 0.8110 0.8933 0.5815 0.137 Uiso 1 1 calc GR .
H23B H 0.8821 0.8979 0.5547 0.137 Uiso 1 1 calc GR .
H23C H 0.8760 0.9073 0.6078 0.137 Uiso 1 1 calc GR .
C24 C 1.0682 0.7051 0.5332 0.093(8) Uani 1 1 d . U
H24A H 1.1127 0.7011 0.5509 0.139 Uiso 1 1 calc GR .
H24B H 1.0675 0.7300 0.5066 0.139 Uiso 1 1 calc GR .
H24C H 1.0684 0.6662 0.5239 0.139 Uiso 1 1 calc GR .
C25 C 0.9975 0.5484 0.7324 0.051(8) Uani 1 1 d . U
C26 C 0.9915 0.5123 0.7684 0.058(9) Uani 1 1 d G U
H26 H 0.9590 0.5280 0.7925 0.070 Uiso 1 1 calc R .
C27 C 1.0331 0.4531 0.7690 0.052(8) Uani 1 1 d G U
H27 H 1.0290 0.4283 0.7935 0.062 Uiso 1 1 calc R .
C28 C 1.0808 0.4300 0.7336 0.077(13) Uani 1 1 d G U
C29 C 1.0868 0.4662 0.6977 0.093(16) Uani 1 1 d G U
H29 H 1.1193 0.4504 0.6735 0.111 Uiso 1 1 calc R .
C30 C 1.0451 0.5254 0.6971 0.051(8) Uani 1 1 d G U
C31 C 1.0436 0.5616 0.6540 0.12(3) Uani 1 1 d . U
H31A H 0.9922 0.5812 0.6450 0.186 Uiso 1 1 calc GR .
H31B H 1.0696 0.5356 0.6301 0.186 Uiso 1 1 calc GR .
H31C H 1.0679 0.5911 0.6593 0.186 Uiso 1 1 calc GR .
C32 C 1.1174 0.3558 0.7411 0.098(18) Uani 1 1 d . U
H32A H 1.1699 0.3456 0.7486 0.148 Uiso 1 1 calc GR .
H32B H 1.1119 0.3364 0.7135 0.148 Uiso 1 1 calc GR .
H32C H 1.0914 0.3428 0.7657 0.148 Uiso 1 1 calc GR .
C33 C 0.7011 0.7718 0.4954 0.085(15) Uani 1 1 d . U
C34 C 0.7757 0.7634 0.5022 0.070(11) Uani 1 1 d G U
H34 H 0.7916 0.7756 0.5293 0.084 Uiso 1 1 calc R .
C35 C 0.8271 0.7371 0.4695 0.073(12) Uani 1 1 d G U
H35 H 0.8781 0.7313 0.4741 0.088 Uiso 1 1 calc R .
C36 C 0.8038 0.7191 0.4299 0.075(13) Uani 1 1 d G U
C37 C 0.7292 0.7275 0.4230 0.070(12) Uani 1 1 d G U
H37 H 0.7133 0.7153 0.3960 0.084 Uiso 1 1 calc R .
C38 C 0.6779 0.7538 0.4558 0.077(13) Uani 1 1 d G U
C39 C 0.5869 0.7682 0.4370 0.16(4) Uani 1 1 d . U
H39A H 0.5590 0.7530 0.4592 0.241 Uiso 1 1 calc GR .
H39B H 0.5874 0.7488 0.4083 0.241 Uiso 1 1 calc GR .
H39C H 0.5635 0.8107 0.4328 0.241 Uiso 1 1 calc GR .
C40 C 0.8540 0.6854 0.3938 0.093(16) Uani 1 1 d . U
H40A H 0.8752 0.7117 0.3769 0.139 Uiso 1 1 calc GR .
H40B H 0.8256 0.6693 0.3734 0.139 Uiso 1 1 calc GR .
H40C H 0.8938 0.6531 0.4075 0.139 Uiso 1 1 calc GR .
C41 C 0.7873 0.6103 0.5301 0.042(7) Uani 1 1 d . U
C42 C 0.7149 0.6204 0.5163 0.055(9) Uani 1 1 d G U
H42 H 0.6750 0.6399 0.5354 0.067 Uiso 1 1 calc R .
C43 C 0.7009 0.6020 0.4744 0.079(13) Uani 1 1 d G U
H43 H 0.6515 0.6089 0.4649 0.095 Uiso 1 1 calc R .
C44 C 0.7593 0.5735 0.4464 0.080(14) Uani 1 1 d G U
C45 C 0.8317 0.5634 0.4602 0.076(13) Uani 1 1 d G U
H45 H 0.8716 0.5440 0.4411 0.091 Uiso 1 1 calc R .
C46 C 0.8457 0.5818 0.5021 0.067(11) Uani 1 1 d G U
C47 C 0.9305 0.5699 0.5138 0.087(15) Uani 1 1 d . U
C48 C 0.7458 0.5572 0.3968 0.087(15) Uani 1 1 d . U
H48A H 0.7082 0.5374 0.3970 0.131 Uiso 1 1 calc GR .
H48B H 0.7920 0.5310 0.3845 0.131 Uiso 1 1 calc GR .
H48C H 0.7289 0.5931 0.3781 0.131 Uiso 1 1 calc GR .
C49 C 0.8820 0.4047 0.6503 0.058(9) Uani 1 1 d . U
C50 C 0.8497 0.3737 0.6793 0.065(11) Uani 1 1 d G U
H50 H 0.8370 0.3869 0.7090 0.078 Uiso 1 1 calc R .
C51 C 0.8361 0.3235 0.6649 0.056(9) Uani 1 1 d G U
H51 H 0.8141 0.3024 0.6847 0.068 Uiso 1 1 calc R .
C52 C 0.8547 0.3043 0.6214 0.096(17) Uani 1 1 d G U
C53 C 0.8870 0.3353 0.5924 0.075(12) Uani 1 1 d G U
H53 H 0.8997 0.3222 0.5627 0.090 Uiso 1 1 calc R .
C54 C 0.9006 0.3855 0.6068 0.039(6) Uani 1 1 d G U
C55 C 0.9272 0.4179 0.5676 0.11(2) Uani 1 1 d . U
H55A H 0.9663 0.3895 0.5508 0.163 Uiso 1 1 calc GR .
H55B H 0.9463 0.4478 0.5797 0.163 Uiso 1 1 calc GR .
H55C H 0.8856 0.4369 0.5475 0.163 Uiso 1 1 calc GR .
C56 C 0.8299 0.2448 0.6132 0.093(17) Uani 1 1 d . U
H56A H 0.8620 0.2116 0.6308 0.140 Uiso 1 1 calc GR .
H56B H 0.8345 0.2354 0.5813 0.140 Uiso 1 1 calc GR .
H56C H 0.7785 0.2525 0.6228 0.140 Uiso 1 1 calc GR .
C57 C 0.8524 0.4787 0.8395 0.064(4) Uani 1 1 d . U
C58 C 0.8762 0.5254 0.8639 0.063(4) Uani 1 1 d . U
H58 H 0.8535 0.5656 0.8558 0.076 Uiso 1 1 calc R .
C59 C 0.9247 0.5124 0.8941 0.063(4) Uani 1 1 d . U
H59 H 0.9386 0.5431 0.9071 0.076 Uiso 1 1 calc R .
C60 C 0.9590 0.4540 0.9096 0.065(4) Uani 1 1 d . U
C61 C 0.9395 0.4096 0.8884 0.066(4) Uani 1 1 d . U
H61 H 0.9634 0.3703 0.8983 0.079 Uiso 1 1 calc R .
C62 C 0.8897 0.4182 0.8550 0.066(4) Uani 1 1 d . U
C63 C 0.8722 0.3611 0.8334 0.076(7) Uani 1 1 d . U
H63A H 0.8211 0.3634 0.8401 0.114 Uiso 1 1 calc GR .
H63B H 0.9059 0.3247 0.8465 0.114 Uiso 1 1 calc GR .
H63C H 0.8794 0.3615 0.8008 0.114 Uiso 1 1 calc GR .
C64 C 1.0154 0.4408 0.9507 0.069(6) Uani 1 1 d . U
H64A H 0.9915 0.4642 0.9764 0.103 Uiso 1 1 calc GR .
H64B H 1.0594 0.4511 0.9420 0.103 Uiso 1 1 calc GR .
H64C H 1.0299 0.3989 0.9590 0.103 Uiso 1 1 calc GR .
C65 C 0.6971 0.4635 0.6020 0.056(9) Uani 1 1 d . U
C66 C 0.7343 0.4895 0.5761 0.063(10) Uani 1 1 d . U
H66 H 0.7530 0.5188 0.5871 0.076 Uiso 1 1 calc R .
C67 C 0.7451 0.4707 0.5297 0.067(11) Uani 1 1 d . U
H67 H 0.7626 0.4917 0.5072 0.080 Uiso 1 1 calc R .
C68 C 0.7267 0.4157 0.5199 0.067(11) Uani 1 1 d . U
C69 C 0.6967 0.3916 0.5535 0.045(7) Uani 1 1 d . U
H69 H 0.6869 0.3563 0.5465 0.055 Uiso 1 1 calc R .
C70 C 0.6787 0.4109 0.5955 0.049(8) Uani 1 1 d . U
C71 C 0.6455 0.3775 0.6288 0.052(8) Uani 1 1 d . U
H71A H 0.6621 0.3817 0.6592 0.078 Uiso 1 1 calc GR .
H71B H 0.6615 0.3358 0.6213 0.078 Uiso 1 1 calc GR .
H71C H 0.5915 0.3934 0.6274 0.078 Uiso 1 1 calc GR .
C72 C 0.7395 0.3872 0.4719 0.072(12) Uani 1 1 d . U
H72A H 0.7362 0.4178 0.4489 0.108 Uiso 1 1 calc GR .
H72B H 0.7016 0.3687 0.4663 0.108 Uiso 1 1 calc GR .
H72C H 0.7885 0.3575 0.4708 0.108 Uiso 1 1 calc GR .
C73 C 0.5146 0.6425 0.5400 0.049(8) Uani 1 1 d . U
C78 C 0.4805 0.6629 0.4991 0.042(7) Uani 1 1 d G U
C77 C 0.4889 0.6246 0.4637 0.079(13) Uani 1 1 d G U
H77 H 0.4656 0.6385 0.4358 0.095 Uiso 1 1 calc R .
C76 C 0.5315 0.5659 0.4692 0.069(11) Uani 1 1 d G U
C75 C 0.5656 0.5456 0.5101 0.071(12) Uani 1 1 d G U
H75 H 0.5947 0.5055 0.5139 0.085 Uiso 1 1 calc R .
C74 C 0.5571 0.5838 0.5455 0.078(13) Uani 1 1 d G U
H74 H 0.5804 0.5699 0.5734 0.093 Uiso 1 1 calc R .
C79 C 0.4258 0.7223 0.4939 0.047(8) Uani 1 1 d . U
H79A H 0.3833 0.7255 0.5135 0.070 Uiso 1 1 calc GR .
H79B H 0.4093 0.7291 0.4626 0.070 Uiso 1 1 calc GR .
H79C H 0.4487 0.7518 0.5021 0.070 Uiso 1 1 calc GR .
C80 C 0.5417 0.5281 0.4265 0.046(8) Uani 1 1 d . U
H80A H 0.4965 0.5413 0.4085 0.070 Uiso 1 1 calc GR .
H80B H 0.5519 0.4867 0.4354 0.070 Uiso 1 1 calc GR .
H80C H 0.5832 0.5325 0.4088 0.070 Uiso 1 1 calc GR .
C81 C 0.3859 0.5412 0.6830 0.054(4) Uani 1 1 d . U
C82 C 0.4278 0.4934 0.7088 0.055(4) Uani 1 1 d G U
H82 H 0.4800 0.4842 0.7100 0.067 Uiso 1 1 calc R .
C83 C 0.3934 0.4592 0.7330 0.058(4) Uani 1 1 d G U
H83 H 0.4220 0.4266 0.7506 0.070 Uiso 1 1 calc R .
C84 C 0.3170 0.4728 0.7313 0.059(4) Uani 1 1 d G U
C85 C 0.2751 0.5206 0.7055 0.057(4) Uani 1 1 d G U
H85 H 0.2229 0.5298 0.7043 0.069 Uiso 1 1 calc R .
C86 C 0.3096 0.5548 0.6813 0.055(4) Uani 1 1 d G U
C87 C 0.2679 0.6072 0.6495 0.056(6) Uani 1 1 d . U
H87A H 0.2718 0.6439 0.6612 0.084 Uiso 1 1 calc GR .
H87B H 0.2157 0.6098 0.6477 0.084 Uiso 1 1 calc GR .
H87C H 0.2900 0.6009 0.6194 0.084 Uiso 1 1 calc GR .
C88 C 0.2741 0.4473 0.7668 0.070(6) Uani 1 1 d . U
H88A H 0.3090 0.4145 0.7833 0.106 Uiso 1 1 calc GR .
H88B H 0.2377 0.4335 0.7516 0.106 Uiso 1 1 calc GR .
H88C H 0.2488 0.4781 0.7879 0.106 Uiso 1 1 calc GR .
C89 C 0.5692 0.4772 0.7916 0.092(6) Uani 1 1 d . U
C90 C 0.6317 0.4528 0.7655 0.091(6) Uani 1 1 d G U
H90 H 0.6525 0.4776 0.7485 0.110 Uiso 1 1 calc R .
C91 C 0.6639 0.3921 0.7644 0.093(6) Uani 1 1 d G U
H91 H 0.7066 0.3755 0.7465 0.111 Uiso 1 1 calc R .
C92 C 0.6335 0.3558 0.7893 0.093(6) Uani 1 1 d DG U
C93 C 0.5709 0.3802 0.8154 0.093(6) Uani 1 1 d G U
H93 H 0.5501 0.3554 0.8324 0.112 Uiso 1 1 calc R .
C94 C 0.5388 0.4409 0.8165 0.092(6) Uani 1 1 d G U
C95 C 0.4719 0.4648 0.8476 0.093(8) Uani 1 1 d . U
H95A H 0.4815 0.4925 0.8684 0.140 Uiso 1 1 calc GR .
H95B H 0.4633 0.4321 0.8647 0.140 Uiso 1 1 calc GR .
H95C H 0.4281 0.4850 0.8296 0.140 Uiso 1 1 calc GR .
C96 C 0.6683 0.2928 0.7742 0.098(8) Uani 1 1 d D U
H96A H 0.6716 0.2923 0.7414 0.146 Uiso 1 1 calc GR .
H96B H 0.6377 0.2691 0.7845 0.146 Uiso 1 1 calc GR .
H96C H 0.7179 0.2766 0.7870 0.146 Uiso 1 1 calc GR .
C97 C 0.7255 0.5375 0.9258 0.071(12) Uani 1 1 d . U
C98 C 0.6824 0.5234 0.8934 0.069(11) Uani 1 1 d G U
H98 H 0.6534 0.5531 0.8735 0.082 Uiso 1 1 calc R .
C99 C 0.6818 0.4659 0.8902 0.100(18) Uani 1 1 d G U
H99 H 0.6523 0.4563 0.8681 0.120 Uiso 1 1 calc R .
C100 C 0.7242 0.4225 0.9194 0.097(17) Uani 1 1 d G U
C101 C 0.7673 0.4366 0.9518 0.103(19) Uani 1 1 d G U
H101 H 0.7964 0.4069 0.9717 0.124 Uiso 1 1 calc R .
C102 C 0.7680 0.4941 0.9550 0.126(19) Uani 1 1 d G U
C103 C 0.8137 0.4967 0.9984 0.129(19) Uani 1 1 d . U
H10A H 0.8390 0.5260 0.9937 0.193 Uiso 1 1 calc GR .
H10B H 0.8502 0.4581 1.0044 0.193 Uiso 1 1 calc GR .
H10C H 0.7801 0.5077 1.0241 0.193 Uiso 1 1 calc GR .
C104 C 0.7143 0.3627 0.9100 0.14(3) Uani 1 1 d . U
H10D H 0.6867 0.3518 0.9347 0.213 Uiso 1 1 calc GR .
H10E H 0.7629 0.3327 0.9074 0.213 Uiso 1 1 calc GR .
H10F H 0.6871 0.3655 0.8819 0.213 Uiso 1 1 calc GR .
C105 C 0.5313 0.7073 1.0582 0.117(9) Uani 1 1 d . U
C106 C 0.5797 0.6590 1.0805 0.117(9) Uani 1 1 d G U
H106 H 0.6040 0.6244 1.0646 0.140 Uiso 1 1 calc R .
C107 C 0.5924 0.6614 1.1262 0.117(9) Uani 1 1 d G U
H107 H 0.6254 0.6284 1.1414 0.140 Uiso 1 1 calc R .
C108 C 0.5567 0.7121 1.1495 0.117(9) Uani 1 1 d G U
C109 C 0.5083 0.7604 1.1272 0.117(9) Uani 1 1 d G U
H109 H 0.4840 0.7950 1.1431 0.141 Uiso 1 1 calc R .
C110 C 0.4956 0.7580 1.0816 0.117(9) Uani 1 1 d G U
C113 C 0.2436 0.6043 0.8086 0.051(8) Uani 1 1 d . U
C114 C 0.2737 0.5770 0.8489 0.069(11) Uani 1 1 d G U
H114 H 0.3212 0.5773 0.8579 0.083 Uiso 1 1 calc R .
C115 C 0.2344 0.5495 0.8759 0.091(16) Uani 1 1 d G U
H115 H 0.2550 0.5308 0.9034 0.109 Uiso 1 1 calc R .
C116 C 0.1649 0.5492 0.8627 0.065(11) Uani 1 1 d G U
C117 C 0.1348 0.5764 0.8225 0.063(10) Uani 1 1 d G U
H117 H 0.0873 0.5762 0.8134 0.076 Uiso 1 1 calc R .
C118 C 0.1741 0.6040 0.7954 0.073(12) Uani 1 1 d G U
C119 C 0.1353 0.6433 0.7567 0.074(12) Uani 1 1 d . U
H11A H 0.1124 0.6834 0.7673 0.111 Uiso 1 1 calc GR .
H11B H 0.0971 0.6285 0.7448 0.111 Uiso 1 1 calc GR .
H11C H 0.1712 0.6434 0.7331 0.111 Uiso 1 1 calc GR .
C120 C 0.1186 0.5248 0.8879 0.11(2) Uani 1 1 d . U
H12A H 0.1489 0.4908 0.9055 0.161 Uiso 1 1 calc GR .
H12B H 0.0866 0.5124 0.8676 0.161 Uiso 1 1 calc GR .
H12C H 0.0881 0.5544 0.9082 0.161 Uiso 1 1 calc GR .
C121 C 0.4239 0.6647 0.9038 0.150(13) Uani 1 1 d . U
C122 C 0.4787 0.6103 0.9040 0.150(13) Uani 1 1 d G U
C123 C 0.4710 0.5644 0.9307 0.150(13) Uani 1 1 d G U
H123 H 0.5085 0.5272 0.9308 0.180 Uiso 1 1 calc R .
C124 C 0.4084 0.5729 0.9573 0.151(13) Uani 1 1 d G U
C125 C 0.3536 0.6273 0.9572 0.151(13) Uani 1 1 d G U
H125 H 0.3108 0.6331 0.9753 0.182 Uiso 1 1 calc R .
C126 C 0.3613 0.6732 0.9304 0.151(13) Uani 1 1 d G U
C129 C 0.1637 0.8849 0.8158 0.103(8) Uani 1 1 d . U
C130 C 0.1648 0.9424 0.8132 0.105(8) Uani 1 1 d G U
H130 H 0.2098 0.9505 0.8178 0.126 Uiso 1 1 calc R .
C131 C 0.1003 0.9882 0.8039 0.105(8) Uani 1 1 d G U
H131 H 0.1011 1.0275 0.8021 0.126 Uiso 1 1 calc R .
C132 C 0.0345 0.9763 0.7972 0.105(8) Uani 1 1 d G U
C133 C 0.0333 0.9188 0.7998 0.104(8) Uani 1 1 d G U
H133 H -0.0116 0.9107 0.7952 0.125 Uiso 1 1 calc R .
C134 C 0.0979 0.8730 0.8091 0.104(8) Uani 1 1 d G U
C135 C 0.0948 0.8058 0.8000 0.11(2) Uani 1 1 d . U
H13A H 0.1433 0.7809 0.7897 0.165 Uiso 1 1 calc GR .
H13B H 0.0576 0.8078 0.7770 0.165 Uiso 1 1 calc GR .
H13C H 0.0816 0.7891 0.8279 0.165 Uiso 1 1 calc GR .
C136 C -0.0456 1.0257 0.8135 0.11(2) Uani 1 1 d . U
H13D H -0.0400 1.0384 0.8439 0.158 Uiso 1 1 calc GR .
H13E H -0.0849 1.0077 0.8133 0.158 Uiso 1 1 calc GR .
H13F H -0.0582 1.0598 0.7928 0.158 Uiso 1 1 calc GR .
C137 C 0.3839 0.9297 0.9493 0.078(5) Uani 1 1 d . U
C138 C 0.3390 0.9023 0.9287 0.080(5) Uani 1 1 d G U
H138 H 0.3598 0.8637 0.9178 0.096 Uiso 1 1 calc R .
C139 C 0.2637 0.9315 0.9243 0.082(5) Uani 1 1 d G U
H139 H 0.2330 0.9128 0.9102 0.098 Uiso 1 1 calc R .
C140 C 0.2334 0.9880 0.9403 0.081(5) Uani 1 1 d DG U
C141 C 0.2783 1.0154 0.9608 0.079(5) Uani 1 1 d G U
H141 H 0.2576 1.0541 0.9718 0.095 Uiso 1 1 calc R .
C142 C 0.3536 0.9863 0.9653 0.077(5) Uani 1 1 d G U
C143 C 0.4030 1.0125 0.9852 0.070(7) Uani 1 1 d . U
H14A H 0.4128 0.9983 1.0164 0.106 Uiso 1 1 calc GR .
H14B H 0.3806 1.0553 0.9846 0.106 Uiso 1 1 calc GR .
H14C H 0.4495 1.0018 0.9683 0.106 Uiso 1 1 calc GR .
C144 C 0.1516 1.0197 0.9323 0.081(7) Uani 1 1 d D U
H14D H 0.1408 1.0194 0.9002 0.122 Uiso 1 1 calc GR .
H14E H 0.1391 1.0604 0.9420 0.122 Uiso 1 1 calc GR .
H14F H 0.1223 0.9996 0.9494 0.122 Uiso 1 1 calc GR .
C145 C 0.2245 0.8321 0.6385 0.066(11) Uani 1 1 d . U
C146 C 0.2661 0.7799 0.6190 0.080(14) Uani 1 1 d G U
H146 H 0.3029 0.7514 0.6360 0.096 Uiso 1 1 calc R .
C147 C 0.2539 0.7693 0.5746 0.054(9) Uani 1 1 d G U
H147 H 0.2824 0.7336 0.5612 0.065 Uiso 1 1 calc R .
C148 C 0.2001 0.8109 0.5496 0.12(2) Uani 1 1 d G U
C149 C 0.1584 0.8631 0.5691 0.086(15) Uani 1 1 d G U
H149 H 0.1216 0.8916 0.5521 0.103 Uiso 1 1 calc R .
C150 C 0.1706 0.8737 0.6135 0.061(10) Uani 1 1 d G U
C151 C 0.1242 0.9281 0.6343 0.083(14) Uani 1 1 d . U
H15A H 0.1179 0.9206 0.6663 0.125 Uiso 1 1 calc GR .
H15B H 0.0758 0.9414 0.6197 0.125 Uiso 1 1 calc GR .
H15C H 0.1481 0.9585 0.6308 0.125 Uiso 1 1 calc GR .
C152 C 0.1824 0.8079 0.4996 0.15(4) Uani 1 1 d . U
H15D H 0.2206 0.7750 0.4860 0.232 Uiso 1 1 calc GR .
H15E H 0.1811 0.8447 0.4842 0.232 Uiso 1 1 calc GR .
H15F H 0.1342 0.8019 0.4968 0.232 Uiso 1 1 calc GR .
C153 C 0.3596 1.0772 0.8216 0.087(6) Uani 1 1 d . U
C158 C 0.2860 1.0966 0.8085 0.088(6) Uani 1 1 d G U
C157 C 0.2590 1.1475 0.7822 0.089(6) Uani 1 1 d G U
H157 H 0.2087 1.1607 0.7732 0.107 Uiso 1 1 calc R .
C156 C 0.3057 1.1791 0.7691 0.089(6) Uani 1 1 d G U
C155 C 0.3793 1.1597 0.7823 0.089(6) Uani 1 1 d G U
H155 H 0.4112 1.1813 0.7734 0.107 Uiso 1 1 calc R .
C154 C 0.4063 1.1088 0.8086 0.087(6) Uani 1 1 d G U
H154 H 0.4566 1.0956 0.8175 0.105 Uiso 1 1 calc R .
C159 C 0.2361 1.0626 0.8155 0.087(8) Uani 1 1 d . U
H15G H 0.2642 1.0206 0.8152 0.130 Uiso 1 1 calc GR .
H15H H 0.1993 1.0719 0.7914 0.130 Uiso 1 1 calc GR .
H15I H 0.2112 1.0723 0.8445 0.130 Uiso 1 1 calc GR .
C160 C 0.2687 1.2367 0.7480 0.091(8) Uani 1 1 d . U
H16A H 0.2252 1.2352 0.7316 0.136 Uiso 1 1 calc GR .
H16B H 0.3029 1.2470 0.7272 0.136 Uiso 1 1 calc GR .
H16C H 0.2533 1.2665 0.7712 0.136 Uiso 1 1 calc GR .
C161 C 0.3054 1.0300 0.6402 0.094(6) Uani 1 1 d . U
C162 C 0.2856 0.9933 0.6110 0.092(6) Uani 1 1 d G U
H162 H 0.2822 0.9566 0.6216 0.111 Uiso 1 1 calc R .
C163 C 0.2708 1.0103 0.5663 0.093(6) Uani 1 1 d G U
H163 H 0.2573 0.9852 0.5463 0.111 Uiso 1 1 calc R .
C164 C 0.2758 1.0639 0.5508 0.095(6) Uani 1 1 d G U
C165 C 0.2956 1.1006 0.5800 0.095(6) Uani 1 1 d G U
H165 H 0.2990 1.1373 0.5694 0.114 Uiso 1 1 calc R .
C166 C 0.3104 1.0836 0.6247 0.095(6) Uani 1 1 d G U
C167 C 0.3335 1.1247 0.6626 0.098(8) Uani 1 1 d . U
H16D H 0.3010 1.1290 0.6887 0.147 Uiso 1 1 calc GR .
H16E H 0.3283 1.1636 0.6493 0.147 Uiso 1 1 calc GR .
H16F H 0.3849 1.1057 0.6718 0.147 Uiso 1 1 calc GR .
C169 C 0.6708 1.0186 0.8606 0.111(8) Uani 1 1 d . U
C170 C 0.7043 1.0027 0.8191 0.111(8) Uani 1 1 d G U
H170 H 0.7061 0.9662 0.8066 0.133 Uiso 1 1 calc R .
C171 C 0.7352 1.0402 0.7960 0.111(8) Uani 1 1 d G U
H171 H 0.7581 1.0293 0.7677 0.133 Uiso 1 1 calc R .
C172 C 0.7325 1.0935 0.8143 0.112(8) Uani 1 1 d G U
C173 C 0.6990 1.1094 0.8557 0.112(8) Uani 1 1 d G U
H173 H 0.6972 1.1458 0.8682 0.134 Uiso 1 1 calc R .
C174 C 0.6681 1.0719 0.8789 0.111(8) Uani 1 1 d G U
C175 C 0.6237 1.0868 0.9209 0.111(9) Uani 1 1 d . U
H17A H 0.5716 1.0930 0.9143 0.166 Uiso 1 1 calc GR .
H17B H 0.6291 1.1227 0.9332 0.166 Uiso 1 1 calc GR .
H17C H 0.6414 1.0544 0.9429 0.166 Uiso 1 1 calc GR .
C176 C 0.7750 1.1348 0.7850 0.115(9) Uani 1 1 d . U
H17D H 0.8143 1.1406 0.8033 0.172 Uiso 1 1 calc GR .
H17E H 0.7390 1.1730 0.7772 0.172 Uiso 1 1 calc GR .
H17F H 0.7964 1.1147 0.7575 0.172 Uiso 1 1 calc GR .
C177 C 0.5991 1.0054 0.7139 0.082(6) Uani 1 1 d . U
C182 C 0.6058 1.0614 0.7122 0.083(5) Uani 1 1 d G U
C181 C 0.6542 1.0745 0.6818 0.083(5) Uani 1 1 d G U
H181 H 0.6587 1.1128 0.6807 0.099 Uiso 1 1 calc R .
C180 C 0.6960 1.0317 0.6531 0.084(5) Uani 1 1 d G U
C179 C 0.6893 0.9757 0.6548 0.084(6) Uani 1 1 d G U
H179 H 0.7179 0.9464 0.6352 0.101 Uiso 1 1 calc R .
C178 C 0.6409 0.9625 0.6852 0.083(6) Uani 1 1 d G U
H178 H 0.6364 0.9243 0.6863 0.099 Uiso 1 1 calc R .
C183 C 0.5780 1.1114 0.7497 0.082(7) Uani 1 1 d . U
H18A H 0.5244 1.1298 0.7473 0.123 Uiso 1 1 calc GR .
H18B H 0.6025 1.1412 0.7448 0.123 Uiso 1 1 calc GR .
H18C H 0.5904 1.0933 0.7796 0.123 Uiso 1 1 calc GR .
C184 C 0.7573 1.0393 0.6263 0.086(7) Uani 1 1 d . U
H18D H 0.7378 1.0619 0.5988 0.129 Uiso 1 1 calc GR .
H18E H 0.7913 1.0007 0.6184 0.129 Uiso 1 1 calc GR .
H18F H 0.7838 1.0603 0.6437 0.129 Uiso 1 1 calc GR .
C185 C 0.4560 0.8873 0.6060 0.069(11) Uani 1 1 d . U
C186 C 0.4058 0.8579 0.5973 0.045(7) Uani 1 1 d G U
H186 H 0.3937 0.8341 0.6200 0.054 Uiso 1 1 calc R .
C187 C 0.3733 0.8632 0.5552 0.085(15) Uani 1 1 d G U
H187 H 0.3390 0.8431 0.5492 0.102 Uiso 1 1 calc R .
C188 C 0.3911 0.8979 0.5218 0.076(13) Uani 1 1 d G U
C189 C 0.4413 0.9273 0.5305 0.074(12) Uani 1 1 d G U
H189 H 0.4534 0.9510 0.5078 0.088 Uiso 1 1 calc R .
C190 C 0.4738 0.9220 0.5726 0.055(9) Uani 1 1 d G U
C191 C 0.5177 0.9589 0.5809 0.052(8) Uani 1 1 d . U
H19A H 0.4915 0.9896 0.6017 0.077 Uiso 1 1 calc GR .
H19B H 0.5265 0.9772 0.5525 0.077 Uiso 1 1 calc GR .
H19C H 0.5650 0.9354 0.5940 0.077 Uiso 1 1 calc GR .
C192 C 0.3550 0.8906 0.4729 0.11(2) Uani 1 1 d . U
H19D H 0.3829 0.8527 0.4603 0.161 Uiso 1 1 calc GR .
H19E H 0.3573 0.9224 0.4523 0.161 Uiso 1 1 calc GR .
H19F H 0.3033 0.8925 0.4772 0.161 Uiso 1 1 calc GR .
C193 C 0.8970 0.9080 0.9299 0.122(9) Uani 1 1 d . U
C194 C 0.8332 0.9561 0.9320 0.122(9) Uani 1 1 d G U
H194 H 0.7861 0.9509 0.9293 0.147 Uiso 1 1 calc R .
C195 C 0.8380 1.0120 0.9380 0.123(9) Uani 1 1 d G U
H195 H 0.7944 1.0449 0.9395 0.147 Uiso 1 1 calc R .
C196 C 0.9068 1.0197 0.9420 0.123(9) Uani 1 1 d G U
C197 C 0.9707 0.9715 0.9399 0.122(9) Uani 1 1 d G U
H197 H 1.0177 0.9768 0.9426 0.147 Uiso 1 1 calc R .
C198 C 0.9658 0.9157 0.9338 0.122(9) Uani 1 1 d DG U
C199 C 1.0223 0.8563 0.9233 0.124(10) Uani 1 1 d D U
H19G H 1.0330 0.8316 0.9506 0.187 Uiso 1 1 calc GR .
H19H H 1.0678 0.8623 0.9121 0.187 Uiso 1 1 calc GR .
H19I H 1.0022 0.8370 0.9004 0.187 Uiso 1 1 calc GR .
C200 C 0.9258 1.0861 0.9452 0.123(10) Uani 1 1 d . U
H20B H 0.9440 1.0897 0.9752 0.184 Uiso 1 1 calc GR .
H20C H 0.8806 1.1189 0.9392 0.184 Uiso 1 1 calc GR .
H20A H 0.9635 1.0870 0.9228 0.184 Uiso 1 1 calc GR .
C201 C 0.7183 0.7670 1.0299 0.097(7) Uani 1 1 d . U
C206 C 0.7042 0.7844 1.0741 0.099(7) Uani 1 1 d G U
C205 C 0.7284 0.7435 1.1090 0.100(7) Uani 1 1 d G U
H205 H 0.7187 0.7554 1.1393 0.120 Uiso 1 1 calc R .
C204 C 0.7667 0.6852 1.0998 0.100(7) Uani 1 1 d G U
C203 C 0.7809 0.6678 1.0556 0.098(7) Uani 1 1 d G U
H203 H 0.8071 0.6280 1.0492 0.118 Uiso 1 1 calc R .
C202 C 0.7567 0.7087 1.0206 0.097(7) Uani 1 1 d G U
H202 H 0.7664 0.6968 0.9904 0.116 Uiso 1 1 calc R .
C208 C 0.7972 0.6548 1.1403 0.102(8) Uani 1 1 d . U
H20D H 0.8475 0.6562 1.1441 0.153 Uiso 1 1 calc GR .
H20E H 0.7984 0.6137 1.1388 0.153 Uiso 1 1 calc GR .
H20F H 0.7665 0.6734 1.1657 0.153 Uiso 1 1 calc GR .
C112 C 0.5492 0.7191 1.1988 0.15(3) Uani 1 1 d . U
H11D H 0.5388 0.6851 1.2125 0.228 Uiso 1 1 calc GR .
H11E H 0.5085 0.7549 1.2054 0.228 Uiso 1 1 calc GR .
H11F H 0.5952 0.7221 1.2111 0.228 Uiso 1 1 calc GR .
C207 C 0.6473 0.8520 1.0794 0.102(8) Uani 1 1 d . U
H20G H 0.6510 0.8756 1.0527 0.152 Uiso 1 1 calc GR .
H20H H 0.6607 0.8694 1.1060 0.152 Uiso 1 1 calc GR .
H20I H 0.5966 0.8511 1.0825 0.152 Uiso 1 1 calc GR .
C168 C 0.2781 1.0780 0.5027 0.096(8) Uani 1 1 d . U
H16G H 0.2955 1.0415 0.4860 0.144 Uiso 1 1 calc GR .
H16H H 0.3118 1.1009 0.4976 0.144 Uiso 1 1 calc GR .
H16I H 0.2284 1.1010 0.4925 0.144 Uiso 1 1 calc GR .
C16 C 1.1676 0.6959 0.9427 0.162(13) Uani 1 1 d D U
H16J H 1.1917 0.6636 0.9227 0.242 Uiso 1 1 calc GR .
H16K H 1.1849 0.6848 0.9735 0.242 Uiso 1 1 calc GR .
H16L H 1.1797 0.7311 0.9332 0.242 Uiso 1 1 calc GR .

loop_
_atom_site_aniso_label
_atom_site_aniso_U_11
_atom_site_aniso_U_22
_atom_site_aniso_U_33
_atom_site_aniso_U_23
_atom_site_aniso_U_13
_atom_site_aniso_U_12
Au1 0.0416(8) 0.0395(7) 0.0444(7) -0.0048(5) 0.0054(5) -0.0093(6)
Au2 0.0451(8) 0.0394(7) 0.0456(7) -0.0063(5) 0.0033(5) -0.0136(6)
Au3 0.0424(8) 0.0387(7) 0.0466(7) -0.0039(5) 0.0055(5) -0.0125(6)
Au4 0.0442(8) 0.0407(7) 0.0509(7) -0.0020(6) 0.0025(6) -0.0095(6)
Au5 0.0474(8) 0.0447(7) 0.0493(7) -0.0040(6) 0.0034(6) -0.0069(6)
Au6 0.0397(7) 0.0405(7) 0.0445(7) -0.0076(5) 0.0021(5) -0.0086(6)
Au7 0.0399(7) 0.0392(7) 0.0470(7) -0.0076(5) 0.0031(5) -0.0058(6)
Au8 0.0405(7) 0.0385(6) 0.0439(7) -0.0045(5) 0.0044(5) -0.0113(5)
Au9 0.0417(8) 0.0473(7) 0.0461(7) -0.0031(6) 0.0066(5) -0.0140(6)
Au10 0.0415(8) 0.0488(8) 0.0594(8) -0.0111(6) 0.0030(6) -0.0079(6)
Au11 0.0412(8) 0.0415(7) 0.0550(8) -0.0058(6) -0.0003(6) -0.0068(6)
Au12 0.0439(8) 0.0396(7) 0.0488(7) -0.0057(5) 0.0059(6) -0.0135(6)
Au13 0.0452(8) 0.0476(8) 0.0538(8) -0.0008(6) 0.0081(6) -0.0145(6)
Au14 0.0412(8) 0.0552(9) 0.0627(9) -0.0051(7) 0.0049(6) -0.0108(7)
Au15 0.0565(10) 0.0426(8) 0.0736(10) -0.0009(7) -0.0066(8) -0.0084(7)
Au16 0.0636(11) 0.0421(8) 0.0646(9) -0.0015(7) -0.0015(7) -0.0118(7)
Au17 0.0514(9) 0.0382(7) 0.0515(8) -0.0043(6) 0.0024(6) -0.0080(6)
Au18 0.0496(9) 0.0420(7) 0.0580(8) -0.0109(6) 0.0027(6) -0.0062(6)
Au19 0.0478(8) 0.0385(7) 0.0549(8) -0.0066(6) 0.0013(6) -0.0097(6)
Au20 0.0631(11) 0.0473(8) 0.0639(9) -0.0158(7) -0.0005(7) -0.0063(7)
Au21 0.0536(9) 0.0433(7) 0.0557(8) -0.0113(6) 0.0000(6) -0.0111(6)
Au22 0.0499(9) 0.0462(8) 0.0492(8) -0.0120(6) 0.0049(6) -0.0077(6)
Au23 0.0495(9) 0.0600(9) 0.0474(8) -0.0107(7) 0.0006(6) -0.0095(7)
Au24 0.0659(11) 0.0515(9) 0.0563(9) -0.0080(7) -0.0069(7) -0.0131(8)
Au25 0.0605(11) 0.0709(11) 0.0505(8) -0.0029(7) 0.0110(7) -0.0071(8)
Au26 0.0836(14) 0.0739(12) 0.0528(9) 0.0022(8) 0.0090(9) 0.0058(11)
Au27 0.0445(8) 0.0509(8) 0.0458(7) -0.0057(6) 0.0075(6) -0.0104(6)
Au28 0.0430(8) 0.0405(7) 0.0526(8) -0.0087(6) 0.0090(6) -0.0126(6)
Au29 0.0466(8) 0.0397(7) 0.0426(7) -0.0061(5) 0.0057(5) -0.0149(6)
Au30 0.0492(9) 0.0461(7) 0.0511(8) -0.0096(6) 0.0123(6) -0.0161(6)
Au31 0.0626(10) 0.0490(8) 0.0464(7) -0.0048(6) 0.0036(6) -0.0210(7)
Au32 0.0476(8) 0.0394(7) 0.0432(7) -0.0032(5) 0.0047(5) -0.0133(6)
Au33 0.0645(11) 0.0551(9) 0.0547(8) -0.0028(7) 0.0085(7) -0.0272(8)
Au34 0.0458(9) 0.0517(8) 0.0597(9) -0.0100(7) 0.0100(6) -0.0127(7)
Au35 0.0399(8) 0.0451(7) 0.0552(8) -0.0108(6) 0.0079(6) -0.0125(6)
Au36 0.0415(8) 0.0410(7) 0.0481(7) -0.0087(6) 0.0054(5) -0.0099(6)
Au37 0.0489(9) 0.0489(8) 0.0503(8) -0.0069(6) 0.0108(6) -0.0207(6)
Au38 0.0461(8) 0.0447(7) 0.0524(8) -0.0077(6) 0.0040(6) -0.0169(6)
Au39 0.0381(7) 0.0356(6) 0.0453(7) -0.0043(5) 0.0060(5) -0.0110(5)
Au40 0.0558(10) 0.0576(9) 0.0671(10) -0.0143(8) 0.0024(7) -0.0210(8)
Au41 0.0438(9) 0.0504(8) 0.0753(10) -0.0106(7) 0.0030(7) -0.0072(7)
Au42 0.0608(11) 0.0479(8) 0.0652(10) -0.0072(7) -0.0053(7) -0.0088(7)
Au43 0.0485(8) 0.0427(7) 0.0513(8) -0.0084(6) 0.0080(6) -0.0157(6)
Au44 0.0432(8) 0.0448(7) 0.0511(8) -0.0091(6) 0.0004(6) -0.0088(6)
S1 0.061(6) 0.052(5) 0.072(6) -0.015(4) 0.005(5) -0.024(4)
S2 0.057(6) 0.052(5) 0.063(5) 0.000(4) -0.006(4) -0.004(4)
S3 0.060(6) 0.061(5) 0.052(5) -0.008(4) 0.017(4) -0.030(5)
S4 0.043(5) 0.056(5) 0.080(6) -0.010(5) 0.005(4) -0.015(4)
S5 0.065(6) 0.069(6) 0.048(5) 0.004(4) -0.005(4) -0.018(5)
S6 0.035(4) 0.065(5) 0.052(5) -0.009(4) 0.008(3) -0.018(4)
S7 0.048(5) 0.056(5) 0.072(6) -0.006(5) -0.002(4) -0.005(4)
S8 0.060(6) 0.048(5) 0.070(6) 0.002(4) -0.023(5) -0.007(4)
S9 0.042(5) 0.042(4) 0.054(4) -0.003(3) 0.004(3) -0.011(3)
S10 0.052(5) 0.059(5) 0.037(4) -0.011(3) -0.002(3) -0.020(4)
S11 0.055(5) 0.042(4) 0.047(4) -0.009(3) 0.002(3) -0.017(4)
S12 0.047(5) 0.048(4) 0.052(4) 0.004(4) 0.008(4) -0.009(4)
S13 0.066(7) 0.058(6) 0.075(7) -0.010(5) 0.008(5) -0.003(5)
S14 0.097(10) 0.071(7) 0.065(7) 0.010(5) 0.022(6) 0.003(7)
S15 0.044(5) 0.057(5) 0.062(5) -0.011(4) 0.010(4) -0.015(4)
S16 0.068(7) 0.092(8) 0.052(5) -0.013(5) 0.018(5) -0.023(6)
S17 0.053(6) 0.061(5) 0.056(5) -0.010(4) 0.003(4) -0.010(4)
S18 0.049(5) 0.055(5) 0.047(4) -0.012(4) 0.006(3) -0.004(4)
S19 0.040(5) 0.044(4) 0.076(6) -0.006(4) -0.004(4) -0.008(4)
S20 0.061(6) 0.053(5) 0.063(6) -0.021(4) -0.011(4) -0.004(4)
S21 0.074(8) 0.056(6) 0.077(7) 0.006(5) -0.013(5) -0.016(5)
S22 0.060(6) 0.036(4) 0.075(6) -0.016(4) -0.006(4) -0.007(4)
S23 0.062(6) 0.041(4) 0.076(6) 0.010(4) 0.000(5) -0.020(4)
S24 0.082(7) 0.042(4) 0.045(4) -0.001(3) 0.010(4) -0.023(4)
S25 0.067(7) 0.071(7) 0.069(6) -0.008(5) -0.006(5) -0.028(5)
S26 0.074(7) 0.066(6) 0.054(5) -0.019(5) -0.004(5) -0.004(5)
C1 0.070(5) 0.069(5) 0.070(5) -0.002(3) 0.000(3) -0.024(3)
C2 0.069(5) 0.069(5) 0.069(5) -0.002(3) 0.000(3) -0.023(3)
C3 0.069(5) 0.069(5) 0.070(5) -0.002(3) -0.001(3) -0.023(3)
C4 0.070(5) 0.070(5) 0.072(5) -0.001(3) 0.000(3) -0.023(3)
C5 0.071(5) 0.071(5) 0.072(5) -0.001(3) 0.000(3) -0.023(3)
C6 0.072(5) 0.070(5) 0.072(5) -0.001(3) 0.000(3) -0.023(3)
C7 0.080(9) 0.077(9) 0.079(9) -0.002(7) -0.001(7) -0.023(7)
C8 0.076(9) 0.079(9) 0.080(9) -0.001(7) -0.001(7) -0.025(7)
C9 0.158(13) 0.158(13) 0.158(13) -0.004(3) 0.000(3) -0.050(5)
C10 0.158(13) 0.158(13) 0.159(13) -0.004(3) -0.001(3) -0.051(5)
C11 0.159(13) 0.159(13) 0.159(13) -0.004(3) -0.001(3) -0.051(5)
C12 0.159(13) 0.159(13) 0.159(13) -0.003(3) 0.000(3) -0.051(5)
C13 0.159(13) 0.159(13) 0.159(13) -0.004(3) 0.000(3) -0.051(5)
C14 0.158(13) 0.158(13) 0.158(13) -0.003(3) 0.000(3) -0.050(5)
C15 0.158(15) 0.158(15) 0.158(15) -0.001(7) 0.000(7) -0.051(8)
C17 0.087(6) 0.087(6) 0.087(6) -0.002(3) 0.000(3) -0.028(4)
C18 0.087(7) 0.087(7) 0.087(6) -0.003(3) 0.000(3) -0.027(4)
C19 0.086(6) 0.087(6) 0.087(6) -0.003(3) 0.000(3) -0.027(4)
C20 0.087(6) 0.088(6) 0.087(6) -0.003(3) 0.000(3) -0.027(4)
C21 0.088(6) 0.088(6) 0.088(6) -0.003(3) 0.000(3) -0.028(4)
C22 0.088(6) 0.087(6) 0.088(6) -0.002(3) 0.000(3) -0.028(4)
C23 0.094(10) 0.089(10) 0.090(10) -0.003(7) -0.002(7) -0.029(7)
C24 0.092(10) 0.091(10) 0.093(10) -0.001(7) 0.000(7) -0.025(7)
C25 0.050(9) 0.049(9) 0.053(9) -0.001(5) 0.000(5) -0.015(5)
C26 0.058(10) 0.058(10) 0.057(10) 0.001(5) 0.001(5) -0.017(5)
C27 0.053(9) 0.051(9) 0.051(9) -0.002(5) 0.000(5) -0.017(5)
C28 0.078(14) 0.076(14) 0.078(14) -0.002(5) -0.003(5) -0.024(6)
C29 0.093(17) 0.093(17) 0.092(17) -0.002(5) 0.000(5) -0.029(7)
C30 0.049(9) 0.051(9) 0.053(9) 0.000(5) 0.000(5) -0.017(5)
C31 0.12(3) 0.13(3) 0.12(3) -0.002(10) 0.003(10) -0.039(12)
C32 0.10(2) 0.10(2) 0.09(2) -0.002(10) -0.003(10) -0.026(11)
C33 0.086(15) 0.083(15) 0.085(15) -0.002(5) 0.000(5) -0.028(7)
C34 0.069(12) 0.069(12) 0.070(12) -0.002(5) 0.001(5) -0.022(6)
C35 0.073(13) 0.074(13) 0.073(13) -0.002(5) 0.000(5) -0.023(6)
C36 0.076(13) 0.074(13) 0.075(13) 0.001(5) 0.003(5) -0.026(6)
C37 0.072(12) 0.069(12) 0.070(12) -0.003(5) 0.000(5) -0.024(6)
C38 0.077(14) 0.077(13) 0.076(13) 0.000(5) 0.000(5) -0.025(6)
C39 0.16(4) 0.16(4) 0.16(4) -0.005(10) 0.001(10) -0.052(15)
C40 0.097(19) 0.092(18) 0.087(18) -0.005(10) -0.001(10) -0.026(10)
C41 0.043(8) 0.041(8) 0.042(8) -0.002(5) -0.001(5) -0.014(5)
C42 0.054(10) 0.057(10) 0.054(10) -0.003(5) -0.003(5) -0.017(5)
C43 0.080(14) 0.079(14) 0.079(14) -0.003(5) 0.001(5) -0.025(6)
C44 0.079(14) 0.080(14) 0.080(14) -0.003(5) -0.001(5) -0.026(6)
C45 0.076(13) 0.076(13) 0.075(13) -0.001(5) 0.002(5) -0.025(6)
C46 0.067(12) 0.067(12) 0.068(12) -0.003(5) 0.001(5) -0.024(6)
C47 0.087(17) 0.088(17) 0.086(17) -0.006(10) 0.000(10) -0.027(10)
C48 0.084(17) 0.088(17) 0.087(17) -0.004(10) -0.007(10) -0.023(10)
C49 0.058(10) 0.060(10) 0.057(10) -0.002(5) -0.002(5) -0.019(5)
C50 0.065(11) 0.066(11) 0.065(11) -0.004(5) 0.000(5) -0.020(6)
C51 0.057(10) 0.055(10) 0.057(10) -0.003(5) 0.001(5) -0.017(5)
C52 0.097(18) 0.095(18) 0.095(18) -0.003(5) 0.001(5) -0.030(7)
C53 0.075(13) 0.074(13) 0.075(13) -0.003(5) -0.002(5) -0.023(6)
C54 0.038(8) 0.038(8) 0.038(7) -0.003(5) 0.000(5) -0.011(5)
C55 0.11(2) 0.11(2) 0.11(2) -0.002(10) 0.007(10) -0.037(11)
C56 0.094(19) 0.091(18) 0.092(18) -0.008(10) 0.000(10) -0.027(10)
C57 0.065(5) 0.064(5) 0.064(5) 0.000(3) 0.000(3) -0.021(3)
C58 0.064(5) 0.064(5) 0.063(5) 0.000(3) 0.000(3) -0.021(3)
C59 0.063(5) 0.064(5) 0.063(5) 0.000(3) 0.001(3) -0.021(3)
C60 0.064(5) 0.065(5) 0.064(5) 0.000(3) 0.001(3) -0.021(3)
C61 0.066(5) 0.066(5) 0.065(5) 0.000(3) 0.001(3) -0.021(3)
C62 0.067(5) 0.066(5) 0.066(5) 0.000(3) 0.000(3) -0.021(3)
C63 0.074(9) 0.076(9) 0.075(9) -0.002(7) -0.003(7) -0.021(7)
C64 0.067(9) 0.072(9) 0.065(8) -0.001(7) 0.000(7) -0.019(7)
C65 0.055(10) 0.056(10) 0.055(10) -0.001(5) 0.001(5) -0.017(5)
C66 0.063(11) 0.064(11) 0.062(11) -0.001(5) 0.002(5) -0.020(6)
C67 0.067(12) 0.065(12) 0.067(12) -0.002(5) 0.001(5) -0.020(6)
C68 0.067(12) 0.067(12) 0.067(12) -0.003(5) 0.001(5) -0.022(6)
C69 0.045(9) 0.045(8) 0.048(8) -0.002(5) 0.000(5) -0.017(5)
C70 0.053(9) 0.045(9) 0.050(9) -0.001(5) 0.001(5) -0.020(5)
C71 0.050(12) 0.053(11) 0.055(11) 0.000(9) 0.001(9) -0.018(9)
C72 0.073(15) 0.073(14) 0.068(14) -0.005(9) -0.003(9) -0.020(9)
C73 0.050(9) 0.049(9) 0.050(9) 0.001(5) 0.000(5) -0.017(5)
C78 0.043(8) 0.042(8) 0.043(8) -0.004(5) -0.001(5) -0.014(5)
C77 0.080(14) 0.080(14) 0.077(14) -0.003(5) 0.000(5) -0.026(6)
C76 0.068(12) 0.070(12) 0.069(12) -0.001(5) -0.002(5) -0.022(6)
C75 0.070(12) 0.071(12) 0.070(12) -0.003(5) -0.002(5) -0.021(6)
C74 0.077(14) 0.078(14) 0.077(14) -0.003(5) -0.001(5) -0.024(6)
C79 0.052(11) 0.044(10) 0.044(10) 0.006(8) 0.011(8) -0.017(8)
C80 0.052(11) 0.038(10) 0.054(11) -0.009(8) 0.008(8) -0.022(8)
C81 0.055(5) 0.054(5) 0.055(5) -0.002(3) 0.000(3) -0.019(3)
C82 0.055(5) 0.056(5) 0.056(5) -0.001(3) -0.001(3) -0.019(3)
C83 0.057(5) 0.058(5) 0.058(5) 0.000(3) -0.001(3) -0.018(3)
C84 0.059(5) 0.060(5) 0.060(5) 0.000(3) 0.000(3) -0.019(3)
C85 0.057(5) 0.057(5) 0.057(5) 0.000(3) 0.001(3) -0.018(3)
C86 0.056(5) 0.055(5) 0.055(5) -0.001(3) 0.001(3) -0.019(3)
C87 0.057(8) 0.058(8) 0.054(8) -0.003(7) -0.001(7) -0.019(7)
C88 0.068(8) 0.069(8) 0.072(8) 0.003(7) -0.003(7) -0.019(7)
C89 0.092(7) 0.091(7) 0.092(7) -0.002(3) 0.000(3) -0.029(4)
C90 0.091(7) 0.091(7) 0.092(7) -0.002(3) 0.000(3) -0.030(4)
C91 0.092(7) 0.092(7) 0.093(7) -0.002(3) -0.001(3) -0.029(4)
C92 0.093(7) 0.093(7) 0.094(7) -0.002(3) -0.001(3) -0.030(4)
C93 0.093(7) 0.092(7) 0.094(7) -0.001(3) -0.001(3) -0.030(4)
C94 0.092(7) 0.092(7) 0.093(7) -0.001(3) 0.000(3) -0.030(4)
C95 0.092(10) 0.093(10) 0.096(10) 0.004(7) 0.002(7) -0.031(7)
C96 0.098(10) 0.095(10) 0.100(10) 0.001(7) 0.001(7) -0.031(7)
C97 0.071(13) 0.070(12) 0.071(12) 0.000(5) 0.001(5) -0.022(6)
C98 0.068(12) 0.069(12) 0.069(12) 0.000(5) -0.001(5) -0.021(6)
C99 0.100(19) 0.099(19) 0.100(19) -0.002(5) 0.001(5) -0.032(7)
C100 0.096(18) 0.096(18) 0.097(18) -0.002(5) 0.000(5) -0.031(7)
C101 0.10(2) 0.10(2) 0.10(2) -0.002(5) -0.001(5) -0.032(8)
C102 0.126(19) 0.125(19) 0.126(19) -0.003(5) -0.001(5) -0.040(7)
C103 0.13(2) 0.13(2) 0.13(2) -0.003(8) -0.001(8) -0.039(9)
C104 0.14(3) 0.14(3) 0.14(3) -0.002(10) -0.001(10) -0.047(14)
C105 0.117(10) 0.117(10) 0.116(10) -0.003(3) 0.000(3) -0.037(4)
C106 0.117(10) 0.117(10) 0.116(10) -0.002(3) 0.000(3) -0.037(4)
C107 0.117(10) 0.117(10) 0.116(10) -0.002(3) 0.000(3) -0.037(4)
C108 0.117(10) 0.116(10) 0.116(10) -0.002(3) -0.001(3) -0.037(4)
C109 0.118(10) 0.117(10) 0.117(10) -0.003(3) -0.001(3) -0.037(4)
C110 0.117(10) 0.117(10) 0.117(10) -0.003(3) 0.000(3) -0.037(4)
C113 0.048(9) 0.052(9) 0.049(9) 0.000(5) 0.003(5) -0.013(5)
C114 0.069(12) 0.069(12) 0.070(12) -0.001(5) 0.001(5) -0.023(6)
C115 0.090(17) 0.091(17) 0.090(16) -0.002(5) 0.000(5) -0.029(7)
C116 0.064(11) 0.065(11) 0.067(11) -0.002(5) -0.001(5) -0.020(6)
C117 0.063(11) 0.063(11) 0.064(11) 0.000(5) 0.001(5) -0.022(6)
C118 0.073(13) 0.073(13) 0.073(13) -0.001(5) 0.001(5) -0.021(6)
C119 0.073(15) 0.072(15) 0.075(15) 0.009(9) -0.003(9) -0.021(10)
C120 0.11(2) 0.11(2) 0.11(2) -0.001(10) -0.001(10) -0.037(11)
C121 0.150(13) 0.150(13) 0.150(13) -0.003(3) -0.001(3) -0.048(5)
C122 0.150(13) 0.150(13) 0.150(13) -0.003(3) 0.000(3) -0.048(5)
C123 0.150(13) 0.150(13) 0.150(13) -0.003(3) -0.001(3) -0.048(5)
C124 0.151(13) 0.151(13) 0.151(13) -0.003(3) -0.001(3) -0.048(5)
C125 0.151(13) 0.151(13) 0.151(13) -0.003(3) 0.000(3) -0.048(5)
C126 0.151(13) 0.151(13) 0.151(13) -0.003(3) 0.000(3) -0.048(5)
C129 0.103(9) 0.103(9) 0.104(8) -0.003(3) 0.000(3) -0.033(4)
C130 0.104(9) 0.105(9) 0.105(8) -0.004(3) -0.001(3) -0.033(4)
C131 0.105(9) 0.105(9) 0.106(8) -0.003(3) -0.001(3) -0.033(4)
C132 0.105(9) 0.104(9) 0.106(8) -0.003(3) -0.001(3) -0.033(4)
C133 0.103(9) 0.103(9) 0.105(8) -0.003(3) 0.000(3) -0.034(4)
C134 0.104(9) 0.104(9) 0.105(8) -0.003(3) 0.000(3) -0.033(4)
C135 0.11(2) 0.11(2) 0.11(2) -0.001(10) 0.000(10) -0.036(11)
C136 0.10(2) 0.10(2) 0.11(2) -0.009(10) -0.004(10) -0.033(11)
C137 0.078(6) 0.078(6) 0.078(6) -0.003(3) 0.000(3) -0.025(3)
C138 0.079(6) 0.080(6) 0.080(6) -0.003(3) 0.000(3) -0.025(4)
C139 0.080(6) 0.082(6) 0.081(6) -0.003(3) 0.000(3) -0.025(4)
C140 0.081(6) 0.081(6) 0.081(6) -0.002(3) 0.000(3) -0.025(3)
C141 0.079(6) 0.079(6) 0.079(6) -0.002(3) 0.000(3) -0.024(3)
C142 0.078(6) 0.077(6) 0.077(6) -0.003(3) 0.001(3) -0.024(3)
C143 0.074(9) 0.069(9) 0.069(9) -0.005(7) 0.006(7) -0.023(7)
C144 0.080(9) 0.080(9) 0.084(9) -0.002(7) -0.002(7) -0.026(7)
C145 0.066(12) 0.066(11) 0.066(11) 0.000(5) -0.001(5) -0.023(6)
C146 0.081(14) 0.080(14) 0.080(14) -0.002(5) 0.000(5) -0.025(6)
C147 0.054(10) 0.054(10) 0.054(10) -0.001(5) 0.001(5) -0.017(5)
C148 0.12(2) 0.12(2) 0.12(2) -0.003(5) 0.000(5) -0.038(9)
C149 0.085(16) 0.086(15) 0.087(15) -0.002(5) 0.001(5) -0.029(7)
C150 0.061(11) 0.061(11) 0.062(11) 0.002(5) 0.000(5) -0.021(6)
C151 0.079(17) 0.085(17) 0.087(17) -0.003(10) -0.005(10) -0.029(10)
C152 0.15(4) 0.15(4) 0.15(4) -0.005(10) 0.000(10) -0.048(15)
C153 0.088(6) 0.086(6) 0.087(6) -0.002(3) -0.001(3) -0.028(4)
C158 0.088(6) 0.087(6) 0.088(6) -0.002(3) -0.001(3) -0.029(4)
C157 0.089(6) 0.088(6) 0.089(6) -0.002(3) -0.002(3) -0.028(4)
C156 0.089(6) 0.089(6) 0.089(6) -0.001(3) -0.001(3) -0.028(4)
C155 0.089(6) 0.088(6) 0.089(6) -0.001(3) -0.001(3) -0.028(4)
C154 0.088(6) 0.087(6) 0.088(6) -0.002(3) 0.000(3) -0.028(4)
C159 0.086(10) 0.087(9) 0.090(9) -0.002(7) -0.002(7) -0.032(7)
C160 0.090(10) 0.091(10) 0.090(10) 0.002(7) -0.003(7) -0.027(7)
C161 0.094(7) 0.093(7) 0.094(7) -0.002(3) -0.001(3) -0.030(4)
C162 0.093(7) 0.092(7) 0.092(7) -0.002(3) -0.001(3) -0.030(4)
C163 0.093(7) 0.093(7) 0.093(7) -0.002(3) -0.001(3) -0.030(4)
C164 0.096(7) 0.094(7) 0.095(7) -0.001(3) -0.001(3) -0.030(4)
C165 0.096(7) 0.095(7) 0.095(7) -0.001(3) -0.002(3) -0.030(4)
C166 0.096(7) 0.095(7) 0.095(7) -0.001(3) -0.002(3) -0.030(4)
C167 0.100(10) 0.095(10) 0.100(10) 0.000(7) -0.003(7) -0.032(7)
C169 0.111(8) 0.110(8) 0.111(8) -0.003(3) 0.000(3) -0.035(4)
C170 0.111(8) 0.110(8) 0.111(8) -0.003(3) 0.000(3) -0.035(4)
C171 0.111(8) 0.111(8) 0.112(8) -0.002(3) 0.000(3) -0.035(4)
C172 0.112(8) 0.111(8) 0.112(8) -0.002(3) 0.000(3) -0.036(4)
C173 0.112(8) 0.111(8) 0.112(8) -0.003(3) 0.000(3) -0.035(4)
C174 0.112(8) 0.111(8) 0.111(8) -0.003(3) 0.000(3) -0.035(4)
C175 0.113(11) 0.108(11) 0.112(11) -0.003(7) -0.001(7) -0.037(7)
C176 0.113(11) 0.114(11) 0.115(11) -0.003(7) -0.002(7) -0.035(7)
C177 0.083(6) 0.081(6) 0.083(6) -0.001(3) 0.000(3) -0.026(4)
C182 0.083(6) 0.082(6) 0.084(6) -0.001(3) 0.001(3) -0.026(3)
C181 0.083(6) 0.082(6) 0.084(6) -0.001(3) 0.001(3) -0.027(4)
C180 0.084(6) 0.083(6) 0.084(6) -0.001(3) 0.000(3) -0.027(3)
C179 0.084(6) 0.083(6) 0.084(6) -0.002(3) 0.000(3) -0.027(4)
C178 0.083(6) 0.082(6) 0.084(6) -0.002(3) 0.000(3) -0.027(4)
C183 0.081(9) 0.080(9) 0.083(9) 0.000(7) -0.001(7) -0.023(7)
C184 0.086(9) 0.084(9) 0.088(9) 0.001(7) 0.000(7) -0.026(7)
C185 0.069(12) 0.069(12) 0.069(12) -0.002(5) 0.001(5) -0.021(6)
C186 0.044(8) 0.046(8) 0.046(8) 0.001(5) 0.000(5) -0.016(5)
C187 0.086(15) 0.085(15) 0.084(15) -0.002(5) -0.001(5) -0.027(7)
C188 0.076(13) 0.075(13) 0.076(13) -0.003(5) -0.002(5) -0.024(6)
C189 0.074(13) 0.074(13) 0.075(13) -0.003(5) 0.000(5) -0.024(6)
C190 0.055(10) 0.057(10) 0.055(10) 0.002(5) 0.002(5) -0.018(5)
C191 0.058(12) 0.053(11) 0.045(11) 0.016(8) 0.005(8) -0.021(9)
C192 0.11(2) 0.11(2) 0.11(2) -0.009(10) -0.006(10) -0.037(11)
C193 0.122(9) 0.122(9) 0.122(9) -0.003(3) 0.000(3) -0.039(4)
C194 0.122(9) 0.122(9) 0.123(9) -0.004(3) -0.001(3) -0.039(4)
C195 0.123(9) 0.122(9) 0.123(9) -0.004(3) -0.001(3) -0.039(4)
C196 0.123(9) 0.122(9) 0.123(9) -0.003(3) -0.001(3) -0.039(4)
C197 0.122(9) 0.122(9) 0.123(9) -0.004(3) -0.001(3) -0.039(4)
C198 0.122(9) 0.122(9) 0.123(9) -0.003(3) 0.000(3) -0.039(4)
C199 0.124(12) 0.123(12) 0.124(12) -0.001(7) 0.000(7) -0.037(7)
C200 0.123(12) 0.123(12) 0.122(12) -0.002(7) -0.003(7) -0.039(7)
C201 0.098(7) 0.097(7) 0.097(7) -0.003(3) -0.001(3) -0.031(4)
C206 0.100(7) 0.099(7) 0.099(7) -0.002(3) -0.001(3) -0.031(4)
C205 0.100(7) 0.100(7) 0.099(7) -0.002(3) -0.001(3) -0.031(4)
C204 0.100(7) 0.100(7) 0.099(7) -0.002(3) -0.001(3) -0.031(4)
C203 0.098(7) 0.098(7) 0.098(7) -0.003(3) -0.001(3) -0.031(4)
C202 0.097(7) 0.097(7) 0.097(7) -0.003(3) -0.001(3) -0.031(4)
C208 0.102(10) 0.103(10) 0.102(10) -0.002(7) -0.001(7) -0.034(7)
C112 0.15(4) 0.15(4) 0.15(4) -0.006(10) -0.001(10) -0.049(14)
C207 0.103(10) 0.100(10) 0.101(10) -0.005(7) 0.000(7) -0.031(7)
C168 0.098(10) 0.096(10) 0.096(10) 0.003(7) 0.000(7) -0.033(7)
C16 0.162(15) 0.160(15) 0.162(15) -0.003(7) -0.003(7) -0.051(8)

loop_
_atom_type_symbol
_atom_type_description
_atom_type_scat_dispersion_real
_atom_type_scat_dispersion_imag
_atom_type_scat_source
C C 0.0181 0.0091 'International Tables Vol C Tables 4.2.6.8 and 6.1.1.4'
H H 0.0000 0.0000 'International Tables Vol C Tables 4.2.6.8 and 6.1.1.4'
Au Au -4.4197 7.2980 'International Tables Vol C Tables 4.2.6.8 and 6.1.1.4'
S S 0.3331 0.5567 'International Tables Vol C Tables 4.2.6.8 and 6.1.1.4'

loop_
_geom_angle_atom_site_label_1
_geom_angle_atom_site_label_2
_geom_angle_atom_site_label_3
_geom_angle
Au3 Au1 Au2 108.7
Au3 Au1 Au4 62.6
Au3 Au1 Au6 157.5
Au3 Au1 Au7 126.4
Au3 Au1 Au8 68.1
Au3 Au1 Au9 77.0
Au3 Au1 Au27 141.1
Au3 Au1 Au36 105.7
Au4 Au1 Au2 104.8
Au4 Au1 Au6 106.3
Au4 Au1 Au7 159.8
Au4 Au1 Au8 116.2
Au4 Au1 Au9 136.2
Au4 Au1 Au36 55.5
Au5 Au1 Au2 104.8
Au5 Au1 Au3 122.8
Au5 Au1 Au4 64.7
Au5 Au1 Au6 60.1
Au5 Au1 Au7 110.7
Au5 Au1 Au8 161.6
Au5 Au1 Au9 136.4
Au5 Au1 Au27 63.7
Au5 Au1 Au36 57.7
Au5 Au1 Au39 109.8
Au6 Au1 Au2 53.0
Au6 Au1 Au7 58.1
Au6 Au1 Au8 103.9
Au6 Au1 Au9 117.4
Au6 Au1 Au36 55.1
Au7 Au1 Au2 56.2
Au7 Au1 Au9 61.5
Au7 Au1 Au36 104.8
Au8 Au1 Au2 56.7
Au8 Au1 Au7 61.5
Au8 Au1 Au9 57.1
Au8 Au1 Au36 106.5
Au9 Au1 Au2 103.5
Au9 Au1 Au36 161.7
Au27 Au1 Au2 105.4
Au27 Au1 Au4 125.0
Au27 Au1 Au6 61.4
Au27 Au1 Au7 61.6
Au27 Au1 Au8 118.8
Au27 Au1 Au9 77.3
Au27 Au1 Au36 108.0
Au36 Au1 Au2 58.3
Au39 Au1 Au2 55.2
Au39 Au1 Au3 60.1
Au39 Au1 Au4 60.7
Au39 Au1 Au6 97.4
Au39 Au1 Au7 106.1
Au39 Au1 Au8 60.7
Au39 Au1 Au9 113.6
Au39 Au1 Au27 158.7
Au39 Au1 Au36 56.1
Au6 Au2 Au1 56.5
Au6 Au2 Au7 59.3
Au6 Au2 Au8 106.0
Au6 Au2 Au19 61.8
Au6 Au2 Au32 162.3
Au6 Au2 Au36 56.8
Au6 Au2 Au37 109.3
Au6 Au2 Au38 61.3
Au6 Au2 Au39 100.1
Au7 Au2 Au1 56.0
Au7 Au2 Au8 60.9
Au7 Au2 Au36 106.2
Au8 Au2 Au1 55.5
Au8 Au2 Au36 107.0
Au19 Au2 Au1 109.1
Au19 Au2 Au7 64.7
Au19 Au2 Au8 120.6
Au19 Au2 Au36 109.4
Au19 Au2 Au37 126.3
Au19 Au2 Au38 65.2
Au19 Au2 Au39 161.8
Au32 Au2 Au1 106.1
Au32 Au2 Au7 115.7
Au32 Au2 Au8 60.4
Au32 Au2 Au19 133.7
Au32 Au2 Au36 113.9
Au32 Au2 Au37 69.9
Au32 Au2 Au38 129.1
Au32 Au2 Au39 63.9
Au36 Au2 Au1 60.1
Au37 Au2 Au1 104.9
Au37 Au2 Au7 160.6
Au37 Au2 Au8 112.8
Au37 Au2 Au36 56.5
Au38 Au2 Au1 107.9
Au38 Au2 Au7 114.6
Au38 Au2 Au8 163.1
Au38 Au2 Au36 57.3
Au38 Au2 Au37 65.5
Au39 Au2 Au1 54.8
Au39 Au2 Au7 105.6
Au39 Au2 Au8 60.1
Au39 Au2 Au36 56.7
Au39 Au2 Au37 58.8
Au39 Au2 Au38 109.1
Au1 Au3 Au4 58.9
Au1 Au3 Au8 56.8
Au1 Au3 Au12 99.0
Au1 Au3 Au28 110.4
Au1 Au3 Au29 105.3
Au1 Au3 Au39 59.8
Au1 Au3 Au43 164.7
Au4 Au3 Au8 104.5
Au4 Au3 Au28 66.2
Au4 Au3 Au43 129.3
Au12 Au3 Au4 156.9
Au12 Au3 Au8 53.8
Au12 Au3 Au28 122.5
Au12 Au3 Au29 63.9
Au12 Au3 Au43 70.7
Au28 Au3 Au8 104.8
Au28 Au3 Au43 68.6
Au29 Au3 Au4 112.9
Au29 Au3 Au8 56.4
Au29 Au3 Au28 61.2
Au29 Au3 Au43 60.3
Au39 Au3 Au4 59.3
Au39 Au3 Au8 56.8
Au39 Au3 Au12 105.6
Au39 Au3 Au28 56.8
Au39 Au3 Au29 58.1
Au39 Au3 Au43 111.0
Au43 Au3 Au8 108.1
S12 Au3 Au1 91.8
S12 Au3 Au4 95.0
S12 Au3 Au8 121.6
S12 Au3 Au12 91.9
S12 Au3 Au28 133.3
S12 Au3 Au29 151.9
S12 Au3 Au39 148.2
S12 Au3 Au43 99.7
Au1 Au4 Au3 58.5
Au1 Au4 Au5 57.1
Au1 Au4 Au28 103.1
Au1 Au4 Au35 112.0
Au1 Au4 Au39 59.3
Au1 Au4 Au42 159.1
Au3 Au4 Au5 112.0
Au3 Au4 Au28 57.2
Au3 Au4 Au35 104.4
Au3 Au4 Au42 103.7
Au5 Au4 Au28 156.4
Au5 Au4 Au42 143.3
Au28 Au4 Au42 56.0
Au35 Au4 Au5 117.5
Au35 Au4 Au28 54.4
Au35 Au4 Au42 58.8
Au36 Au4 Au1 68.6
Au36 Au4 Au3 112.6
Au36 Au4 Au5 59.7
Au36 Au4 Au28 103.1
Au36 Au4 Au35 60.0
Au36 Au4 Au39 60.1
Au36 Au4 Au42 114.2
Au39 Au4 Au3 58.3
Au39 Au4 Au5 103.0
Au39 Au4 Au28 53.5
Au39 Au4 Au35 57.6
Au39 Au4 Au42 103.0
S8 Au4 Au1 144.9
S8 Au4 Au3 106.9
S8 Au4 Au5 112.6
S8 Au4 Au28 90.9
S8 Au4 Au35 102.4
S8 Au4 Au36 139.6
S8 Au4 Au39 144.4
S8 Au4 Au42 45.6
Au1 Au5 Au4 58.1
Au1 Au5 Au6 61.0
Au1 Au5 Au23 106.0
Au1 Au5 Au26 110.3
Au1 Au5 Au27 58.6
Au1 Au5 Au36 67.8
Au1 Au5 Au44 111.5
Au4 Au5 Au26 133.3
Au4 Au5 Au44 111.3
Au6 Au5 Au4 102.3
Au6 Au5 Au23 58.2
Au6 Au5 Au26 109.6
Au6 Au5 Au27 60.0
Au6 Au5 Au36 58.6
Au6 Au5 Au44 56.6
Au23 Au5 Au4 160.4
Au23 Au5 Au26 60.2
Au23 Au5 Au27 56.7
Au23 Au5 Au36 108.2
Au23 Au5 Au44 61.3
Au27 Au5 Au4 114.1
Au27 Au5 Au26 59.7
Au27 Au5 Au44 106.9
Au36 Au5 Au4 56.9
Au36 Au5 Au26 167.8
Au36 Au5 Au27 111.8
Au36 Au5 Au44 57.7
Au44 Au5 Au26 114.5
S13 Au5 Au1 138.1
S13 Au5 Au4 109.4
S13 Au5 Au6 148.3
S13 Au5 Au23 90.1
S13 Au5 Au26 45.6
S13 Au5 Au27 104.7
S13 Au5 Au36 143.5
S13 Au5 Au44 110.2
Au1 Au6 Au27 58.7
Au2 Au6 Au1 70.5
Au2 Au6 Au5 118.4
Au2 Au6 Au7 63.2
Au2 Au6 Au19 59.9
Au2 Au6 Au21 112.2
Au2 Au6 Au22 111.8
Au2 Au6 Au23 175.7
Au2 Au6 Au27 117.5
Au2 Au6 Au36 68.6
Au2 Au6 Au38 60.9
Au2 Au6 Au44 118.2
Au5 Au6 Au1 58.9
Au5 Au6 Au19 177.8
Au5 Au6 Au27 62.3
Au5 Au6 Au38 116.4
Au7 Au6 Au1 61.5
Au7 Au6 Au5 112.7
Au7 Au6 Au19 65.4
Au7 Au6 Au22 60.7
Au7 Au6 Au27 61.9
Au7 Au6 Au36 118.7
Au7 Au6 Au38 117.7
Au7 Au6 Au44 178.6
Au19 Au6 Au1 118.9
Au19 Au6 Au27 116.9
Au19 Au6 Au38 64.3
Au21 Au6 Au1 177.0
Au21 Au6 Au5 118.1
Au21 Au6 Au7 120.7
Au21 Au6 Au19 64.1
Au21 Au6 Au22 70.3
Au21 Au6 Au27 120.0
Au21 Au6 Au36 111.0
Au21 Au6 Au38 62.5
Au21 Au6 Au44 59.4
Au22 Au6 Au1 110.3
Au22 Au6 Au5 116.7
Au22 Au6 Au19 63.7
Au22 Au6 Au27 61.7
Au22 Au6 Au36 178.4
Au22 Au6 Au38 120.5
Au22 Au6 Au44 118.5
Au23 Au6 Au1 107.1
Au23 Au6 Au5 61.8
Au23 Au6 Au7 112.6
Au23 Au6 Au19 119.8
Au23 Au6 Au21 70.3
Au23 Au6 Au22 65.3
Au23 Au6 Au27 58.5
Au23 Au6 Au36 114.2
Au23 Au6 Au38 123.2
Au23 Au6 Au44 66.1
Au36 Au6 Au1 68.3
Au36 Au6 Au5 62.0
Au36 Au6 Au19 117.6
Au36 Au6 Au27 116.8
Au36 Au6 Au38 61.0
Au36 Au6 Au44 62.1
Au38 Au6 Au1 118.8
Au38 Au6 Au27 177.5
Au44 Au6 Au1 118.3
Au44 Au6 Au5 66.4
Au44 Au6 Au19 115.5
Au44 Au6 Au27 116.7
Au44 Au6 Au38 63.7
Au1 Au7 Au2 67.8
Au1 Au7 Au8 59.0
Au1 Au7 Au9 60.7
Au1 Au7 Au19 111.5
Au1 Au7 Au27 58.1
Au2 Au7 Au8 59.9
Au2 Au7 Au9 111.5
Au2 Au7 Au19 55.8
Au2 Au7 Au27 111.7
Au6 Au7 Au1 60.4
Au6 Au7 Au2 57.5
Au6 Au7 Au8 103.8
Au6 Au7 Au9 118.8
Au6 Au7 Au19 58.0
Au6 Au7 Au22 59.8
Au6 Au7 Au27 61.0
Au8 Au7 Au9 56.1
Au8 Au7 Au19 111.5
Au9 Au7 Au19 167.1
Au10 Au7 Au1 128.0
Au10 Au7 Au2 133.3
Au10 Au7 Au6 166.6
Au10 Au7 Au8 89.5
Au10 Au7 Au9 67.5
Au10 Au7 Au19 118.7
Au10 Au7 Au22 106.9
Au10 Au7 Au27 112.7
Au17 Au7 Au1 119.8
Au17 Au7 Au2 74.3
Au17 Au7 Au6 128.0
Au17 Au7 Au8 61.9
Au17 Au7 Au9 94.9
Au17 Au7 Au10 59.7
Au17 Au7 Au18 62.8
Au17 Au7 Au19 80.2
Au17 Au7 Au22 126.2
Au17 Au7 Au27 169.8
Au18 Au7 Au1 173.5
Au18 Au7 Au2 108.6
Au18 Au7 Au6 113.2
Au18 Au7 Au8 124.5
Au18 Au7 Au9 125.7
Au18 Au7 Au10 58.4
Au18 Au7 Au19 62.5
Au18 Au7 Au22 66.6
Au18 Au7 Au27 120.5
Au22 Au7 Au1 108.7
Au22 Au7 Au2 106.5
Au22 Au7 Au8 163.6
Au22 Au7 Au9 130.1
Au22 Au7 Au19 60.8
Au22 Au7 Au27 61.1
Au27 Au7 Au8 113.2
Au27 Au7 Au9 75.3
Au27 Au7 Au19 109.9
Au1 Au8 Au2 67.8
Au1 Au8 Au3 55.1
Au1 Au8 Au7 59.5
Au1 Au8 Au17 114.3
Au1 Au8 Au29 104.3
Au2 Au8 Au3 107.2
Au2 Au8 Au7 59.2
Au2 Au8 Au17 71.3
Au7 Au8 Au3 112.2
Au9 Au8 Au1 63.3
Au9 Au8 Au2 117.1
Au9 Au8 Au3 73.8
Au9 Au8 Au7 62.9
Au9 Au8 Au11 60.1
Au9 Au8 Au17 95.3
Au9 Au8 Au29 121.7
Au9 Au8 Au32 173.6
Au9 Au8 Au39 117.2
Au11 Au8 Au1 122.9
Au11 Au8 Au2 135.7
Au11 Au8 Au3 112.8
Au11 Au8 Au7 88.0
Au11 Au8 Au17 65.4
Au11 Au8 Au29 110.7
Au11 Au8 Au32 122.4
Au11 Au8 Au39 165.9
Au12 Au8 Au1 100.8
Au12 Au8 Au2 164.9
Au12 Au8 Au3 57.7
Au12 Au8 Au7 124.5
Au12 Au8 Au9 62.1
Au12 Au8 Au11 58.4
Au12 Au8 Au17 123.5
Au12 Au8 Au29 65.8
Au12 Au8 Au32 124.3
Au12 Au8 Au39 107.7
Au17 Au8 Au3 167.2
Au17 Au8 Au7 55.7
Au29 Au8 Au2 106.5
Au29 Au8 Au3 57.0
Au29 Au8 Au7 160.7
Au29 Au8 Au17 135.7
Au32 Au8 Au1 113.1
Au32 Au8 Au2 56.7
Au32 Au8 Au3 108.9
Au32 Au8 Au7 110.8
Au32 Au8 Au17 81.2
Au32 Au8 Au29 63.8
Au32 Au8 Au39 61.9
Au39 Au8 Au1 58.5
Au39 Au8 Au2 58.3
Au39 Au8 Au3 55.1
Au39 Au8 Au7 103.0
Au39 Au8 Au17 128.1
Au39 Au8 Au29 57.8
Au1 Au9 Au7 57.9
Au1 Au9 Au10 110.9
Au1 Au9 Au14 174.1
Au7 Au9 Au10 53.1
Au8 Au9 Au1 59.7
Au8 Au9 Au7 61.0
Au8 Au9 Au10 84.0
Au8 Au9 Au11 60.0
Au8 Au9 Au12 58.4
Au8 Au9 Au13 113.3
Au8 Au9 Au14 125.4
Au11 Au9 Au1 119.2
Au11 Au9 Au7 87.0
Au11 Au9 Au10 55.8
Au11 Au9 Au12 57.2
Au11 Au9 Au13 103.6
Au11 Au9 Au14 65.5
Au12 Au9 Au1 96.0
Au12 Au9 Au7 118.9
Au12 Au9 Au10 112.7
Au12 Au9 Au13 59.9
Au12 Au9 Au14 89.6
Au13 Au9 Au1 105.8
Au13 Au9 Au7 163.6
Au13 Au9 Au10 143.3
Au13 Au9 Au14 75.5
Au14 Au9 Au7 120.7
Au14 Au9 Au10 68.3
S16 Au9 Au1 89.1
S16 Au9 Au7 79.1
S16 Au9 Au8 138.0
S16 Au9 Au10 82.1
S16 Au9 Au11 134.7
S16 Au9 Au12 161.1
S16 Au9 Au13 101.2
S16 Au9 Au14 85.1
Au7 Au10 Au9 59.4
Au7 Au10 Au11 90.4
Au7 Au10 Au15 117.2
Au11 Au10 Au9 54.6
Au11 Au10 Au15 69.0
Au15 Au10 Au9 122.9
Au17 Au10 Au7 59.4
Au17 Au10 Au9 89.9
Au17 Au10 Au11 67.2
Au17 Au10 Au15 57.9
Au18 Au10 Au7 60.4
Au18 Au10 Au9 119.6
Au18 Au10 Au11 130.4
Au18 Au10 Au15 88.7
Au18 Au10 Au17 63.5
S17 Au10 Au7 132.4
S17 Au10 Au9 87.4
S17 Au10 Au11 96.8
S17 Au10 Au15 109.2
S17 Au10 Au17 161.8
S17 Au10 Au18 132.7
Au8 Au11 Au9 59.9
Au8 Au11 Au10 91.5
Au8 Au11 Au14 120.0
Au8 Au11 Au17 59.4
Au9 Au11 Au10 69.6
Au9 Au11 Au14 60.2
Au9 Au11 Au17 91.6
Au10 Au11 Au14 71.3
Au10 Au11 Au17 55.1
Au12 Au11 Au8 60.1
Au12 Au11 Au9 62.7
Au12 Au11 Au10 131.9
Au12 Au11 Au14 89.5
Au12 Au11 Au17 119.2
Au17 Au11 Au14 125.8
S19 Au11 Au8 151.1
S19 Au11 Au9 141.6
S19 Au11 Au10 84.0
S19 Au11 Au12 139.5
S19 Au11 Au14 85.5
S19 Au11 Au17 95.6
Au3 Au12 Au13 76.3
Au3 Au12 Au29 58.3
Au8 Au12 Au3 68.5
Au8 Au12 Au9 59.5
Au8 Au12 Au13 115.6
Au8 Au12 Au29 59.2
Au9 Au12 Au3 77.5
Au9 Au12 Au13 61.4
Au9 Au12 Au29 113.4
Au11 Au12 Au3 125.7
Au11 Au12 Au8 61.5
Au11 Au12 Au9 60.2
Au11 Au12 Au13 107.0
Au11 Au12 Au29 107.8
Au13 Au12 Au29 133.4
S11 Au12 Au3 97.7
S11 Au12 Au8 139.9
S11 Au12 Au9 157.1
S11 Au12 Au11 134.3
S11 Au12 Au13 95.7
S11 Au12 Au29 81.3
Au12 Au13 Au9 58.7
S12 Au13 Au9 89.4
S12 Au13 Au12 94.1
S15 Au13 Au9 89.3
S15 Au13 Au12 84.2
S15 Au13 S12 178.2
Au9 Au14 Au11 54.3
S15 Au14 Au9 87.8
S15 Au14 Au11 95.3
S15 Au14 S17 174.5
S17 Au14 Au9 93.2
S17 Au14 Au11 89.6
Au17 Au15 Au10 54.1
S19 Au15 Au10 77.9
S19 Au15 Au17 102.5
S21 Au15 Au10 111.1
S21 Au15 Au17 86.8
S21 Au15 S19 169.9
Au18 Au16 Au17 57.1
S21 Au16 Au17 83.3
S21 Au16 Au18 96.2
S23 Au16 Au17 104.2
S23 Au16 Au18 82.5
S23 Au16 S21 169.8
Au7 Au17 Au8 62.4
Au7 Au17 Au10 60.9
Au7 Au17 Au11 86.0
Au7 Au17 Au15 128.8
Au7 Au17 Au16 111.6
Au7 Au17 Au18 58.9
Au8 Au17 Au11 55.2
Au8 Au17 Au16 155.0
Au10 Au17 Au8 90.4
Au10 Au17 Au11 57.7
Au10 Au17 Au15 68.0
Au10 Au17 Au16 108.0
Au10 Au17 Au18 57.5
Au15 Au17 Au8 123.2
Au15 Au17 Au11 69.4
Au15 Au17 Au16 80.3
Au16 Au17 Au11 149.5
Au18 Au17 Au8 121.1
Au18 Au17 Au11 115.1
Au18 Au17 Au15 91.2
Au18 Au17 Au16 60.8
S24 Au17 Au7 122.6
S24 Au17 Au8 86.2
S24 Au17 Au10 172.8
S24 Au17 Au11 115.3
S24 Au17 Au15 108.6
S24 Au17 Au16 77.1
S24 Au17 Au18 129.6
Au7 Au18 Au16 112.1
Au7 Au18 Au17 58.2
Au7 Au18 Au19 63.1
Au7 Au18 Au20 105.5
Au7 Au18 Au22 57.5
Au10 Au18 Au7 61.1
Au10 Au18 Au16 110.4
Au10 Au18 Au17 59.0
Au10 Au18 Au19 121.8
Au10 Au18 Au20 154.1
Au10 Au18 Au22 102.2
Au16 Au18 Au19 76.4
Au16 Au18 Au20 95.1
Au16 Au18 Au22 133.6
Au17 Au18 Au16 62.1
Au17 Au18 Au19 78.5
Au17 Au18 Au20 135.6
Au17 Au18 Au22 113.3
Au19 Au18 Au20 58.5
Au19 Au18 Au22 58.3
Au22 Au18 Au20 54.2
S20 Au18 Au7 141.8
S20 Au18 Au10 134.8
S20 Au18 Au16 94.7
S20 Au18 Au17 156.7
S20 Au18 Au19 99.9
S20 Au18 Au20 43.0
S20 Au18 Au22 84.2
Au2 Au19 Au6 58.3
Au2 Au19 Au7 59.5
Au2 Au19 Au18 104.8
Au2 Au19 Au20 163.2
Au2 Au19 Au21 105.3
Au2 Au19 Au22 105.7
Au2 Au19 Au38 58.1
Au6 Au19 Au7 56.6
Au6 Au19 Au18 104.7
Au6 Au19 Au20 108.6
Au6 Au19 Au21 57.1
Au6 Au19 Au22 57.6
Au6 Au19 Au38 57.9
Au7 Au19 Au20 105.1
Au18 Au19 Au7 54.3
Au18 Au19 Au20 66.6
Au21 Au19 Au7 107.1
Au21 Au19 Au18 124.1
Au21 Au19 Au20 71.2
Au21 Au19 Au38 58.1
Au22 Au19 Au7 56.0
Au22 Au19 Au18 61.6
Au22 Au19 Au20 57.6
Au22 Au19 Au21 65.4
Au22 Au19 Au38 109.6
Au38 Au19 Au7 105.3
Au38 Au19 Au18 159.6
Au38 Au19 Au20 126.4
S23 Au19 Au2 119.0
S23 Au19 Au6 174.9
S23 Au19 Au7 126.8
S23 Au19 Au18 80.0
S23 Au19 Au20 74.8
S23 Au19 Au21 121.8
S23 Au19 Au22 127.1
S23 Au19 Au38 117.1
Au19 Au20 Au18 54.9
Au22 Au20 Au18 57.4
Au22 Au20 Au19 58.1
S20 Au20 Au18 44.7
S20 Au20 Au19 98.0
S20 Au20 Au22 88.2
S20 Au20 S22 172.8
S22 Au20 Au18 140.5
S22 Au20 Au19 88.4
S22 Au20 Au22 92.5
Au6 Au21 Au19 58.7
Au6 Au21 Au22 55.1
Au6 Au21 Au23 54.8
Au6 Au21 Au24 111.0
Au6 Au21 Au38 59.6
Au6 Au21 Au40 111.7
Au19 Au21 Au22 57.1
Au19 Au21 Au23 103.4
Au19 Au21 Au24 168.0
Au19 Au21 Au40 118.1
Au23 Au21 Au22 56.0
Au24 Au21 Au22 112.7
Au24 Au21 Au23 64.6
Au24 Au21 Au40 70.2
Au38 Au21 Au19 61.6
Au38 Au21 Au22 105.8
Au38 Au21 Au23 107.6
Au38 Au21 Au24 120.3
Au38 Au21 Au40 63.3
Au40 Au21 Au22 166.8
Au40 Au21 Au23 118.2
Au44 Au21 Au6 60.9
Au44 Au21 Au19 112.1
Au44 Au21 Au22 107.2
Au44 Au21 Au23 60.9
Au44 Au21 Au24 62.9
Au44 Au21 Au38 63.2
Au44 Au21 Au40 61.9
S22 Au21 Au6 138.3
S22 Au21 Au19 91.3
S22 Au21 Au22 85.1
S22 Au21 Au23 115.2
S22 Au21 Au24 94.1
S22 Au21 Au38 133.7
S22 Au21 Au40 107.8
S22 Au21 Au44 156.6
Au6 Au22 Au7 59.5
Au6 Au22 Au18 104.3
Au6 Au22 Au19 58.7
Au6 Au22 Au20 115.2
Au6 Au22 Au21 54.6
Au6 Au22 Au23 57.0
Au6 Au22 Au25 108.0
Au6 Au22 Au27 60.9
Au7 Au22 Au18 55.8
Au7 Au22 Au19 63.2
Au7 Au22 Au20 116.5
Au7 Au22 Au21 106.5
Au7 Au22 Au23 105.0
Au7 Au22 Au25 111.5
Au7 Au22 Au27 61.2
Au18 Au22 Au21 115.1
Au18 Au22 Au25 128.6
Au19 Au22 Au18 60.0
Au19 Au22 Au21 57.5
Au19 Au22 Au23 108.5
Au19 Au22 Au25 166.7
Au20 Au22 Au18 68.4
Au20 Au22 Au19 64.2
Au20 Au22 Au21 70.6
Au20 Au22 Au23 123.5
Au20 Au22 Au25 126.7
Au21 Au22 Au25 116.2
Au23 Au22 Au18 160.1
Au23 Au22 Au21 61.8
Au23 Au22 Au25 60.0
Au27 Au22 Au18 111.1
Au27 Au22 Au19 112.0
Au27 Au22 Au20 176.0
Au27 Au22 Au21 106.6
Au27 Au22 Au23 55.8
Au27 Au22 Au25 56.9
S18 Au22 Au6 144.5
S18 Au22 Au7 142.2
S18 Au22 Au18 111.0
S18 Au22 Au19 146.5
S18 Au22 Au20 82.4
S18 Au22 Au21 110.8
S18 Au22 Au23 87.5
S18 Au22 Au25 44.8
S18 Au22 Au27 101.4
Au5 Au23 Au21 104.5
Au5 Au23 Au22 108.8
Au5 Au23 Au24 114.1
Au5 Au23 Au25 115.9
Au5 Au23 Au26 65.3
Au5 Au23 Au44 62.8
Au6 Au23 Au5 60.0
Au6 Au23 Au21 54.9
Au6 Au23 Au22 57.7
Au6 Au23 Au24 102.8
Au6 Au23 Au25 112.5
Au6 Au23 Au26 115.4
Au6 Au23 Au44 57.6
Au21 Au23 Au24 55.1
Au22 Au23 Au21 62.2
Au22 Au23 Au24 109.9
Au22 Au23 Au25 64.7
Au22 Au23 Au26 117.5
Au22 Au23 Au44 105.6
Au25 Au23 Au21 120.8
Au25 Au23 Au24 128.4
Au26 Au23 Au21 169.6
Au26 Au23 Au24 129.8
Au26 Au23 Au25 64.9
Au27 Au23 Au5 63.2
Au27 Au23 Au6 63.0
Au27 Au23 Au21 110.7
Au27 Au23 Au22 60.5
Au27 Au23 Au24 165.4
Au27 Au23 Au25 59.8
Au27 Au23 Au26 63.4
Au27 Au23 Au44 113.3
Au44 Au23 Au21 52.6
Au44 Au23 Au24 56.6
Au44 Au23 Au25 169.7
Au44 Au23 Au26 120.3
S26 Au23 Au5 145.4
S26 Au23 Au6 138.6
S26 Au23 Au21 83.7
S26 Au23 Au22 104.8
S26 Au23 Au24 43.9
S26 Au23 Au25 86.0
S26 Au23 Au26 106.0
S26 Au23 Au27 145.7
S26 Au23 Au44 100.2
Au21 Au24 Au23 60.2
Au21 Au24 Au44 54.5
Au44 Au24 Au23 57.0
S25 Au24 Au21 95.8
S25 Au24 Au23 140.3
S25 Au24 Au44 83.4
S26 Au24 Au21 88.4
S26 Au24 Au23 44.8
S26 Au24 Au44 101.6
S26 Au24 S25 174.7
Au22 Au25 Au26 102.6
Au23 Au25 Au22 55.3
Au23 Au25 Au26 56.1
Au27 Au25 Au22 55.0
Au27 Au25 Au23 53.5
Au27 Au25 Au26 57.9
S14 Au25 Au22 140.2
S14 Au25 Au23 99.3
S14 Au25 Au26 43.5
S14 Au25 Au27 85.4
S14 Au25 S18 173.3
S18 Au25 Au22 46.5
S18 Au25 Au23 85.0
S18 Au25 Au26 141.0
S18 Au25 Au27 101.3
Au5 Au26 Au25 102.9
Au23 Au26 Au5 54.5
Au23 Au26 Au25 59.0
Au23 Au26 Au27 53.7
Au27 Au26 Au5 56.1
Au27 Au26 Au25 55.1
S13 Au26 Au5 47.8
S13 Au26 Au23 87.1
S13 Au26 Au25 146.0
S13 Au26 Au27 103.2
S13 Au26 S14 170.7
S14 Au26 Au5 139.2
S14 Au26 Au23 102.2
S14 Au26 Au25 43.4
S14 Au26 Au27 83.1
Au1 Au27 Au5 57.7
Au1 Au27 Au6 59.8
Au1 Au27 Au7 60.3
Au1 Au27 Au22 107.7
Au1 Au27 Au25 174.2
Au1 Au27 Au26 113.4
Au5 Au27 Au25 119.2
Au5 Au27 Au26 64.2
Au6 Au27 Au5 57.7
Au6 Au27 Au7 57.2
Au6 Au27 Au22 57.4
Au6 Au27 Au25 114.5
Au6 Au27 Au26 111.4
Au7 Au27 Au5 105.0
Au7 Au27 Au25 118.3
Au7 Au27 Au26 168.3
Au22 Au27 Au5 108.9
Au22 Au27 Au7 57.7
Au22 Au27 Au25 68.1
Au22 Au27 Au26 119.8
Au23 Au27 Au1 108.1
Au23 Au27 Au5 60.1
Au23 Au27 Au6 58.5
Au23 Au27 Au7 108.5
Au23 Au27 Au22 63.7
Au23 Au27 Au25 66.7
Au23 Au27 Au26 62.9
Au25 Au27 Au26 67.0
S16 Au27 Au1 92.6
S16 Au27 Au5 136.9
S16 Au27 Au6 136.6
S16 Au27 Au7 80.5
S16 Au27 Au22 109.7
S16 Au27 Au23 159.3
S16 Au27 Au25 92.6
S16 Au27 Au26 110.3
Au3 Au28 Au4 56.6
Au3 Au28 Au29 58.8
Au3 Au28 Au30 105.0
Au3 Au28 Au34 170.4
Au3 Au28 Au42 108.5
Au3 Au28 Au43 56.2
Au4 Au28 Au43 109.2
Au29 Au28 Au4 103.5
Au29 Au28 Au30 56.8
Au29 Au28 Au42 165.7
Au29 Au28 Au43 55.5
Au30 Au28 Au4 108.2
Au30 Au28 Au43 107.5
Au34 Au28 Au4 116.5
Au34 Au28 Au29 120.7
Au34 Au28 Au30 69.8
Au34 Au28 Au42 70.6
Au34 Au28 Au43 132.6
Au35 Au28 Au3 107.3
Au35 Au28 Au4 58.3
Au35 Au28 Au29 112.8
Au35 Au28 Au30 68.9
Au35 Au28 Au34 63.4
Au35 Au28 Au42 62.7
Au35 Au28 Au43 162.5
Au39 Au28 Au3 59.1
Au39 Au28 Au4 56.4
Au39 Au28 Au29 57.9
Au39 Au28 Au30 56.5
Au39 Au28 Au34 111.8
Au39 Au28 Au35 60.3
Au39 Au28 Au42 111.1
Au39 Au28 Au43 103.0
Au42 Au28 Au4 62.3
Au42 Au28 Au30 127.1
Au42 Au28 Au43 125.0
S9 Au28 Au3 88.7
S9 Au28 Au4 117.3
S9 Au28 Au29 97.0
S9 Au28 Au30 132.0
S9 Au28 Au34 100.8
S9 Au28 Au35 150.2
S9 Au28 Au39 145.9
S9 Au28 Au42 88.7
S9 Au28 Au43 44.3
Au3 Au29 Au12 57.7
Au3 Au29 Au28 60.0
Au3 Au29 Au31 164.0
Au3 Au29 Au32 111.4
Au3 Au29 Au43 61.0
Au8 Au29 Au3 66.5
Au8 Au29 Au12 55.0
Au8 Au29 Au28 111.6
Au8 Au29 Au30 104.1
Au8 Au29 Au31 101.6
Au8 Au29 Au32 57.4
Au8 Au29 Au43 117.1
Au12 Au29 Au31 125.3
Au28 Au29 Au12 115.5
Au28 Au29 Au31 119.2
Au28 Au29 Au32 107.8
Au30 Au29 Au3 111.8
Au30 Au29 Au12 158.4
Au30 Au29 Au28 64.0
Au30 Au29 Au31 59.2
Au30 Au29 Au32 55.1
Au30 Au29 Au43 125.5
Au32 Au29 Au12 108.6
Au32 Au29 Au31 52.8
Au39 Au29 Au3 59.2
Au39 Au29 Au8 60.7
Au39 Au29 Au12 101.7
Au39 Au29 Au28 56.7
Au39 Au29 Au30 58.9
Au39 Au29 Au31 106.2
Au39 Au29 Au32 60.6
Au39 Au29 Au43 112.6
Au43 Au29 Au12 68.6
Au43 Au29 Au28 68.4
Au43 Au29 Au31 134.8
Au43 Au29 Au32 172.4
S10 Au29 Au3 147.3
S10 Au29 Au8 106.2
S10 Au29 Au12 91.4
S10 Au29 Au28 141.6
S10 Au29 Au30 100.9
S10 Au29 Au31 44.0
S10 Au29 Au32 86.9
S10 Au29 Au39 147.3
S10 Au29 Au43 100.1
Au28 Au30 Au33 162.0
Au28 Au30 Au35 51.4
Au29 Au30 Au28 59.2
Au29 Au30 Au31 67.5
Au29 Au30 Au33 122.2
Au29 Au30 Au35 100.5
Au29 Au30 Au37 112.0
Au31 Au30 Au28 122.4
Au31 Au30 Au33 69.0
Au31 Au30 Au35 165.2
Au32 Au30 Au28 111.6
Au32 Au30 Au29 64.8
Au32 Au30 Au31 57.8
Au32 Au30 Au33 60.5
Au32 Au30 Au35 109.9
Au32 Au30 Au37 68.4
Au32 Au30 Au39 64.0
Au33 Au30 Au35 113.8
Au37 Au30 Au28 99.5
Au37 Au30 Au31 120.1
Au37 Au30 Au33 62.8
Au37 Au30 Au35 54.9
Au39 Au30 Au28 54.9
Au39 Au30 Au29 58.3
Au39 Au30 Au31 112.3
Au39 Au30 Au33 109.1
Au39 Au30 Au35 52.9
Au39 Au30 Au37 57.9
S6 Au30 Au28 93.0
S6 Au30 Au29 134.0
S6 Au30 Au31 110.2
S6 Au30 Au32 155.4
S6 Au30 Au33 95.7
S6 Au30 Au35 84.3
S6 Au30 Au37 108.0
S6 Au30 Au39 136.2
Au30 Au31 Au29 53.3
Au32 Au31 Au29 57.9
Au32 Au31 Au30 54.7
S5 Au31 Au29 140.6
S5 Au31 Au30 90.1
S5 Au31 Au32 90.5
S5 Au31 S10 172.7
S10 Au31 Au29 46.0
S10 Au31 Au30 97.1
S10 Au31 Au32 92.9
Au2 Au32 Au8 62.9
Au2 Au32 Au29 107.3
Au2 Au32 Au30 108.1
Au2 Au32 Au31 175.3
Au2 Au32 Au33 105.3
Au2 Au32 Au37 56.8
Au2 Au32 Au39 59.4
Au8 Au32 Au29 58.8
Au8 Au32 Au31 116.5
Au8 Au32 Au33 166.4
Au8 Au32 Au37 105.0
Au8 Au32 Au39 59.4
Au29 Au32 Au37 102.1
Au30 Au32 Au8 109.6
Au30 Au32 Au29 60.1
Au30 Au32 Au31 67.5
Au30 Au32 Au33 66.3
Au30 Au32 Au37 58.7
Au30 Au32 Au39 58.8
Au31 Au32 Au29 69.3
Au31 Au32 Au33 74.7
Au31 Au32 Au37 120.2
Au31 Au32 Au39 116.1
Au33 Au32 Au29 123.3
Au33 Au32 Au37 61.6
Au39 Au32 Au29 55.5
Au39 Au32 Au33 109.5
Au39 Au32 Au37 53.7
S24 Au32 Au2 80.8
S24 Au32 Au8 87.9
S24 Au32 Au29 132.8
S24 Au32 Au30 162.4
S24 Au32 Au31 103.9
S24 Au32 Au33 97.0
S24 Au32 Au37 119.4
S24 Au32 Au39 136.3
Au30 Au33 Au37 55.5
Au32 Au33 Au30 53.2
Au32 Au33 Au37 62.5
S3 Au33 Au30 98.2
S3 Au33 Au32 104.9
S3 Au33 Au37 48.0
S5 Au33 Au30 89.2
S5 Au33 Au32 86.9
S5 Au33 Au37 142.4
S5 Au33 S3 168.2
Au28 Au34 Au35 56.1
S6 Au34 Au28 97.7
S6 Au34 Au35 92.7
S6 Au34 S7 170.1
S7 Au34 Au28 92.1
S7 Au34 Au35 91.7
Au4 Au35 Au30 108.0
Au4 Au35 Au34 121.9
Au4 Au35 Au41 82.8
Au4 Au35 Au42 65.1
Au28 Au35 Au4 67.3
Au28 Au35 Au30 59.7
Au28 Au35 Au34 60.5
Au28 Au35 Au36 111.4
Au28 Au35 Au37 106.8
Au28 Au35 Au41 148.5
Au28 Au35 Au42 61.8
Au30 Au35 Au41 144.6
Au34 Au35 Au30 65.4
Au34 Au35 Au41 137.5
Au34 Au35 Au42 69.2
Au36 Au35 Au4 57.5
Au36 Au35 Au30 101.7
Au36 Au35 Au34 166.8
Au36 Au35 Au37 58.2
Au36 Au35 Au41 55.0
Au36 Au35 Au42 117.6
Au37 Au35 Au4 105.2
Au37 Au35 Au30 55.0
Au37 Au35 Au34 112.4
Au37 Au35 Au41 89.8
Au37 Au35 Au42 166.8
Au39 Au35 Au4 59.1
Au39 Au35 Au28 58.4
Au39 Au35 Au30 52.9
Au39 Au35 Au34 107.9
Au39 Au35 Au36 59.7
Au39 Au35 Au37 58.0
Au39 Au35 Au41 114.6
Au39 Au35 Au42 108.8
Au42 Au35 Au30 117.8
Au42 Au35 Au41 97.4
S4 Au35 Au4 121.2
S4 Au35 Au28 151.8
S4 Au35 Au30 128.8
S4 Au35 Au34 96.7
S4 Au35 Au36 93.9
S4 Au35 Au37 96.9
S4 Au35 Au39 149.9
S4 Au35 Au41 43.0
S4 Au35 Au42 95.9
Au2 Au36 Au1 61.6
Au4 Au36 Au1 55.8
Au4 Au36 Au2 107.9
Au4 Au36 Au5 63.5
Au4 Au36 Au35 62.5
Au4 Au36 Au37 112.0
Au4 Au36 Au38 163.2
Au4 Au36 Au39 60.4
Au4 Au36 Au41 94.1
Au4 Au36 Au44 123.8
Au5 Au36 Au1 54.5
Au5 Au36 Au2 104.9
Au5 Au36 Au41 97.8
Au6 Au36 Au1 56.6
Au6 Au36 Au2 54.6
Au6 Au36 Au4 108.0
Au6 Au36 Au5 59.4
Au6 Au36 Au35 156.5
Au6 Au36 Au37 107.8
Au6 Au36 Au38 60.0
Au6 Au36 Au39 98.0
Au6 Au36 Au41 132.4
Au6 Au36 Au44 59.2
Au35 Au36 Au1 104.3
Au35 Au36 Au2 105.9
Au35 Au36 Au5 123.5
Au35 Au36 Au41 71.1
Au35 Au36 Au44 144.3
Au37 Au36 Au1 106.4
Au37 Au36 Au2 57.0
Au37 Au36 Au5 160.3
Au37 Au36 Au35 61.7
Au37 Au36 Au38 65.2
Au37 Au36 Au41 101.7
Au37 Au36 Au44 124.2
Au38 Au36 Au1 108.1
Au38 Au36 Au2 56.1
Au38 Au36 Au5 113.2
Au38 Au36 Au35 123.3
Au38 Au36 Au41 102.7
Au38 Au36 Au44 62.3
Au39 Au36 Au1 55.3
Au39 Au36 Au2 56.3
Au39 Au36 Au5 106.0
Au39 Au36 Au35 58.6
Au39 Au36 Au37 58.8
Au39 Au36 Au38 107.5
Au39 Au36 Au41 129.5
Au39 Au36 Au44 157.1
Au41 Au36 Au1 144.8
Au41 Au36 Au2 153.6
Au44 Au36 Au1 106.4
Au44 Au36 Au2 104.5
Au44 Au36 Au5 64.4
Au44 Au36 Au41 73.4
Au2 Au37 Au30 100.0
Au2 Au37 Au32 53.3
Au2 Au37 Au33 98.0
Au2 Au37 Au35 112.0
Au2 Au37 Au38 56.8
Au30 Au37 Au32 52.9
Au30 Au37 Au33 61.6
Au30 Au37 Au38 156.7
Au33 Au37 Au32 55.9
Au35 Au37 Au30 70.1
Au35 Au37 Au32 109.9
Au35 Au37 Au33 126.6
Au35 Au37 Au38 114.9
Au36 Au37 Au2 66.5
Au36 Au37 Au30 114.7
Au36 Au37 Au32 108.7
Au36 Au37 Au33 163.9
Au36 Au37 Au35 60.1
Au36 Au37 Au38 57.8
Au38 Au37 Au32 106.3
Au38 Au37 Au33 118.5
Au39 Au37 Au2 60.0
Au39 Au37 Au30 58.4
Au39 Au37 Au32 58.4
Au39 Au37 Au33 108.5
Au39 Au37 Au35 58.5
Au39 Au37 Au36 60.6
Au39 Au37 Au38 103.4
S3 Au37 Au2 113.4
S3 Au37 Au30 103.1
S3 Au37 Au32 98.1
S3 Au37 Au33 47.2
S3 Au37 Au35 134.7
S3 Au37 Au36 141.7
S3 Au37 Au38 89.1
S3 Au37 Au39 155.5
Au2 Au38 Au6 57.8
Au2 Au38 Au19 56.7
Au2 Au38 Au21 106.0
Au2 Au38 Au36 66.6
Au2 Au38 Au37 57.8
Au2 Au38 Au40 166.2
Au2 Au38 Au44 110.3
Au6 Au38 Au19 57.8
Au6 Au38 Au21 57.9
Au6 Au38 Au36 59.0
Au6 Au38 Au37 101.1
Au6 Au38 Au40 108.7
Au6 Au38 Au44 57.9
Au19 Au38 Au37 111.3
Au19 Au38 Au40 115.2
Au21 Au38 Au19 60.3
Au21 Au38 Au37 158.9
Au21 Au38 Au40 61.2
Au21 Au38 Au44 56.2
Au36 Au38 Au19 110.2
Au36 Au38 Au21 105.8
Au36 Au38 Au37 57.1
Au36 Au38 Au40 110.2
Au36 Au38 Au44 59.4
Au37 Au38 Au40 133.0
Au44 Au38 Au19 105.6
Au44 Au38 Au37 113.9
Au44 Au38 Au40 59.2
S1 Au38 Au2 144.3
S1 Au38 Au6 152.9
S1 Au38 Au19 115.3
S1 Au38 Au21 95.4
S1 Au38 Au36 134.5
S1 Au38 Au37 105.5
S1 Au38 Au40 47.6
S1 Au38 Au44 105.4
Au1 Au39 Au2 70.0
Au1 Au39 Au3 60.1
Au1 Au39 Au4 60.0
Au1 Au39 Au8 60.8
Au1 Au39 Au32 112.2
Au1 Au39 Au36 68.6
Au2 Au39 Au4 116.0
Au2 Au39 Au8 61.6
Au2 Au39 Au32 56.7
Au2 Au39 Au36 67.0
Au3 Au39 Au2 121.3
Au3 Au39 Au4 62.4
Au3 Au39 Au8 68.1
Au3 Au39 Au32 117.1
Au3 Au39 Au36 115.6
Au4 Au39 Au8 115.6
Au4 Au39 Au32 171.8
Au8 Au39 Au32 58.6
Au28 Au39 Au1 117.0
Au28 Au39 Au2 173.0
Au28 Au39 Au3 64.1
Au28 Au39 Au4 70.1
Au28 Au39 Au8 119.9
Au28 Au39 Au29 65.4
Au28 Au39 Au30 68.6
Au28 Au39 Au32 117.5
Au28 Au39 Au35 61.3
Au28 Au39 Au36 115.7
Au28 Au39 Au37 113.8
Au29 Au39 Au1 109.0
Au29 Au39 Au2 112.2
Au29 Au39 Au3 62.7
Au29 Au39 Au4 119.8
Au29 Au39 Au8 61.5
Au29 Au39 Au30 62.7
Au29 Au39 Au32 63.9
Au29 Au39 Au35 120.3
Au29 Au39 Au36 177.6
Au29 Au39 Au37 121.2
Au30 Au39 Au1 168.2
Au30 Au39 Au2 104.4
Au30 Au39 Au3 118.2
Au30 Au39 Au4 130.9
Au30 Au39 Au8 107.4
Au30 Au39 Au32 57.1
Au30 Au39 Au35 74.2
Au30 Au39 Au36 119.6
Au35 Au39 Au1 117.6
Au35 Au39 Au2 117.3
Au35 Au39 Au3 112.0
Au35 Au39 Au4 63.3
Au35 Au39 Au8 178.2
Au35 Au39 Au32 122.3
Au35 Au39 Au36 61.7
Au36 Au39 Au4 59.4
Au36 Au39 Au8 116.5
Au36 Au39 Au32 116.5
Au37 Au39 Au1 119.2
Au37 Au39 Au2 61.2
Au37 Au39 Au3 174.9
Au37 Au39 Au4 112.7
Au37 Au39 Au8 116.3
Au37 Au39 Au30 63.6
Au37 Au39 Au32 68.0
Au37 Au39 Au35 63.5
Au37 Au39 Au36 60.6
Au21 Au40 Au38 55.4
Au44 Au40 Au21 53.8
Au44 Au40 Au38 57.5
S1 Au40 Au21 91.9
S1 Au40 Au38 49.3
S1 Au40 Au44 105.4
S25 Au40 Au21 93.8
S25 Au40 Au38 139.2
S25 Au40 Au44 83.3
S25 Au40 S1 171.3
Au36 Au41 Au35 53.9
S2 Au41 Au35 136.5
S2 Au41 Au36 88.4
S4 Au41 Au35 45.2
S4 Au41 Au36 94.9
S4 Au41 S2 175.6
Au28 Au42 Au4 61.6
Au28 Au42 Au35 55.5
Au35 Au42 Au4 56.1
S7 Au42 Au4 145.6
S7 Au42 Au28 90.8
S7 Au42 Au35 92.0
S8 Au42 Au4 46.8
S8 Au42 Au28 96.6
S8 Au42 Au35 101.0
S8 Au42 S7 167.1
Au3 Au43 Au28 55.2
Au29 Au43 Au3 58.7
Au29 Au43 Au28 56.1
S9 Au43 Au3 89.4
S9 Au43 Au28 46.2
S9 Au43 Au29 99.5
S11 Au43 Au3 97.4
S11 Au43 Au28 139.9
S11 Au43 Au29 85.3
S11 Au43 S9 173.0
Au6 Au44 Au5 57.0
Au6 Au44 Au23 56.4
Au6 Au44 Au24 109.8
Au6 Au44 Au36 58.8
Au6 Au44 Au38 58.4
Au6 Au44 Au40 112.7
Au21 Au44 Au5 110.1
Au21 Au44 Au6 59.7
Au21 Au44 Au23 66.5
Au21 Au44 Au24 62.6
Au21 Au44 Au36 108.5
Au21 Au44 Au38 60.7
Au21 Au44 Au40 64.3
Au23 Au44 Au5 55.9
Au24 Au44 Au5 116.8
Au24 Au44 Au23 66.4
Au24 Au44 Au40 70.9
Au36 Au44 Au5 57.9
Au36 Au44 Au23 104.0
Au36 Au44 Au24 168.5
Au36 Au44 Au38 58.3
Au36 Au44 Au40 112.8
Au38 Au44 Au5 104.8
Au38 Au44 Au23 109.8
Au38 Au44 Au24 117.8
Au38 Au44 Au40 63.4
Au40 Au44 Au5 168.1
Au40 Au44 Au23 125.3
S2 Au44 Au5 82.0
S2 Au44 Au6 136.3
S2 Au44 Au21 162.9
S2 Au44 Au23 114.6
S2 Au44 Au24 101.5
S2 Au44 Au36 88.1
S2 Au44 Au38 129.5
S2 Au44 Au40 105.9
Au40 S1 Au38 83.0
C1 S1 Au38 114.9
C1 S1 Au40 103.3
Au41 S2 Au44 95.1
C9 S2 Au41 112.5
C9 S2 Au44 115.0
Au33 S3 Au37 84.8
C17 S3 Au33 96.6
C17 S3 Au37 114.5
Au41 S4 Au35 91.7
C25 S4 Au35 109.2
C25 S4 Au41 104.5
Au31 S5 Au33 99.5
C33 S5 Au31 108.2
C33 S5 Au33 105.3
Au34 S6 Au30 96.4
C41 S6 Au30 114.5
C41 S6 Au34 104.1
Au42 S7 Au34 95.6
C49 S7 Au34 111.9
C49 S7 Au42 101.4
Au42 S8 Au4 87.6
C57 S8 Au4 118.9
C57 S8 Au42 103.9
Au43 S9 Au28 89.5
C65 S9 Au28 115.4
C65 S9 Au43 101.1
Au31 S10 Au29 90.0
C73 S10 Au29 115.6
C73 S10 Au31 100.1
Au43 S11 Au12 92.4
C81 S11 Au12 107.7
C81 S11 Au43 107.9
Au13 S12 Au3 97.5
C89 S12 Au3 111.7
C89 S12 Au13 111.0
Au26 S13 Au5 86.6
C97 S13 Au5 114.8
C97 S13 Au26 104.5
Au25 S14 Au26 93.2
C105 S14 Au25 103.2
C105 S14 Au26 107.4
Au13 S15 Au14 102.7
C113 S15 Au13 105.8
C113 S15 Au14 108.4
Au9 S16 Au27 97.4
C121 S16 Au9 114.4
C121 S16 Au27 107.0
Au14 S17 Au10 95.6
C129 S17 Au10 107.0
C129 S17 Au14 118.9
Au25 S18 Au22 88.7
C137 S18 Au22 109.2
C137 S18 Au25 106.8
Au15 S19 Au11 92.3
C145 S19 Au11 108.1
C145 S19 Au15 106.6
Au20 S20 Au18 92.3
C153 S20 Au18 109.7
C153 S20 Au20 111.8
Au15 S21 Au16 109.1
C161 S21 Au15 105.8
C161 S21 Au16 104.8
Au20 S22 Au21 98.7
C169 S22 Au20 103.6
C169 S22 Au21 110.0
Au16 S23 Au19 102.8
C177 S23 Au16 111.9
C177 S23 Au19 113.4
Au17 S24 Au32 103.4
C185 S24 Au17 115.1
C185 S24 Au32 102.7
Au24 S25 Au40 98.1
C193 S25 Au24 106.9
C193 S25 Au40 103.5
Au24 S26 Au23 91.2
C201 S26 Au23 110.7
C201 S26 Au24 107.5
C2 C1 S1 121.4
C2 C1 C6 120.0
C6 C1 S1 118.5
C1 C2 H2 120.0
C3 C2 C1 120.0
C3 C2 H2 120.0
C2 C3 H3 120.0
C2 C3 C4 120.0
C4 C3 H3 120.0
C3 C4 C8 123.7
C5 C4 C3 120.0
C5 C4 C8 116.2
C4 C5 H5 120.0
C6 C5 C4 120.0
C6 C5 H5 120.0
C1 C6 C7 115.3
C5 C6 C1 120.0
C5 C6 C7 124.1
C4 C8 H8A 109.5
C4 C8 H8B 109.5
C4 C8 H8C 109.5
H8A C8 H8B 109.5
H8A C8 H8C 109.5
H8B C8 H8C 109.5
C10 C9 S2 116.1
C10 C9 C14 120.0
C14 C9 S2 123.8
C9 C10 H10 120.0
C9 C10 C11 120.0
C11 C10 H10 120.0
C10 C11 H11 120.0
C12 C11 C10 120.0
C12 C11 H11 120.0
C11 C12 C13 120.0
C11 C12 C16 97.1
C13 C12 C16 136.3
C12 C13 H13 120.0
C14 C13 C12 120.0
C14 C13 H13 120.0
C9 C14 C15 105.4
C13 C14 C9 120.0
C13 C14 C15 132.6
C18 C17 S3 117.7
C18 C17 C22 120.0
C22 C17 S3 122.3
C17 C18 H18 120.0
C19 C18 C17 120.0
C19 C18 H18 120.0
C18 C19 H19 120.0
C20 C19 C18 120.0
C20 C19 H19 120.0
C19 C20 C21 120.0
C19 C20 C24 120.6
C21 C20 C24 119.3
C20 C21 H21 120.0
C22 C21 C20 120.0
C22 C21 H21 120.0
C17 C22 C23 123.0
C21 C22 C17 120.0
C21 C22 C23 116.4
C22 C23 H23A 109.5
C22 C23 H23B 109.5
C22 C23 H23C 109.5
H23A C23 H23B 109.5
H23A C23 H23C 109.5
H23B C23 H23C 109.5
C20 C24 H24A 109.5
C20 C24 H24B 109.5
C20 C24 H24C 109.5
H24A C24 H24B 109.5
H24A C24 H24C 109.5
H24B C24 H24C 109.5
C26 C25 S4 121.5
C26 C25 C30 120.0
C30 C25 S4 118.2
C25 C26 H26 120.0
C25 C26 C27 120.0
C27 C26 H26 120.0
C26 C27 H27 120.0
C28 C27 C26 120.0
C28 C27 H27 120.0
C27 C28 C29 120.0
C27 C28 C32 109.3
C29 C28 C32 130.4
C28 C29 H29 120.0
C30 C29 C28 120.0
C30 C29 H29 120.0
C25 C30 C31 120.7
C29 C30 C25 120.0
C29 C30 C31 118.5
C30 C31 H31A 109.5
C30 C31 H31B 109.5
C30 C31 H31C 109.5
H31A C31 H31B 109.5
H31A C31 H31C 109.5
H31B C31 H31C 109.5
C28 C32 H32A 109.5
C28 C32 H32B 109.5
C28 C32 H32C 109.5
H32A C32 H32B 109.5
H32A C32 H32C 109.5
H32B C32 H32C 109.5
C34 C33 S5 118.6
C34 C33 C38 120.0
C38 C33 S5 121.3
C33 C34 H34 120.0
C35 C34 C33 120.0
C35 C34 H34 120.0
C34 C35 H35 120.0
C34 C35 C36 120.0
C36 C35 H35 120.0
C35 C36 C40 125.2
C37 C36 C35 120.0
C37 C36 C40 114.5
C36 C37 H37 120.0
C38 C37 C36 120.0
C38 C37 H37 120.0
C33 C38 C39 127.8
C37 C38 C33 120.0
C37 C38 C39 111.7
C38 C39 H39A 109.5
C38 C39 H39B 109.5
C38 C39 H39C 109.5
H39A C39 H39B 109.5
H39A C39 H39C 109.5
H39B C39 H39C 109.5
C36 C40 H40A 109.5
C36 C40 H40B 109.5
C36 C40 H40C 109.5
H40A C40 H40B 109.5
H40A C40 H40C 109.5
H40B C40 H40C 109.5
C42 C41 S6 121.9
C42 C41 C46 120.0
C46 C41 S6 118.0
C41 C42 H42 120.0
C43 C42 C41 120.0
C43 C42 H42 120.0
C42 C43 H43 120.0
C44 C43 C42 120.0
C44 C43 H43 120.0
C43 C44 C45 120.0
C43 C44 C48 121.5
C45 C44 C48 118.2
C44 C45 H45 120.0
C46 C45 C44 120.0
C46 C45 H45 120.0
C41 C46 C47 124.3
C45 C46 C41 120.0
C45 C46 C47 115.7
C44 C48 H48A 109.5
C44 C48 H48B 109.5
C44 C48 H48C 109.5
H48A C48 H48B 109.5
H48A C48 H48C 109.5
H48B C48 H48C 109.5
C50 C49 S7 123.2
C50 C49 C54 120.0
C54 C49 S7 116.5
C49 C50 H50 120.0
C49 C50 C51 120.0
C51 C50 H50 120.0
C50 C51 H51 120.0
C52 C51 C50 120.0
C52 C51 H51 120.0
C51 C52 C53 120.0
C51 C52 C56 109.3
C53 C52 C56 130.7
C52 C53 H53 120.0
C52 C53 C54 120.0
C54 C53 H53 120.0
C49 C54 C55 127.9
C53 C54 C49 120.0
C53 C54 C55 111.6
C54 C55 H55A 109.5
C54 C55 H55B 109.5
C54 C55 H55C 109.5
H55A C55 H55B 109.5
H55A C55 H55C 109.5
H55B C55 H55C 109.5
C52 C56 H56A 109.5
C52 C56 H56B 109.5
C52 C56 H56C 109.5
H56A C56 H56B 109.5
H56A C56 H56C 109.5
H56B C56 H56C 109.5
C58 C57 S8 121.6
C62 C57 S8 123.8
C62 C57 C58 114.4
C57 C58 H58 118.7
C59 C58 C57 122.6
C59 C58 H58 118.7
C58 C59 H59 118.7
C58 C59 C60 122.5
C60 C59 H59 118.7
C59 C60 C64 120.2
C61 C60 C59 117.2
C61 C60 C64 122.5
C60 C61 H61 117.3
C62 C61 C60 125.4
C62 C61 H61 117.3
C57 C62 C63 122.4
C61 C62 C57 117.8
C61 C62 C63 119.8
C62 C63 H63A 109.5
C62 C63 H63B 109.5
C62 C63 H63C 109.5
H63A C63 H63B 109.5
H63A C63 H63C 109.5
H63B C63 H63C 109.5
C60 C64 H64A 109.5
C60 C64 H64B 109.5
C60 C64 H64C 109.5
H64A C64 H64B 109.5
H64A C64 H64C 109.5
H64B C64 H64C 109.5
C66 C65 S9 117.9
C66 C65 C70 130.3
C70 C65 S9 110.2
C65 C66 H66 121.9
C65 C66 C67 116.2
C67 C66 H66 121.9
C66 C67 H67 122.2
C66 C67 C68 115.5
C68 C67 H67 122.2
C67 C68 C72 122.1
C69 C68 C67 117.6
C69 C68 C72 120.2
C68 C69 H69 115.7
C70 C69 C68 128.6
C70 C69 H69 115.7
C65 C70 C71 128.7
C69 C70 C65 110.3
C69 C70 C71 121.1
C70 C71 H71A 109.5
C70 C71 H71B 109.5
C70 C71 H71C 109.5
H71A C71 H71B 109.5
H71A C71 H71C 109.5
H71B C71 H71C 109.5
C68 C72 H72A 109.5
C68 C72 H72B 109.5
C68 C72 H72C 109.5
H72A C72 H72B 109.5
H72A C72 H72C 109.5
H72B C72 H72C 109.5
C78 C73 S10 118.1
C78 C73 C74 120.0
C74 C73 S10 121.8
C73 C78 C77 120.0
C73 C78 C79 121.5
C77 C78 C79 117.8
C78 C77 H77 120.0
C76 C77 C78 120.0
C76 C77 H77 120.0
C77 C76 C75 120.0
C77 C76 C80 115.6
C75 C76 C80 124.2
C76 C75 H75 120.0
C74 C75 C76 120.0
C74 C75 H75 120.0
C73 C74 H74 120.0
C75 C74 C73 120.0
C75 C74 H74 120.0
C78 C79 H79A 109.5
C78 C79 H79B 109.5
C78 C79 H79C 109.5
H79A C79 H79B 109.5
H79A C79 H79C 109.5
H79B C79 H79C 109.5
C76 C80 H80A 109.5
C76 C80 H80B 109.5
C76 C80 H80C 109.5
H80A C80 H80B 109.5
H80A C80 H80C 109.5
H80B C80 H80C 109.5
C82 C81 S11 117.8
C82 C81 C86 120.0
C86 C81 S11 122.0
C81 C82 H82 120.0
C81 C82 C83 120.0
C83 C82 H82 120.0
C82 C83 H83 120.0
C84 C83 C82 120.0
C84 C83 H83 120.0
C83 C84 C85 120.0
C83 C84 C88 121.6
C85 C84 C88 116.4
C84 C85 H85 120.0
C86 C85 C84 120.0
C86 C85 H85 120.0
C81 C86 C87 116.1
C85 C86 C81 120.0
C85 C86 C87 123.8
C86 C87 H87A 109.5
C86 C87 H87B 109.5
C86 C87 H87C 109.5
H87A C87 H87B 109.5
H87A C87 H87C 109.5
H87B C87 H87C 109.5
C84 C88 H88A 109.5
C84 C88 H88B 109.5
C84 C88 H88C 109.5
H88A C88 H88B 109.5
H88A C88 H88C 109.5
H88B C88 H88C 109.5
C90 C89 S12 117.7
C90 C89 C94 120.0
C94 C89 S12 121.3
C89 C90 H90 120.0
C89 C90 C91 120.0
C91 C90 H90 120.0
C90 C91 H91 120.0
C92 C91 C90 120.0
C92 C91 H91 120.0
C91 C92 C93 120.0
C91 C92 C96 108.8
C93 C92 C96 129.7
C92 C93 H93 120.0
C92 C93 C94 120.0
C94 C93 H93 120.0
C89 C94 C95 122.8
C93 C94 C89 120.0
C93 C94 C95 117.1
C94 C95 H95A 109.5
C94 C95 H95B 109.5
C94 C95 H95C 109.5
H95A C95 H95B 109.5
H95A C95 H95C 109.5
H95B C95 H95C 109.5
C92 C96 H96A 109.5
C92 C96 H96B 109.5
C92 C96 H96C 109.5
H96A C96 H96B 109.5
H96A C96 H96C 109.5
H96B C96 H96C 109.5
C98 C97 S13 123.6
C98 C97 C102 120.0
C102 C97 S13 116.3
C97 C98 H98 120.0
C97 C98 C99 120.0
C99 C98 H98 120.0
C98 C99 H99 120.0
C100 C99 C98 120.0
C100 C99 H99 120.0
C99 C100 C104 110.9
C101 C100 C99 120.0
C101 C100 C104 129.1
C100 C101 H101 120.0
C100 C101 C102 120.0
C102 C101 H101 120.0
C97 C102 C103 132.3
C101 C102 C97 120.0
C101 C102 C103 107.2
C102 C103 H10A 109.5
C102 C103 H10B 109.5
C102 C103 H10C 109.5
H10A C103 H10B 109.5
H10A C103 H10C 109.5
H10B C103 H10C 109.5
C100 C104 H10D 109.5
C100 C104 H10E 109.5
C100 C104 H10F 109.5
H10D C104 H10E 109.5
H10D C104 H10F 109.5
H10E C104 H10F 109.5
C106 C105 S14 120.0
C106 C105 C110 120.0
C110 C105 S14 120.0
C105 C106 H106 120.0
C107 C106 C105 120.0
C107 C106 H106 120.0
C106 C107 H107 120.0
C106 C107 C108 120.0
C108 C107 H107 120.0
C107 C108 C109 120.0
C107 C108 C112 128.0
C109 C108 C112 110.6
C108 C109 H109 120.0
C108 C109 C110 120.0
C110 C109 H109 120.0
C109 C110 C105 120.0
C114 C113 S15 122.2
C114 C113 C118 120.0
C118 C113 S15 117.8
C113 C114 H114 120.0
C115 C114 C113 120.0
C115 C114 H114 120.0
C114 C115 H115 120.0
C114 C115 C116 120.0
C116 C115 H115 120.0
C115 C116 C117 120.0
C115 C116 C120 125.2
C117 C116 C120 114.7
C116 C117 H117 120.0
C118 C117 C116 120.0
C118 C117 H117 120.0
C113 C118 C119 119.7
C117 C118 C113 120.0
C117 C118 C119 119.2
C118 C119 H11A 109.5
C118 C119 H11B 109.5
C118 C119 H11C 109.5
H11A C119 H11B 109.5
H11A C119 H11C 109.5
H11B C119 H11C 109.5
C116 C120 H12A 109.5
C116 C120 H12B 109.5
C116 C120 H12C 109.5
H12A C120 H12B 109.5
H12A C120 H12C 109.5
H12B C120 H12C 109.5
C122 C121 S16 126.3
C122 C121 C126 120.0
C126 C121 S16 113.7
C123 C122 C121 120.0
C122 C123 H123 120.0
C122 C123 C124 120.0
C124 C123 H123 120.0
C123 C124 C125 120.0
C124 C125 H125 120.0
C126 C125 C124 120.0
C126 C125 H125 120.0
C125 C126 C121 120.0
C130 C129 S17 118.4
C130 C129 C134 120.0
C134 C129 S17 121.6
C129 C130 H130 120.0
C131 C130 C129 120.0
C131 C130 H130 120.0
C130 C131 H131 120.0
C132 C131 C130 120.0
C132 C131 H131 120.0
C131 C132 C133 120.0
C131 C132 C136 119.0
C133 C132 C136 113.1
C132 C133 H133 120.0
C134 C133 C132 120.0
C134 C133 H133 120.0
C129 C134 C135 122.8
C133 C134 C129 120.0
C133 C134 C135 115.7
C134 C135 H13A 109.5
C134 C135 H13B 109.5
C134 C135 H13C 109.5
H13A C135 H13B 109.5
H13A C135 H13C 109.5
H13B C135 H13C 109.5
C132 C136 H13D 109.5
C132 C136 H13E 109.5
C132 C136 H13F 109.5
H13D C136 H13E 109.5
H13D C136 H13F 109.5
H13E C136 H13F 109.5
C138 C137 S18 119.7
C138 C137 C142 120.0
C142 C137 S18 120.2
C137 C138 H138 120.0
C137 C138 C139 120.0
C139 C138 H138 120.0
C138 C139 H139 120.0
C140 C139 C138 120.0
C140 C139 H139 120.0
C139 C140 C141 120.0
C139 C140 C144 118.3
C141 C140 C144 121.6
C140 C141 H141 120.0
C142 C141 C140 120.0
C142 C141 H141 120.0
C137 C142 C143 117.3
C141 C142 C137 120.0
C141 C142 C143 122.7
C142 C143 H14A 109.5
C142 C143 H14B 109.5
C142 C143 H14C 109.5
H14A C143 H14B 109.5
H14A C143 H14C 109.5
H14B C143 H14C 109.5
C140 C144 H14D 109.5
C140 C144 H14E 109.5
C140 C144 H14F 109.5
H14D C144 H14E 109.5
H14D C144 H14F 109.5
H14E C144 H14F 109.5
C146 C145 S19 117.9
C146 C145 C150 120.0
C150 C145 S19 122.0
C145 C146 H146 120.0
C145 C146 C147 120.0
C147 C146 H146 120.0
C146 C147 H147 120.0
C148 C147 C146 120.0
C148 C147 H147 120.0
C147 C148 C149 120.0
C147 C148 C152 126.7
C149 C148 C152 113.2
C148 C149 H149 120.0
C148 C149 C150 120.0
C150 C149 H149 120.0
C145 C150 C151 120.5
C149 C150 C145 120.0
C149 C150 C151 119.5
C150 C151 H15A 109.5
C150 C151 H15B 109.5
C150 C151 H15C 109.5
H15A C151 H15B 109.5
H15A C151 H15C 109.5
H15B C151 H15C 109.5
C148 C152 H15D 109.5
C148 C152 H15E 109.5
C148 C152 H15F 109.5
H15D C152 H15E 109.5
H15D C152 H15F 109.5
H15E C152 H15F 109.5
C158 C153 S20 119.6
C158 C153 C154 120.0
C154 C153 S20 120.3
C153 C158 C157 120.0
C153 C158 C159 123.6
C157 C158 C159 115.9
C158 C157 H157 120.0
C156 C157 C158 120.0
C156 C157 H157 120.0
C157 C156 C155 120.0
C157 C156 C160 115.0
C155 C156 C160 124.2
C156 C155 H155 120.0
C154 C155 C156 120.0
C154 C155 H155 120.0
C153 C154 H154 120.0
C155 C154 C153 120.0
C155 C154 H154 120.0
C158 C159 H15G 109.5
C158 C159 H15H 109.5
C158 C159 H15I 109.5
H15G C159 H15H 109.5
H15G C159 H15I 109.5
H15H C159 H15I 109.5
C156 C160 H16A 109.5
C156 C160 H16B 109.5
C156 C160 H16C 109.5
H16A C160 H16B 109.5
H16A C160 H16C 109.5
H16B C160 H16C 109.5
C162 C161 S21 115.8
C162 C161 C166 120.0
C166 C161 S21 123.1
C161 C162 H162 120.0
C163 C162 C161 120.0
C163 C162 H162 120.0
C162 C163 H163 120.0
C162 C163 C164 120.0
C164 C163 H163 120.0
C163 C164 C165 120.0
C163 C164 C168 121.9
C165 C164 C168 116.5
C164 C165 H165 120.0
C166 C165 C164 120.0
C166 C165 H165 120.0
C161 C166 C167 116.3
C165 C166 C161 120.0
C165 C166 C167 123.7
C166 C167 H16D 109.5
C166 C167 H16E 109.5
C166 C167 H16F 109.5
H16D C167 H16E 109.5
H16D C167 H16F 109.5
H16E C167 H16F 109.5
C170 C169 S22 120.6
C170 C169 C174 120.0
C174 C169 S22 119.1
C169 C170 H170 120.0
C169 C170 C171 120.0
C171 C170 H170 120.0
C170 C171 H171 120.0
C172 C171 C170 120.0
C172 C171 H171 120.0
C171 C172 C176 116.8
C173 C172 C171 120.0
C173 C172 C176 123.2
C172 C173 H173 120.0
C172 C173 C174 120.0
C174 C173 H173 120.0
C169 C174 C175 114.8
C173 C174 C169 120.0
C173 C174 C175 124.8
C174 C175 H17A 109.5
C174 C175 H17B 109.5
C174 C175 H17C 109.5
H17A C175 H17B 109.5
H17A C175 H17C 109.5
H17B C175 H17C 109.5
C172 C176 H17D 109.5
C172 C176 H17E 109.5
C172 C176 H17F 109.5
H17D C176 H17E 109.5
H17D C176 H17F 109.5
H17E C176 H17F 109.5
C182 C177 S23 115.2
C182 C177 C178 120.0
C178 C177 S23 124.8
C177 C182 C183 126.8
C181 C182 C177 120.0
C181 C182 C183 111.5
C182 C181 H181 120.0
C182 C181 C180 120.0
C180 C181 H181 120.0
C181 C180 C179 120.0
C181 C180 C184 122.4
C179 C180 C184 116.6
C180 C179 H179 120.0
C180 C179 C178 120.0
C178 C179 H179 120.0
C177 C178 H178 120.0
C179 C178 C177 120.0
C179 C178 H178 120.0
C182 C183 H18A 109.5
C182 C183 H18B 109.5
C182 C183 H18C 109.5
H18A C183 H18B 109.5
H18A C183 H18C 109.5
H18B C183 H18C 109.5
C180 C184 H18D 109.5
C180 C184 H18E 109.5
C180 C184 H18F 109.5
H18D C184 H18E 109.5
H18D C184 H18F 109.5
H18E C184 H18F 109.5
C186 C185 S24 120.6
C186 C185 C190 120.0
C190 C185 S24 119.2
C185 C186 H186 120.0
C185 C186 C187 120.0
C187 C186 H186 120.0
C186 C187 H187 120.0
C186 C187 C188 120.0
C188 C187 H187 120.0
C187 C188 C189 120.0
C187 C188 C192 111.5
C189 C188 C192 127.9
C188 C189 H189 120.0
C188 C189 C190 120.0
C190 C189 H189 120.0
C185 C190 C191 122.8
C189 C190 C185 120.0
C189 C190 C191 116.8
C190 C191 H19A 109.5
C190 C191 H19B 109.5
C190 C191 H19C 109.5
H19A C191 H19B 109.5
H19A C191 H19C 109.5
H19B C191 H19C 109.5
C188 C192 H19D 109.5
C188 C192 H19E 109.5
C188 C192 H19F 109.5
H19D C192 H19E 109.5
H19D C192 H19F 109.5
H19E C192 H19F 109.5
C194 C193 S25 120.4
C194 C193 C198 120.0
C198 C193 S25 118.9
C193 C194 H194 120.0
C193 C194 C195 120.0
C195 C194 H194 120.0
C194 C195 H195 120.0
C194 C195 C196 120.0
C196 C195 H195 120.0
C195 C196 C200 127.4
C197 C196 C195 120.0
C197 C196 C200 112.4
C196 C197 H197 120.0
C198 C197 C196 120.0
C198 C197 H197 120.0
C193 C198 C199 105.7
C197 C198 C193 120.0
C197 C198 C199 133.7
C198 C199 H19G 109.5
C198 C199 H19H 109.5
C198 C199 H19I 109.5
H19G C199 H19H 109.5
H19G C199 H19I 109.5
H19H C199 H19I 109.5
C196 C200 H20B 109.5
C196 C200 H20C 109.5
C196 C200 H20A 109.5
H20B C200 H20C 109.5
H20B C200 H20A 109.5
H20C C200 H20A 109.5
C206 C201 S26 121.4
C206 C201 C202 120.0
C202 C201 S26 118.6
C201 C206 C205 120.0
C201 C206 C207 114.0
C205 C206 C207 125.3
C206 C205 H205 120.0
C204 C205 C206 120.0
C204 C205 H205 120.0
C205 C204 C203 120.0
C205 C204 C208 109.4
C203 C204 C208 129.6
C204 C203 H203 120.0
C202 C203 C204 120.0
C202 C203 H203 120.0
C201 C202 H202 120.0
C203 C202 C201 120.0
C203 C202 H202 120.0
C204 C208 H20D 109.5
C204 C208 H20E 109.5
C204 C208 H20F 109.5
H20D C208 H20E 109.5
H20D C208 H20F 109.5
H20E C208 H20F 109.5
C108 C112 H11D 109.5
C108 C112 H11E 109.5
C108 C112 H11F 109.5
H11D C112 H11E 109.5
H11D C112 H11F 109.5
H11E C112 H11F 109.5
C206 C207 H20G 109.5
C206 C207 H20H 109.5
C206 C207 H20I 109.5
H20G C207 H20H 109.5
H20G C207 H20I 109.5
H20H C207 H20I 109.5
C164 C168 H16G 109.5
C164 C168 H16H 109.5
C164 C168 H16I 109.5
H16G C168 H16H 109.5
H16G C168 H16I 109.5
H16H C168 H16I 109.5
C12 C16 H16J 109.5
C12 C16 H16K 109.5
C12 C16 H16L 109.5
H16J C16 H16K 109.5
H16J C16 H16L 109.5
H16K C16 H16L 109.5

loop_
_geom_bond_atom_site_label_1
_geom_bond_atom_site_label_2
_geom_bond_distance
Au1 Au2 3.2077
Au1 Au3 2.7981
Au1 Au4 2.8099
Au1 Au5 2.7785
Au1 Au6 2.8394
Au1 Au7 2.8708
Au1 Au8 2.8554
Au1 Au9 2.9549
Au1 Au27 2.8069
Au1 Au36 3.1614
Au1 Au39 2.7914
Au2 Au6 2.7174
Au2 Au7 2.8772
Au2 Au8 2.8975
Au2 Au19 2.7605
Au2 Au32 2.7210
Au2 Au36 3.1034
Au2 Au37 2.8366
Au2 Au38 2.8049
Au2 Au39 2.8037
Au3 Au4 2.9152
Au3 Au8 3.1665
Au3 Au12 2.8760
Au3 Au28 2.9329
Au3 Au29 2.8958
Au3 Au39 2.7995
Au3 Au43 2.9654
Au3 S12 2.4236
Au4 Au5 2.9920
Au4 Au28 3.1943
Au4 Au35 2.9446
Au4 Au36 2.7999
Au4 Au39 2.8287
Au4 Au42 3.2159
Au4 S8 2.3460
Au5 Au6 2.8124
Au5 Au23 2.8638
Au5 Au26 3.1967
Au5 Au27 2.9473
Au5 Au36 2.8860
Au5 Au44 3.0747
Au5 S13 2.3715
Au6 Au7 2.7715
Au6 Au19 2.8136
Au6 Au21 2.7651
Au6 Au22 2.7818
Au6 Au23 2.7612
Au6 Au27 2.8842
Au6 Au36 2.7887
Au6 Au38 2.8159
Au6 Au44 2.7994
Au7 Au8 2.9268
Au7 Au9 2.9785
Au7 Au10 2.7693
Au7 Au17 2.7297
Au7 Au18 2.7505
Au7 Au19 3.0192
Au7 Au22 2.8051
Au7 Au27 2.9093
Au8 Au9 2.7772
Au8 Au11 2.7800
Au8 Au12 2.7448
Au8 Au17 2.9131
Au8 Au29 2.8759
Au8 Au32 2.8313
Au8 Au39 2.8545
Au9 Au10 3.1989
Au9 Au11 2.7827
Au9 Au12 2.8502
Au9 Au13 2.9274
Au9 Au14 2.9751
Au9 S16 2.3931
Au10 Au11 2.8232
Au10 Au15 3.1369
Au10 Au17 2.7385
Au10 Au18 2.6940
Au10 S17 2.3512
Au11 Au12 2.6956
Au11 Au14 3.1194
Au11 Au17 3.0773
Au11 S19 2.3705
Au12 Au13 2.8853
Au12 Au29 3.0560
Au12 S11 2.3869
Au13 S12 2.3088
Au13 S15 2.3036
Au14 S15 2.3237
Au14 S17 2.3330
Au15 Au17 2.8661
Au15 S19 2.3254
Au15 S21 2.3178
Au16 Au17 3.0074
Au16 Au18 2.9690
Au16 S21 2.3336
Au16 S23 2.3090
Au17 Au18 2.8569
Au17 S24 2.3772
Au18 Au19 3.0039
Au18 Au20 3.3671
Au18 Au22 3.0515
Au18 S20 2.3686
Au19 Au20 3.1291
Au19 Au21 2.9617
Au19 Au22 2.9510
Au19 Au38 2.9975
Au19 S23 2.4176
Au20 Au22 2.9354
Au20 S20 2.2995
Au20 S22 2.3059
Au21 Au22 3.1947
Au21 Au23 3.1807
Au21 Au24 3.0066
Au21 Au38 2.8944
Au21 Au40 3.0815
Au21 Au44 2.7579
Au21 S22 2.3706
Au22 Au23 2.9921
Au22 Au25 3.2899
Au22 Au27 2.9056
Au22 S18 2.3872
Au23 Au24 3.3112
Au23 Au25 3.1530
Au23 Au26 3.0509
Au23 Au27 2.7598
Au23 Au44 3.0313
Au23 S26 2.3357
Au24 Au44 3.0155
Au24 S25 2.3157
Au24 S26 2.2968
Au25 Au26 3.3290
Au25 Au27 2.9685
Au25 S14 2.2891
Au25 S18 2.3178
Au26 Au27 3.0645
Au26 S13 2.2899
Au26 S14 2.2932
Au27 S16 2.3967
Au28 Au29 2.9684
Au28 Au30 3.1073
Au28 Au34 2.9489
Au28 Au35 2.8136
Au28 Au39 2.7298
Au28 Au42 3.0111
Au28 Au43 3.3230
Au28 S9 2.3980
Au29 Au30 2.8910
Au29 Au31 3.3291
Au29 Au32 3.0150
Au29 Au39 2.7681
Au29 Au43 2.9445
Au29 S10 2.3945
Au30 Au31 3.0950
Au30 Au32 2.7335
Au30 Au33 3.1255
Au30 Au35 3.3591
Au30 Au37 2.9284
Au30 Au39 2.7849
Au30 S6 2.3371
Au31 Au32 2.8333
Au31 S5 2.3022
Au31 S10 2.3139
Au32 Au33 2.9723
Au32 Au37 3.1852
Au32 Au39 2.9254
Au32 S24 2.3871
Au33 Au37 3.1591
Au33 S3 2.3280
Au33 S5 2.3126
Au34 Au35 3.0321
Au34 S6 2.3107
Au34 S7 2.3328
Au35 Au36 2.8758
Au35 Au37 2.9227
Au35 Au39 2.7854
Au35 Au41 3.3671
Au35 Au42 3.0342
Au35 S4 2.3921
Au36 Au37 2.8217
Au36 Au38 2.8449
Au36 Au39 2.8193
Au36 Au41 2.9177
Au36 Au44 2.8806
Au37 Au38 3.0510
Au37 Au39 2.7688
Au37 S3 2.3568
Au38 Au40 3.1405
Au38 Au44 2.9625
Au38 S1 2.4002
Au40 Au44 3.0167
Au40 S1 2.3382
Au40 S25 2.3192
Au41 S2 2.3147
Au41 S4 2.2990
Au42 S7 2.3154
Au42 S8 2.2985
Au43 S9 2.3196
Au43 S11 2.2963
Au44 S2 2.3796
S1 C1 1.8045
S2 C9 1.8307
S3 C17 1.8089
S4 C25 1.7744
S5 C33 1.8281
S6 C41 1.7968
S7 C49 1.8482
S8 C57 1.7082
S9 C65 1.8833
S10 C73 1.8268
S11 C81 1.8295
S12 C89 1.7865
S13 C97 1.7796
S14 C105 1.8624
S15 C113 1.8110
S16 C121 1.7496
S17 C129 1.7935
S18 C137 1.7862
S19 C145 1.8284
S20 C153 1.7993
S21 C161 1.8145
S22 C169 1.7766
S23 C177 1.7834
S24 C185 1.8495
S25 C193 1.7938
S26 C201 1.8188
C1 C2 1.3900
C1 C6 1.3900
C2 H2 0.9500
C2 C3 1.3900
C3 H3 0.9500
C3 C4 1.3900
C4 C5 1.3900
C4 C8 1.6953
C5 H5 0.9500
C5 C6 1.3900
C6 C7 1.4176
C8 H8A 0.9800
C8 H8B 0.9800
C8 H8C 0.9800
C9 C10 1.3900
C9 C14 1.3900
C10 H10 0.9500
C10 C11 1.3900
C11 H11 0.9500
C11 C12 1.3900
C12 C13 1.3900
C12 C16 1.5212
C13 H13 0.9500
C13 C14 1.3900
C14 C15 1.5294
C17 C18 1.3900
C17 C22 1.3900
C18 H18 0.9500
C18 C19 1.3900
C19 H19 0.9500
C19 C20 1.3900
C20 C21 1.3900
C20 C24 1.6716
C21 H21 0.9500
C21 C22 1.3900
C22 C23 1.4543
C23 H23A 0.9800
C23 H23B 0.9800
C23 H23C 0.9800
C24 H24A 0.9800
C24 H24B 0.9800
C24 H24C 0.9800
C25 C26 1.3900
C25 C30 1.3900
C26 H26 0.9500
C26 C27 1.3900
C27 H27 0.9500
C27 C28 1.3900
C28 C29 1.3900
C28 C32 1.7037
C29 H29 0.9500
C29 C30 1.3900
C30 C31 1.5270
C31 H31A 0.9800
C31 H31B 0.9800
C31 H31C 0.9800
C32 H32A 0.9800
C32 H32B 0.9800
C32 H32C 0.9800
C33 C34 1.3900
C33 C38 1.3900
C34 H34 0.9500
C34 C35 1.3900
C35 H35 0.9500
C35 C36 1.3900
C36 C37 1.3900
C36 C40 1.5025
C37 H37 0.9500
C37 C38 1.3900
C38 C39 1.7553
C39 H39A 0.9800
C39 H39B 0.9800
C39 H39C 0.9800
C40 H40A 0.9800
C40 H40B 0.9800
C40 H40C 0.9800
C41 C42 1.3900
C41 C46 1.3900
C42 H42 0.9500
C42 C43 1.3900
C43 H43 0.9500
C43 C44 1.3900
C44 C45 1.3900
C44 C48 1.5842
C45 H45 0.9500
C45 C46 1.3900
C46 C47 1.5920
C48 H48A 0.9800
C48 H48B 0.9800
C48 H48C 0.9800
C49 C50 1.3900
C49 C54 1.3900
C50 H50 0.9500
C50 C51 1.3900
C51 H51 0.9500
C51 C52 1.3900
C52 C53 1.3900
C52 C56 1.6671
C53 H53 0.9500
C53 C54 1.3900
C54 C55 1.5586
C55 H55A 0.9800
C55 H55B 0.9800
C55 H55C 0.9800
C56 H56A 0.9800
C56 H56B 0.9800
C56 H56C 0.9800
C57 C58 1.5388
C57 C62 1.4640
C58 H58 0.9500
C58 C59 1.2580
C59 H59 0.9500
C59 C60 1.4137
C60 C61 1.4015
C60 C64 1.5970
C61 H61 0.9500
C61 C62 1.3498
C62 C63 1.6550
C63 H63A 0.9800
C63 H63B 0.9800
C63 H63C 0.9800
C64 H64A 0.9800
C64 H64B 0.9800
C64 H64C 0.9800
C65 C66 1.3193
C65 C70 1.4319
C66 H66 0.9500
C66 C67 1.4578
C67 H67 0.9500
C67 C68 1.5058
C68 C69 1.3584
C68 C72 1.5822
C69 H69 0.9500
C69 C70 1.3492
C70 C71 1.5190
C71 H71A 0.9800
C71 H71B 0.9800
C71 H71C 0.9800
C72 H72A 0.9800
C72 H72B 0.9800
C72 H72C 0.9800
C73 C78 1.3900
C73 C74 1.3900
C78 C77 1.3900
C78 C79 1.4818
C77 H77 0.9500
C77 C76 1.3900
C76 C75 1.3900
C76 C80 1.5557
C75 H75 0.9500
C75 C74 1.3900
C74 H74 0.9500
C79 H79A 0.9800
C79 H79B 0.9800
C79 H79C 0.9800
C80 H80A 0.9800
C80 H80B 0.9800
C80 H80C 0.9800
C81 C82 1.3900
C81 C86 1.3900
C82 H82 0.9500
C82 C83 1.3900
C83 H83 0.9500
C83 C84 1.3900
C84 C85 1.3900
C84 C88 1.5623
C85 H85 0.9500
C85 C86 1.3900
C86 C87 1.5621
C87 H87A 0.9800
C87 H87B 0.9800
C87 H87C 0.9800
C88 H88A 0.9800
C88 H88B 0.9800
C88 H88C 0.9800
C89 C90 1.3900
C89 C94 1.3900
C90 H90 0.9500
C90 C91 1.3900
C91 H91 0.9500
C91 C92 1.3900
C92 C93 1.3900
C92 C96 1.5230
C93 H93 0.9500
C93 C94 1.3900
C94 C95 1.5352
C95 H95A 0.9800
C95 H95B 0.9800
C95 H95C 0.9800
C96 H96A 0.9800
C96 H96B 0.9800
C96 H96C 0.9800
C97 C98 1.3900
C97 C102 1.3900
C98 H98 0.9500
C98 C99 1.3900
C99 H99 0.9500
C99 C100 1.3900
C100 C101 1.3900
C100 C104 1.5400
C101 H101 0.9500
C101 C102 1.3900
C102 C103 1.5817
C103 H10A 0.9800
C103 H10B 0.9800
C103 H10C 0.9800
C104 H10D 0.9800
C104 H10E 0.9800
C104 H10F 0.9800
C105 C106 1.3900
C105 C110 1.3900
C106 H106 0.9500
C106 C107 1.3900
C107 H107 0.9500
C107 C108 1.3900
C108 C109 1.3900
C108 C112 1.4844
C109 H109 0.9500
C109 C110 1.3900
C113 C114 1.3900
C113 C118 1.3900
C114 H114 0.9500
C114 C115 1.3900
C115 H115 0.9500
C115 C116 1.3900
C116 C117 1.3900
C116 C120 1.4086
C117 H117 0.9500
C117 C118 1.3900
C118 C119 1.5131
C119 H11A 0.9800
C119 H11B 0.9800
C119 H11C 0.9800
C120 H12A 0.9800
C120 H12B 0.9800
C120 H12C 0.9800
C121 C122 1.3900
C121 C126 1.3900
C122 C123 1.3900
C123 H123 0.9500
C123 C124 1.3900
C124 C125 1.3900
C125 H125 0.9500
C125 C126 1.3900
C129 C130 1.3900
C129 C134 1.3900
C130 H130 0.9500
C130 C131 1.3900
C131 H131 0.9500
C131 C132 1.3900
C132 C133 1.3900
C132 C136 1.6852
C133 H133 0.9500
C133 C134 1.3900
C134 C135 1.6631
C135 H13A 0.9800
C135 H13B 0.9800
C135 H13C 0.9800
C136 H13D 0.9800
C136 H13E 0.9800
C136 H13F 0.9800
C137 C138 1.3900
C137 C142 1.3900
C138 H138 0.9500
C138 C139 1.3900
C139 H139 0.9500
C139 C140 1.3900
C140 C141 1.3900
C140 C144 1.5212
C141 H141 0.9500
C141 C142 1.3900
C142 C143 1.4304
C143 H14A 0.9800
C143 H14B 0.9800
C143 H14C 0.9800
C144 H14D 0.9800
C144 H14E 0.9800
C144 H14F 0.9800
C145 C146 1.3900
C145 C150 1.3900
C146 H146 0.9500
C146 C147 1.3900
C147 H147 0.9500
C147 C148 1.3900
C148 C149 1.3900
C148 C152 1.5402
C149 H149 0.9500
C149 C150 1.3900
C150 C151 1.4720
C151 H15A 0.9800
C151 H15B 0.9800
C151 H15C 0.9800
C152 H15D 0.9800
C152 H15E 0.9800
C152 H15F 0.9800
C153 C158 1.3900
C153 C154 1.3900
C158 C157 1.3900
C158 C159 1.4485
C157 H157 0.9500
C157 C156 1.3900
C156 C155 1.3900
C156 C160 1.4684
C155 H155 0.9500
C155 C154 1.3900
C154 H154 0.9500
C159 H15G 0.9800
C159 H15H 0.9800
C159 H15I 0.9800
C160 H16A 0.9800
C160 H16B 0.9800
C160 H16C 0.9800
C161 C162 1.3900
C161 C166 1.3900
C162 H162 0.9500
C162 C163 1.3900
C163 H163 0.9500
C163 C164 1.3900
C164 C165 1.3900
C164 C168 1.4672
C165 H165 0.9500
C165 C166 1.3900
C166 C167 1.6681
C167 H16D 0.9800
C167 H16E 0.9800
C167 H16F 0.9800
C169 C170 1.3900
C169 C174 1.3900
C170 H170 0.9500
C170 C171 1.3900
C171 H171 0.9500
C171 C172 1.3900
C172 C173 1.3900
C172 C176 1.6923
C173 H173 0.9500
C173 C174 1.3900
C174 C175 1.4926
C175 H17A 0.9800
C175 H17B 0.9800
C175 H17C 0.9800
C176 H17D 0.9800
C176 H17E 0.9800
C176 H17F 0.9800
C177 C182 1.3900
C177 C178 1.3900
C182 C181 1.3900
C182 C183 1.6180
C181 H181 0.9500
C181 C180 1.3900
C180 C179 1.3900
C180 C184 1.4692
C179 H179 0.9500
C179 C178 1.3900
C178 H178 0.9500
C183 H18A 0.9800
C183 H18B 0.9800
C183 H18C 0.9800
C184 H18D 0.9800
C184 H18E 0.9800
C184 H18F 0.9800
C185 C186 1.3900
C185 C190 1.3900
C186 H186 0.9500
C186 C187 1.3900
C187 H187 0.9500
C187 C188 1.3900
C188 C189 1.3900
C188 C192 1.6543
C189 H189 0.9500
C189 C190 1.3900
C190 C191 1.4272
C191 H19A 0.9800
C191 H19B 0.9800
C191 H19C 0.9800
C192 H19D 0.9800
C192 H19E 0.9800
C192 H19F 0.9800
C193 C194 1.3900
C193 C198 1.3900
C194 H194 0.9500
C194 C195 1.3900
C195 H195 0.9500
C195 C196 1.3900
C196 C197 1.3900
C196 C200 1.7497
C197 H197 0.9500
C197 C198 1.3900
C198 C199 1.5258
C199 H19G 0.9800
C199 H19H 0.9800
C199 H19I 0.9800
C200 H20B 0.9800
C200 H20C 0.9800
C200 H20A 0.9800
C201 C206 1.3900
C201 C202 1.3900
C206 C205 1.3900
C206 C207 1.6510
C205 H205 0.9500
C205 C204 1.3900
C204 C203 1.3900
C204 C208 1.4246
C203 H203 0.9500
C203 C202 1.3900
C202 H202 0.9500
C208 H20D 0.9800
C208 H20E 0.9800
C208 H20F 0.9800
C112 H11D 0.9800
C112 H11E 0.9800
C112 H11F 0.9800
C207 H20G 0.9800
C207 H20H 0.9800
C207 H20I 0.9800
C168 H16G 0.9800
C168 H16H 0.9800
C168 H16I 0.9800
C16 H16J 0.9800
C16 H16K 0.9800
C16 H16L 0.9800

loop_
_geom_torsion_atom_site_label_1
_geom_torsion_atom_site_label_2
_geom_torsion_atom_site_label_3
_geom_torsion_atom_site_label_4
_geom_torsion
Au3 S12 C89 C90 24.2
Au3 S12 C89 C94 -167.3
Au4 S8 C57 C58 -0.1
Au4 S8 C57 C62 174.6
Au5 S13 C97 C98 -19.1
Au5 S13 C97 C102 158.3
Au9 S16 C121 C122 58.2
Au9 S16 C121 C126 -121.5
Au10 S17 C129 C130 -39.3
Au10 S17 C129 C134 142.1
Au11 S19 C145 C146 20.1
Au11 S19 C145 C150 -164.0
Au12 S11 C81 C82 -87.6
Au12 S11 C81 C86 87.4
Au13 S12 C89 C90 131.9
Au13 S12 C89 C94 -59.7
Au13 S15 C113 C114 25.6
Au13 S15 C113 C118 -154.4
Au14 S15 C113 C114 -84.0
Au14 S15 C113 C118 96.0
Au14 S17 C129 C130 -145.9
Au14 S17 C129 C134 35.6
Au15 S19 C145 C146 118.3
Au15 S19 C145 C150 -65.8
Au15 S21 C161 C162 5.5
Au15 S21 C161 C166 173.1
Au16 S21 C161 C162 120.7
Au16 S21 C161 C166 -71.7
Au16 S23 C177 C182 103.1
Au16 S23 C177 C178 -77.8
Au17 S24 C185 C186 -39.5
Au17 S24 C185 C190 145.7
Au18 S20 C153 C158 77.3
Au18 S20 C153 C154 -100.9
Au19 S23 C177 C182 -141.1
Au19 S23 C177 C178 38.0
Au20 S20 C153 C158 178.2
Au20 S20 C153 C154 0.0
Au20 S22 C169 C170 -89.8
Au20 S22 C169 C174 96.0
Au21 S22 C169 C170 14.9
Au21 S22 C169 C174 -159.4
Au22 S18 C137 C138 52.0
Au22 S18 C137 C142 -124.3
Au23 S26 C201 C206 -145.1
Au23 S26 C201 C202 32.9
Au24 S25 C193 C194 -38.8
Au24 S25 C193 C198 151.0
Au24 S26 C201 C206 116.6
Au24 S26 C201 C202 -65.3
Au25 S14 C105 C106 -144.6
Au25 S14 C105 C110 37.5
Au25 S18 C137 C138 -42.6
Au25 S18 C137 C142 141.1
Au26 S13 C97 C98 73.9
Au26 S13 C97 C102 -108.7
Au26 S14 C105 C106 -47.0
Au26 S14 C105 C110 135.2
Au27 S16 C121 C122 -48.5
Au27 S16 C121 C126 131.8
Au28 S9 C65 C66 11.5
Au28 S9 C65 C70 178.4
Au29 S10 C73 C78 -171.3
Au29 S10 C73 C74 11.9
Au30 S6 C41 C42 2.8
Au30 S6 C41 C46 179.2
Au31 S5 C33 C34 -120.4
Au31 S5 C33 C38 63.4
Au31 S10 C73 C78 -76.4
Au31 S10 C73 C74 106.7
Au32 S24 C185 C186 72.2
Au32 S24 C185 C190 -102.7
Au33 S3 C17 C18 -86.4
Au33 S3 C17 C22 90.9
Au33 S5 C33 C34 -14.8
Au33 S5 C33 C38 169.0
Au34 S6 C41 C42 106.8
Au34 S6 C41 C46 -76.8
Au34 S7 C49 C50 -119.9
Au34 S7 C49 C54 66.3
Au35 S4 C25 C26 -68.3
Au35 S4 C25 C30 105.5
Au37 S3 C17 C18 0.9
Au37 S3 C17 C22 178.2
Au38 S1 C1 C2 -23.9
Au38 S1 C1 C6 152.4
Au40 S1 C1 C2 64.5
Au40 S1 C1 C6 -119.2
Au40 S25 C193 C194 64.2
Au40 S25 C193 C198 -106.1
Au41 S2 C9 C10 17.0
Au41 S2 C9 C14 -167.3
Au41 S4 C25 C26 28.8
Au41 S4 C25 C30 -157.5
Au42 S7 C49 C50 -19.1
Au42 S7 C49 C54 167.1
Au42 S8 C57 C58 95.0
Au42 S8 C57 C62 -90.4
Au43 S9 C65 C66 106.3
Au43 S9 C65 C70 -86.7
Au43 S11 C81 C82 11.0
Au43 S11 C81 C86 -174.0
Au44 S2 C9 C10 -90.5
Au44 S2 C9 C14 85.2
S1 C1 C2 C3 176.3
S1 C1 C6 C5 -176.4
S1 C1 C6 C7 -5.0
S2 C9 C10 C11 175.9
S2 C9 C14 C13 -175.5
S2 C9 C14 C15 18.6
S3 C17 C18 C19 177.3
S3 C17 C22 C21 -177.2
S3 C17 C22 C23 -6.6
S4 C25 C26 C27 173.6
S4 C25 C30 C29 -173.8
S4 C25 C30 C31 -3.7
S5 C33 C34 C35 -176.3
S5 C33 C38 C37 176.2
S5 C33 C38 C39 5.0
S6 C41 C42 C43 176.3
S6 C41 C46 C45 -176.5
S6 C41 C46 C47 1.4
S7 C49 C50 C51 -173.6
S7 C49 C54 C53 174.0
S7 C49 C54 C55 -14.8
S8 C57 C58 C59 176.3
S8 C57 C62 C61 -174.6
S8 C57 C62 C63 4.8
S9 C65 C66 C67 179.2
S9 C65 C70 C69 -173.3
S9 C65 C70 C71 5.4
S10 C73 C78 C77 -176.9
S10 C73 C78 C79 -6.3
S10 C73 C74 C75 176.8
S11 C81 C82 C83 175.1
S11 C81 C86 C85 -174.9
S11 C81 C86 C87 8.2
S12 C89 C90 C91 168.6
S12 C89 C94 C93 -168.2
S12 C89 C94 C95 9.1
S13 C97 C98 C99 177.3
S13 C97 C102 C101 -177.5
S13 C97 C102 C103 11.6
S14 C105 C106 C107 -177.8
S14 C105 C110 C109 177.8
S15 C113 C114 C115 -180.0
S15 C113 C118 C117 180.0
S15 C113 C118 C119 -11.9
S16 C121 C122 C123 -179.6
S16 C121 C126 C125 179.7
S17 C129 C130 C131 -178.6
S17 C129 C134 C133 178.5
S17 C129 C134 C135 -16.0
S18 C137 C138 C139 -176.3
S18 C137 C142 C141 176.3
S18 C137 C142 C143 -2.4
S19 C145 C146 C147 176.0
S19 C145 C150 C149 -175.8
S19 C145 C150 C151 1.8
S20 C153 C158 C157 -178.1
S20 C153 C158 C159 -6.6
S20 C153 C154 C155 178.1
S21 C161 C162 C163 168.0
S21 C161 C166 C165 -167.1
S21 C161 C166 C167 12.2
S22 C169 C170 C171 -174.2
S22 C169 C174 C173 174.3
S22 C169 C174 C175 -12.1
S23 C177 C182 C181 179.1
S23 C177 C182 C183 15.0
S23 C177 C178 C179 -179.0
S24 C185 C186 C187 -174.8
S24 C185 C190 C189 174.9
S24 C185 C190 C191 -13.0
S25 C193 C194 C195 -170.1
S25 C193 C198 C197 170.3
S25 C193 C198 C199 -1.7
S26 C201 C206 C205 178.0
S26 C201 C206 C207 7.0
S26 C201 C202 C203 -178.1
C1 C2 C3 C4 0.0
C2 C1 C6 C5 0.0
C2 C1 C6 C7 171.4
C2 C3 C4 C5 0.0
C2 C3 C4 C8 -176.3
C3 C4 C5 C6 0.0
C4 C5 C6 C1 0.0
C4 C5 C6 C7 -170.6
C6 C1 C2 C3 0.0
C8 C4 C5 C6 176.6
C9 C10 C11 C12 0.0
C10 C9 C14 C13 0.0
C10 C9 C14 C15 -165.9
C10 C11 C12 C13 0.0
C10 C11 C12 C16 155.9
C11 C12 C13 C14 0.0
C12 C13 C14 C9 0.0
C12 C13 C14 C15 161.4
C14 C9 C10 C11 0.0
C17 C18 C19 C20 0.0
C18 C17 C22 C21 0.0
C18 C17 C22 C23 170.5
C18 C19 C20 C21 0.0
C18 C19 C20 C24 177.4
C19 C20 C21 C22 0.0
C20 C21 C22 C17 0.0
C20 C21 C22 C23 -171.1
C22 C17 C18 C19 0.0
C24 C20 C21 C22 -177.5
C25 C26 C27 C28 0.0
C26 C25 C30 C29 0.0
C26 C25 C30 C31 170.1
C26 C27 C28 C29 0.0
C26 C27 C28 C32 -174.4
C27 C28 C29 C30 0.0
C28 C29 C30 C25 0.0
C28 C29 C30 C31 -170.3
C30 C25 C26 C27 0.0
C32 C28 C29 C30 173.1
C33 C34 C35 C36 0.0
C34 C33 C38 C37 0.0
C34 C33 C38 C39 -171.1
C34 C35 C36 C37 0.0
C34 C35 C36 C40 -174.1
C35 C36 C37 C38 0.0
C36 C37 C38 C33 0.0
C36 C37 C38 C39 172.4
C38 C33 C34 C35 0.0
C40 C36 C37 C38 174.7
C41 C42 C43 C44 0.0
C42 C41 C46 C45 0.0
C42 C41 C46 C47 177.8
C42 C43 C44 C45 0.0
C42 C43 C44 C48 -174.2
C43 C44 C45 C46 0.0
C44 C45 C46 C41 0.0
C44 C45 C46 C47 -178.0
C46 C41 C42 C43 0.0
C48 C44 C45 C46 174.4
C49 C50 C51 C52 0.0
C50 C49 C54 C53 0.0
C50 C49 C54 C55 171.2
C50 C51 C52 C53 0.0
C50 C51 C52 C56 -178.3
C51 C52 C53 C54 0.0
C52 C53 C54 C49 0.0
C52 C53 C54 C55 -172.5
C54 C49 C50 C51 0.0
C56 C52 C53 C54 177.9
C57 C58 C59 C60 -2.8
C58 C57 C62 C61 0.4
C58 C57 C62 C63 179.8
C58 C59 C60 C61 2.8
C58 C59 C60 C64 -175.1
C59 C60 C61 C62 -1.3
C60 C61 C62 C57 -0.2
C60 C61 C62 C63 -179.7
C62 C57 C58 C59 1.1
C64 C60 C61 C62 176.7
C65 C66 C67 C68 -12.4
C66 C65 C70 C69 -8.5
C66 C65 C70 C71 170.2
C66 C67 C68 C69 5.1
C66 C67 C68 C72 -176.5
C67 C68 C69 C70 1.7
C68 C69 C70 C65 -1.0
C68 C69 C70 C71 -179.8
C70 C65 C66 C67 15.4
C72 C68 C69 C70 -176.7
C73 C78 C77 C76 0.0
C78 C73 C74 C75 0.0
C78 C77 C76 C75 0.0
C78 C77 C76 C80 -175.8
C77 C76 C75 C74 0.0
C76 C75 C74 C73 0.0
C74 C73 C78 C77 0.0
C74 C73 C78 C79 170.6
C79 C78 C77 C76 -171.0
C80 C76 C75 C74 175.5
C81 C82 C83 C84 0.0
C82 C81 C86 C85 0.0
C82 C81 C86 C87 -177.0
C82 C83 C84 C85 0.0
C82 C83 C84 C88 -163.3
C83 C84 C85 C86 0.0
C84 C85 C86 C81 0.0
C84 C85 C86 C87 176.7
C86 C81 C82 C83 0.0
C88 C84 C85 C86 164.2
C89 C90 C91 C92 0.0
C90 C89 C94 C93 0.0
C90 C89 C94 C95 177.3
C90 C91 C92 C93 0.0
C90 C91 C92 C96 167.7
C91 C92 C93 C94 0.0
C92 C93 C94 C89 0.0
C92 C93 C94 C95 -177.4
C94 C89 C90 C91 0.0
C96 C92 C93 C94 -164.8
C97 C98 C99 C100 0.0
C98 C97 C102 C101 0.0
C98 C97 C102 C103 -170.9
C98 C99 C100 C101 0.0
C98 C99 C100 C104 179.4
C99 C100 C101 C102 0.0
C100 C101 C102 C97 0.0
C100 C101 C102 C103 173.0
C102 C97 C98 C99 0.0
C104 C100 C101 C102 -179.3
C105 C106 C107 C108 0.0
C106 C105 C110 C109 0.0
C106 C107 C108 C109 0.0
C106 C107 C108 C112 164.8
C107 C108 C109 C110 0.0
C108 C109 C110 C105 0.0
C110 C105 C106 C107 0.0
C113 C114 C115 C116 0.0
C114 C113 C118 C117 0.0
C114 C113 C118 C119 168.1
C114 C115 C116 C117 0.0
C114 C115 C116 C120 -177.3
C115 C116 C117 C118 0.0
C116 C117 C118 C113 0.0
C116 C117 C118 C119 -168.1
C118 C113 C114 C115 0.0
C120 C116 C117 C118 177.6
C121 C122 C123 C124 0.0
C122 C121 C126 C125 0.0
C122 C123 C124 C125 0.0
C123 C124 C125 C126 0.0
C124 C125 C126 C121 0.0
C126 C121 C122 C123 0.0
C129 C130 C131 C132 0.0
C130 C129 C134 C133 0.0
C130 C129 C134 C135 165.5
C130 C131 C132 C133 0.0
C130 C131 C132 C136 146.9
C131 C132 C133 C134 0.0
C132 C133 C134 C129 0.0
C132 C133 C134 C135 -166.5
C134 C129 C130 C131 0.0
C136 C132 C133 C134 -148.8
C137 C138 C139 C140 0.0
C138 C137 C142 C141 0.0
C138 C137 C142 C143 -178.7
C138 C139 C140 C141 0.0
C138 C139 C140 C144 176.5
C139 C140 C141 C142 0.0
C140 C141 C142 C137 0.0
C140 C141 C142 C143 178.6
C142 C137 C138 C139 0.0
C144 C140 C141 C142 -176.3
C145 C146 C147 C148 0.0
C146 C145 C150 C149 0.0
C146 C145 C150 C151 177.7
C146 C147 C148 C149 0.0
C146 C147 C148 C152 176.4
C147 C148 C149 C150 0.0
C148 C149 C150 C145 0.0
C148 C149 C150 C151 -177.7
C150 C145 C146 C147 0.0
C152 C148 C149 C150 -176.9
C153 C158 C157 C156 0.0
C158 C153 C154 C155 0.0
C158 C157 C156 C155 0.0
C158 C157 C156 C160 -170.3
C157 C156 C155 C154 0.0
C156 C155 C154 C153 0.0
C154 C153 C158 C157 0.0
C154 C153 C158 C159 171.5
C159 C158 C157 C156 -172.2
C160 C156 C155 C154 169.4
C161 C162 C163 C164 0.0
C162 C161 C166 C165 0.0
C162 C161 C166 C167 179.3
C162 C163 C164 C165 0.0
C162 C163 C164 C168 165.4
C163 C164 C165 C166 0.0
C164 C165 C166 C161 0.0
C164 C165 C166 C167 -179.3
C166 C161 C162 C163 0.0
C169 C170 C171 C172 0.0
C170 C169 C174 C173 0.0
C170 C169 C174 C175 173.7
C170 C171 C172 C173 0.0
C170 C171 C172 C176 177.2
C171 C172 C173 C174 0.0
C172 C173 C174 C169 0.0
C172 C173 C174 C175 -173.0
C174 C169 C170 C171 0.0
C176 C172 C173 C174 -177.0
C177 C182 C181 C180 0.0
C182 C177 C178 C179 0.0
C182 C181 C180 C179 0.0
C182 C181 C180 C184 -168.6
C181 C180 C179 C178 0.0
C180 C179 C178 C177 0.0
C178 C177 C182 C181 0.0
C178 C177 C182 C183 -164.1
C183 C182 C181 C180 166.4
C184 C180 C179 C178 169.3
C185 C186 C187 C188 0.0
C186 C185 C190 C189 0.0
C186 C185 C190 C191 172.1
C186 C187 C188 C189 0.0
C186 C187 C188 C192 172.3
C187 C188 C189 C190 0.0
C188 C189 C190 C185 0.0
C188 C189 C190 C191 -172.5
C190 C185 C186 C187 0.0
C192 C188 C189 C190 -170.9
C193 C194 C195 C196 0.0
C194 C193 C198 C197 0.0
C194 C193 C198 C199 -172.0
C194 C195 C196 C197 0.0
C194 C195 C196 C200 174.4
C195 C196 C197 C198 0.0
C196 C197 C198 C193 0.0
C196 C197 C198 C199 169.3
C198 C193 C194 C195 0.0
C200 C196 C197 C198 -175.2
C201 C206 C205 C204 0.0
C206 C201 C202 C203 0.0
C206 C205 C204 C203 0.0
C206 C205 C204 C208 169.3
C205 C204 C203 C202 0.0
C204 C203 C202 C201 0.0
C202 C201 C206 C205 0.0
C202 C201 C206 C207 -171.0
C208 C204 C203 C202 -166.9
C112 C108 C109 C110 -167.3
C207 C206 C205 C204 169.9
C168 C164 C165 C166 -166.2
C16 C12 C13 C14 -144.1

loop_
_smtbx_masks_void_nr
_smtbx_masks_void_average_x
_smtbx_masks_void_average_y
_smtbx_masks_void_average_z
_smtbx_masks_void_volume
_smtbx_masks_void_count_electrons
1 -0.712 0.000 0.500 2729.9 2372.0
2 -0.117 0.425 0.436 30.3 2.7
3 0.117 0.575 0.564 30.3 3.1
4 0.457 0.113 0.926 28.3 0.0
5 0.543 0.887 0.074 28.3 0.0
